data_4326009
loop_
_publ_author_name
'Binbin Zhou'
'Tobias Kr\"amer'
'Amber L. Thompson'
'John E. McGrady'
'Jos\'e M. Goicoechea'

_publ_contact_author 'Jos\'e M. Goicoechea'
_publ_contact_author_email jose.goicoechea@chem.ox.ac.uk
_publ_section_title
;
 A Highly Distorted Open-Shell Endohedral Zintl Cluster: [Mn@Pb12]3-
;
_journal_name_full 'Inorganic Chemistry'
_journal_page_first 8028
_journal_page_last 8037
_journal_paper_doi 10.1021/ic200329m
_journal_volume 50
_journal_year 2011
_chemical_formula_moiety '3(C18 H36 K N2 O6), Mn Pb12, 1.5(C2 H8 N2)'
_chemical_formula_sum 'C57 H120 K3 Mn N9 O18 Pb12'
_chemical_formula_weight 3878.14
_chemical_name_systematic
;
 [K(2,2,2-crypt)]2[Mn@Pb12]*1.5en
;
_space_group_IT_number 14
_symmetry_cell_setting monoclinic
_symmetry_space_group_name_Hall '-P 2ybc'
_symmetry_space_group_name_H-M 'P 1 21/c 1'
_atom_sites_solution_hydrogens geom
_atom_sites_solution_primary direct
_atom_sites_solution_secondary difmap
_audit_creation_method SHELXL-97
_cell_angle_alpha 90.00
_cell_angle_beta 109.82(3)
_cell_angle_gamma 90.00
_cell_formula_units_Z 8
_cell_length_a 17.373(3)
_cell_length_b 23.275(5)
_cell_length_c 50.436(12)
_cell_measurement_reflns_used 50361
_cell_measurement_temperature 150(2)
_cell_measurement_theta_max 31.6465
_cell_measurement_theta_min 1.1876
_cell_volume 19186(8)
_computing_cell_refinement
;
CrystalClear-SM Expert 2.0 r4 (Rigaku, 2009)
;
_computing_data_collection
;
CrystalClear-SM Expert 2.0 r4 (Rigaku, 2009)
;
_computing_data_reduction
;
CrystalClear-SM Expert 2.0 r4 (Rigaku, 2009)
;
_computing_molecular_graphics 'WinGX (Farrugia, 2005)'
_computing_publication_material 'XCIF (Sheldrick, 2001)'
_computing_structure_refinement 'SHELXL-97 (Sheldrick, 1997)'
_computing_structure_solution 'SHELXS-97 (Sheldrick, 1990)'
_diffrn_ambient_temperature 150(2)
_diffrn_detector CCD
_diffrn_detector_area_resol_mean 28.5714
_diffrn_measured_fraction_theta_full 0.942
_diffrn_measured_fraction_theta_max 0.942
_diffrn_measurement_device 'CrystalLogic Kappa (3 circle)'
_diffrn_measurement_device_type 'Rigaku Saturn724+ (2x2 bin mode)'
_diffrn_measurement_method 'profile data from \w-scans'
_diffrn_radiation_monochromator Synchrotron
_diffrn_radiation_type synchrotron
_diffrn_radiation_wavelength 0.68890
_diffrn_reflns_av_R_equivalents 0.1212
_diffrn_reflns_av_sigmaI/netI 0.0870
_diffrn_reflns_limit_h_max 21
_diffrn_reflns_limit_h_min -18
_diffrn_reflns_limit_k_max 13
_diffrn_reflns_limit_k_min -28
_diffrn_reflns_limit_l_max 61
_diffrn_reflns_limit_l_min -61
_diffrn_reflns_number 105799
_diffrn_reflns_theta_full 25.00
_diffrn_reflns_theta_max 25.00
_diffrn_reflns_theta_min 1.19
_diffrn_source Synchrotron
_exptl_absorpt_coefficient_mu 21.285
_exptl_absorpt_correction_T_max 0.4158
_exptl_absorpt_correction_T_min 0.1003
_exptl_absorpt_correction_type multi-scan
_exptl_absorpt_process_details 'Jacobson, R. (1998) Private communication'
_exptl_crystal_colour metallic_dark_grey
_exptl_crystal_density_diffrn 2.685
_exptl_crystal_description needle
_exptl_crystal_F_000 13880
_exptl_crystal_size_max 0.20
_exptl_crystal_size_mid 0.15
_exptl_crystal_size_min 0.05
_refine_diff_density_max 3.005
_refine_diff_density_min -3.588
_refine_diff_density_rms 0.408
_refine_ls_extinction_method none
_refine_ls_goodness_of_fit_ref 1.055
_refine_ls_hydrogen_treatment constr
_refine_ls_matrix_type full
_refine_ls_number_parameters 1905
_refine_ls_number_reflns 34956
_refine_ls_number_restraints 82
_refine_ls_restrained_S_all 1.055
_refine_ls_R_factor_all 0.0900
_refine_ls_R_factor_gt 0.0732
_refine_ls_shift/su_max 0.002
_refine_ls_shift/su_mean 0.000
_refine_ls_structure_factor_coef Fsqd
_refine_ls_weighting_details 'calc w=1/[\s^2^(Fo^2^)+(0.1113P)^2^+25.8983P] where P=(Fo^2^+2Fc^2^)/3'
_refine_ls_weighting_scheme calc
_refine_ls_wR_factor_gt 0.1929
_refine_ls_wR_factor_ref 0.2175
_reflns_number_gt 26740
_reflns_number_total 34956
_reflns_threshold_expression >2\s(I)
_cod_data_source_file ic200329m_si_004_1.cif
_cod_data_source_block 1b
_cod_original_cell_volume 19186(7)
_cod_original_sg_symbol_H-M 'P 1 21/c 1 '
_cod_database_code 4326009

loop_
_symmetry_equiv_pos_as_xyz
'x, y, z'
'-x, y+1/2, -z+1/2'
'-x, -y, -z'
'x, -y-1/2, z-1/2'

loop_
_atom_site_label
_atom_site_type_symbol
_atom_site_fract_x
_atom_site_fract_y
_atom_site_fract_z
_atom_site_U_iso_or_equiv
_atom_site_adp_type
_atom_site_occupancy
_atom_site_symmetry_multiplicity
_atom_site_calc_flag
_atom_site_refinement_flags
_atom_site_disorder_assembly
_atom_site_disorder_group
Mn1 Mn 0.25669(10) 0.50279(7) 0.74812(3) 0.0332(4) Uani 1 1 d . . .
Pb1 Pb 0.06144(3) 0.47674(2) 0.717338(12) 0.04605(15) Uani 1 1 d . . .
Pb2 Pb 0.18793(4) 0.39724(2) 0.703548(13) 0.05142(16) Uani 1 1 d . . .
Pb3 Pb 0.32429(4) 0.60756(2) 0.793367(12) 0.05053(16) Uani 1 1 d . . .
Pb4 Pb 0.45173(3) 0.52755(2) 0.779708(12) 0.04711(15) Uani 1 1 d . . .
Pb5 Pb 0.17471(4) 0.39695(3) 0.763585(14) 0.05333(16) Uani 1 1 d . . .
Pb6 Pb 0.17070(4) 0.52488(3) 0.684465(14) 0.05957(18) Uani 1 1 d . . .
Pb7 Pb 0.34089(4) 0.47905(3) 0.811881(14) 0.06267(19) Uani 1 1 d . . .
Pb8 Pb 0.34057(4) 0.60919(3) 0.733727(14) 0.05568(17) Uani 1 1 d . . .
Pb9 Pb 0.15881(4) 0.52337(3) 0.783481(12) 0.04740(15) Uani 1 1 d . . .
Pb10 Pb 0.15791(4) 0.60492(2) 0.734103(15) 0.05733(18) Uani 1 1 d . . .
Pb11 Pb 0.35633(4) 0.40054(2) 0.762026(16) 0.05758(18) Uani 1 1 d . . .
Pb12 Pb 0.35456(4) 0.48346(3) 0.712982(12) 0.04898(15) Uani 1 1 d . . .
Mn2 Mn 0.0000 0.5000 1.0000 0.0370(6) Uani 1 2 d S . .
Pb21 Pb 0.1852(3) 0.52406(15) 0.99832(7) 0.0465(8) Uani 0.557(15) 1 d P A 1
Pb22 Pb 0.0015(4) 0.5264(3) 0.94124(11) 0.0816(12) Uani 0.557(15) 1 d P . 1
Pb23 Pb 0.0294(4) 0.61624(17) 0.98842(13) 0.0668(11) Uani 0.557(15) 1 d P . 1
Pb24 Pb 0.1077(3) 0.5713(3) 1.04389(13) 0.0645(9) Uani 0.557(15) 1 d P . 1
Pb25 Pb 0.1657(4) 0.43886(19) 1.04351(10) 0.0695(9) Uani 0.557(15) 1 d P . 1
Pb26 Pb 0.0831(5) 0.4142(2) 0.97303(16) 0.0916(12) Uani 0.557(15) 1 d P . 1
Pb1B Pb 0.1778(5) 0.5258(3) 0.99761(15) 0.090(2) Uani 0.443(15) 1 d P A 2
Pb2B Pb 0.0231(4) 0.5071(4) 0.94547(10) 0.0713(14) Uani 0.443(15) 1 d P . 2
Pb3B Pb 0.0217(4) 0.6151(3) 0.9814(2) 0.0691(15) Uani 0.443(15) 1 d P . 2
Pb4B Pb 0.1298(6) 0.5651(4) 1.05042(14) 0.0758(15) Uani 0.443(15) 1 d P . 2
Pb5B Pb 0.1500(6) 0.4410(3) 1.04168(18) 0.118(3) Uani 0.443(15) 1 d P . 2
Pb6B Pb 0.1076(3) 0.4028(2) 0.98430(18) 0.0705(12) Uani 0.443(15) 1 d P . 2
Mn3 Mn 0.5000 1.0000 1.0000 0.0324(6) Uani 1 2 d S . .
Pb31 Pb 0.6807(2) 0.98260(11) 0.99676(6) 0.0458(5) Uani 0.782(12) 1 d P B 3
Pb32 Pb 0.54777(14) 0.88438(6) 0.99267(6) 0.0440(5) Uani 0.782(12) 1 d P . 3
Pb33 Pb 0.48224(13) 0.96708(8) 0.94052(5) 0.0480(4) Uani 0.782(12) 1 d P . 3
Pb34 Pb 0.55492(11) 1.08494(7) 0.96903(4) 0.0481(5) Uani 0.782(12) 1 d P . 3
Pb35 Pb 0.65821(13) 1.07669(7) 1.03738(4) 0.0529(6) Uani 0.782(12) 1 d P . 3
Pb36 Pb 0.65038(11) 0.94802(10) 1.05204(5) 0.0488(4) Uani 0.782(12) 1 d P . 3
Pb1C Pb 0.6727(11) 0.9836(6) 0.9974(3) 0.077(4) Uani 0.218(12) 1 d P B 4
Pb2C Pb 0.5341(10) 0.8830(5) 0.9855(4) 0.091(4) Uani 0.218(12) 1 d P . 4
Pb3C Pb 0.5063(13) 0.9796(8) 0.9439(2) 0.101(4) Uani 0.218(12) 1 d P . 4
Pb4C Pb 0.5806(15) 1.0915(7) 0.9779(5) 0.123(5) Uani 0.218(12) 1 d P . 4
Pb5C Pb 0.6534(8) 1.0675(8) 1.0429(4) 0.137(5) Uani 0.218(12) 1 d P . 4
Pb6C Pb 0.6256(13) 0.9352(8) 1.0473(3) 0.093(4) Uani 0.218(12) 1 d P . 4
K1 K 0.70282(18) 0.75123(11) 0.89095(6) 0.0374(6) Uani 1 1 d . . .
N11 N 0.7388(9) 0.7784(6) 0.9525(3) 0.058(3) Uani 1 1 d . . .
N12 N 0.6636(9) 0.7244(5) 0.8290(3) 0.053(3) Uani 1 1 d . . .
O11 O 0.8596(6) 0.7338(4) 0.9287(2) 0.050(2) Uani 1 1 d . . .
O12 O 0.8327(7) 0.7233(5) 0.8707(2) 0.053(3) Uani 1 1 d . . .
O13 O 0.6134(8) 0.6985(4) 0.9220(2) 0.058(3) Uani 1 1 d . . .
O14 O 0.5967(6) 0.6598(5) 0.8662(3) 0.060(3) Uani 1 1 d . . .
O15 O 0.6768(7) 0.8645(4) 0.9068(2) 0.046(2) Uani 1 1 d . . .
O16 O 0.6190(7) 0.8337(4) 0.84948(19) 0.047(2) Uani 1 1 d . . .
C101 C 0.8193(13) 0.7542(9) 0.9685(3) 0.085(7) Uani 1 1 d . . .
H10A H 0.8132 0.7124 0.9708 0.102 Uiso 1 1 calc R . .
H10B H 0.8383 0.7715 0.9876 0.102 Uiso 1 1 calc R . .
C102 C 0.8841(11) 0.7640(8) 0.9549(4) 0.076(6) Uani 1 1 d . . .
H10C H 0.8892 0.8056 0.9517 0.091 Uiso 1 1 calc R . .
H10D H 0.9378 0.7497 0.9674 0.091 Uiso 1 1 calc R . .
C103 C 0.9257(10) 0.7309(8) 0.9182(4) 0.066(5) Uani 1 1 d . . .
H10E H 0.9742 0.7137 0.9326 0.079 Uiso 1 1 calc R . .
H10F H 0.9403 0.7699 0.9138 0.079 Uiso 1 1 calc R . .
C104 C 0.8991(13) 0.6946(8) 0.8922(4) 0.076(5) Uani 1 1 d . . .
H10G H 0.9456 0.6886 0.8854 0.091 Uiso 1 1 calc R . .
H10H H 0.8806 0.6566 0.8965 0.091 Uiso 1 1 calc R . .
C105 C 0.8120(13) 0.6911(7) 0.8446(3) 0.069(5) Uani 1 1 d . . .
H10I H 0.7953 0.6515 0.8473 0.083 Uiso 1 1 calc R . .
H10J H 0.8595 0.6891 0.8380 0.083 Uiso 1 1 calc R . .
C106 C 0.7409(12) 0.7232(7) 0.8230(3) 0.062(5) Uani 1 1 d . . .
H10K H 0.7583 0.7634 0.8218 0.074 Uiso 1 1 calc R . .
H10L H 0.7303 0.7053 0.8043 0.074 Uiso 1 1 calc R . .
C107 C 0.6765(14) 0.7543(8) 0.9627(4) 0.072(5) Uani 1 1 d . . .
H10M H 0.6276 0.7794 0.9567 0.086 Uiso 1 1 calc R . .
H10N H 0.6978 0.7533 0.9835 0.086 Uiso 1 1 calc R . .
C108 C 0.6529(14) 0.6954(7) 0.9517(4) 0.076(6) Uani 1 1 d . . .
H10O H 0.7021 0.6707 0.9562 0.091 Uiso 1 1 calc R . .
H10P H 0.6153 0.6784 0.9606 0.091 Uiso 1 1 calc R . .
C109 C 0.5814(14) 0.6445(7) 0.9116(5) 0.079(6) Uani 1 1 d . . .
H10Q H 0.5408 0.6325 0.9204 0.095 Uiso 1 1 calc R . .
H10R H 0.6258 0.6156 0.9165 0.095 Uiso 1 1 calc R . .
C110 C 0.5409(14) 0.6477(9) 0.8799(5) 0.082(6) Uani 1 1 d . . .
H11Q H 0.5136 0.6107 0.8730 0.099 Uiso 1 1 calc R . .
H11R H 0.4984 0.6780 0.8753 0.099 Uiso 1 1 calc R . .
C111 C 0.5590(10) 0.6602(7) 0.8366(4) 0.065(5) Uani 1 1 d . . .
H11A H 0.5182 0.6916 0.8309 0.078 Uiso 1 1 calc R . .
H11B H 0.5303 0.6233 0.8302 0.078 Uiso 1 1 calc R . .
C112 C 0.6226(13) 0.6687(7) 0.8234(3) 0.069(5) Uani 1 1 d . . .
H11C H 0.6643 0.6382 0.8301 0.083 Uiso 1 1 calc R . .
H11D H 0.5968 0.6641 0.8027 0.083 Uiso 1 1 calc R . .
C113 C 0.7415(10) 0.8422(6) 0.9556(3) 0.053(4) Uani 1 1 d . . .
H11E H 0.7416 0.8521 0.9747 0.063 Uiso 1 1 calc R . .
H11F H 0.7932 0.8566 0.9539 0.063 Uiso 1 1 calc R . .
C114 C 0.6716(10) 0.8717(7) 0.9344(3) 0.053(4) Uani 1 1 d . . .
H11G H 0.6195 0.8554 0.9349 0.064 Uiso 1 1 calc R . .
H11H H 0.6727 0.9132 0.9390 0.064 Uiso 1 1 calc R . .
C115 C 0.6129(9) 0.8926(6) 0.8861(3) 0.049(4) Uani 1 1 d . . .
H11I H 0.6091 0.9329 0.8918 0.059 Uiso 1 1 calc R . .
H11J H 0.5603 0.8732 0.8839 0.059 Uiso 1 1 calc R . .
C116 C 0.6300(10) 0.8909(6) 0.8585(3) 0.052(4) Uani 1 1 d . . .
H11K H 0.5917 0.9163 0.8444 0.062 Uiso 1 1 calc R . .
H11L H 0.6867 0.9036 0.8614 0.062 Uiso 1 1 calc R . .
C117 C 0.6366(12) 0.8271(6) 0.8246(3) 0.060(4) Uani 1 1 d . . .
H11M H 0.6960 0.8323 0.8286 0.072 Uiso 1 1 calc R . .
H11N H 0.6074 0.8570 0.8109 0.072 Uiso 1 1 calc R . .
C118 C 0.6113(13) 0.7689(7) 0.8119(4) 0.077(6) Uani 1 1 d . . .
H11O H 0.5538 0.7615 0.8104 0.093 Uiso 1 1 calc R . .
H11P H 0.6145 0.7679 0.7927 0.093 Uiso 1 1 calc R . .
K2 K 0.20237(18) 0.74826(12) 0.88848(5) 0.0379(6) Uani 1 1 d . . .
N21 N 0.1563(9) 0.7814(6) 0.8264(3) 0.058(3) Uani 1 1 d . . .
N22 N 0.2463(9) 0.7147(6) 0.9496(3) 0.065(4) Uani 1 1 d . . .
O21 O 0.3247(7) 0.7862(5) 0.8676(2) 0.057(3) Uani 1 1 d . . .
O22 O 0.3583(6) 0.7690(5) 0.9256(2) 0.054(3) Uani 1 1 d . . .
O23 O 0.1204(7) 0.6684(4) 0.8456(2) 0.051(3) Uani 1 1 d . . .
O24 O 0.1848(7) 0.6317(4) 0.90270(19) 0.052(3) Uani 1 1 d . . .
O25 O 0.0895(7) 0.8379(5) 0.8662(2) 0.061(3) Uani 1 1 d . . .
O26 O 0.1151(8) 0.7934(5) 0.9218(2) 0.063(3) Uani 1 1 d . . .
C201 C 0.2319(12) 0.7875(8) 0.8198(4) 0.071(5) Uani 1 1 d . . .
H20A H 0.2192 0.8075 0.8015 0.085 Uiso 1 1 calc R . .
H20B H 0.2526 0.7487 0.8176 0.085 Uiso 1 1 calc R . .
C202 C 0.2984(12) 0.8200(7) 0.8418(3) 0.065(5) Uani 1 1 d . . .
H20C H 0.3451 0.8267 0.8352 0.078 Uiso 1 1 calc R . .
H20D H 0.2774 0.8577 0.8453 0.078 Uiso 1 1 calc R . .
C203 C 0.3891(13) 0.8163(9) 0.8883(4) 0.082(6) Uani 1 1 d . . .
H20E H 0.3684 0.8531 0.8931 0.098 Uiso 1 1 calc R . .
H20F H 0.4340 0.8247 0.8810 0.098 Uiso 1 1 calc R . .
C204 C 0.4191(11) 0.7794(9) 0.9136(4) 0.074(5) Uani 1 1 d . . .
H20G H 0.4380 0.7423 0.9084 0.089 Uiso 1 1 calc R . .
H20H H 0.4665 0.7982 0.9278 0.089 Uiso 1 1 calc R . .
C205 C 0.3885(13) 0.7382(9) 0.9501(4) 0.088(7) Uani 1 1 d . . .
H20I H 0.4417 0.7543 0.9621 0.105 Uiso 1 1 calc R . .
H20J H 0.3971 0.6976 0.9458 0.105 Uiso 1 1 calc R . .
C206 C 0.3267(13) 0.7416(9) 0.9653(4) 0.082(7) Uani 1 1 d . . .
H20K H 0.3499 0.7225 0.9839 0.098 Uiso 1 1 calc R . .
H20L H 0.3177 0.7825 0.9688 0.098 Uiso 1 1 calc R . .
C207 C 0.1038(12) 0.7378(7) 0.8092(3) 0.064(5) Uani 1 1 d . . .
H20M H 0.1028 0.7417 0.7895 0.076 Uiso 1 1 calc R . .
H20N H 0.0473 0.7433 0.8092 0.076 Uiso 1 1 calc R . .
C208 C 0.1333(11) 0.6775(7) 0.8200(3) 0.056(4) Uani 1 1 d . . .
H20Q H 0.1029 0.6484 0.8060 0.068 Uiso 1 1 calc R . .
H20R H 0.1922 0.6736 0.8227 0.068 Uiso 1 1 calc R . .
C209 C 0.1342(11) 0.6095(6) 0.8550(4) 0.057(4) Uani 1 1 d . . .
H20O H 0.0963 0.5839 0.8408 0.068 Uiso 1 1 calc R . .
H20P H 0.1910 0.5982 0.8571 0.068 Uiso 1 1 calc R . .
C210 C 0.1213(11) 0.6035(7) 0.8814(4) 0.064(5) Uani 1 1 d . . .
H21A H 0.0678 0.6204 0.8801 0.077 Uiso 1 1 calc R . .
H21B H 0.1205 0.5622 0.8861 0.077 Uiso 1 1 calc R . .
C211 C 0.1835(14) 0.6212(7) 0.9301(4) 0.079(6) Uani 1 1 d . . .
H21C H 0.1880 0.5793 0.9339 0.095 Uiso 1 1 calc R . .
H21D H 0.1306 0.6344 0.9313 0.095 Uiso 1 1 calc R . .
C212 C 0.2539(12) 0.6522(7) 0.9527(3) 0.070(5) Uani 1 1 d . . .
H21E H 0.2538 0.6412 0.9716 0.084 Uiso 1 1 calc R . .
H21F H 0.3067 0.6400 0.9511 0.084 Uiso 1 1 calc R . .
C213 C 0.1089(13) 0.8377(7) 0.8225(3) 0.072(6) Uani 1 1 d . . .
H21Q H 0.1482 0.8695 0.8298 0.087 Uiso 1 1 calc R . .
H21R H 0.0812 0.8444 0.8021 0.087 Uiso 1 1 calc R . .
C214 C 0.0474(10) 0.8399(7) 0.8365(4) 0.064(5) Uani 1 1 d . . .
H21G H 0.0151 0.8757 0.8314 0.076 Uiso 1 1 calc R . .
H21H H 0.0096 0.8068 0.8305 0.076 Uiso 1 1 calc R . .
C215 C 0.0357(13) 0.8478(9) 0.8821(4) 0.081(6) Uani 1 1 d . . .
H21I H 0.0079 0.8852 0.8765 0.098 Uiso 1 1 calc R . .
H21J H -0.0067 0.8175 0.8776 0.098 Uiso 1 1 calc R . .
C216 C 0.0791(14) 0.8478(8) 0.9115(5) 0.079(6) Uani 1 1 d . . .
H21K H 0.0412 0.8587 0.9215 0.095 Uiso 1 1 calc R . .
H21L H 0.1229 0.8772 0.9158 0.095 Uiso 1 1 calc R . .
C217 C 0.1535(13) 0.7942(8) 0.9516(4) 0.073(5) Uani 1 1 d . . .
H21M H 0.1139 0.8065 0.9608 0.087 Uiso 1 1 calc R . .
H21N H 0.1999 0.8215 0.9570 0.087 Uiso 1 1 calc R . .
C218 C 0.1838(12) 0.7338(8) 0.9610(3) 0.072(6) Uani 1 1 d . . .
H21O H 0.2067 0.7327 0.9819 0.086 Uiso 1 1 calc R . .
H21P H 0.1369 0.7069 0.9549 0.086 Uiso 1 1 calc R . .
K3 K 0.09358(18) 0.63536(13) 0.58693(6) 0.0435(7) Uani 1 1 d . . .
N31 N 0.2368(9) 0.5593(7) 0.5946(3) 0.063(4) Uani 1 1 d . . .
N32 N -0.0538(9) 0.7095(7) 0.5774(3) 0.063(4) Uani 1 1 d . . .
O31 O 0.2080(7) 0.6588(6) 0.5588(3) 0.074(4) Uani 1 1 d . . .
O32 O 0.0533(8) 0.7159(5) 0.5434(3) 0.065(3) Uani 1 1 d . . .
O33 O 0.2156(7) 0.6329(4) 0.6384(2) 0.054(3) Uani 1 1 d . . .
O34 O 0.0922(8) 0.7163(5) 0.6295(2) 0.063(3) Uani 1 1 d . . .
O35 O 0.0731(10) 0.5175(5) 0.5776(3) 0.075(4) Uani 1 1 d . . .
O36 O -0.0611(8) 0.5840(6) 0.5792(3) 0.081(4) Uani 1 1 d . . .
C301 C 0.2973(12) 0.5872(9) 0.5827(4) 0.080(6) Uani 1 1 d . . .
H30A H 0.3284 0.6174 0.5957 0.095 Uiso 1 1 calc R . .
H30B H 0.3367 0.5580 0.5809 0.095 Uiso 1 1 calc R . .
C302 C 0.2539(13) 0.6132(9) 0.5543(5) 0.088(7) Uani 1 1 d . . .
H30C H 0.2939 0.6270 0.5457 0.106 Uiso 1 1 calc R . .
H30D H 0.2178 0.5845 0.5416 0.106 Uiso 1 1 calc R . .
C303 C 0.1740(15) 0.6929(10) 0.5328(4) 0.096(8) Uani 1 1 d . . .
H30E H 0.2190 0.7082 0.5270 0.115 Uiso 1 1 calc R . .
H30F H 0.1392 0.6681 0.5174 0.115 Uiso 1 1 calc R . .
C304 C 0.1274(14) 0.7382(8) 0.5374(5) 0.079(6) Uani 1 1 d . . .
H30G H 0.1096 0.7633 0.5206 0.095 Uiso 1 1 calc R . .
H30H H 0.1614 0.7615 0.5536 0.095 Uiso 1 1 calc R . .
C305 C 0.0010(11) 0.7614(9) 0.5449(4) 0.074(6) Uani 1 1 d . . .
H30I H -0.0164 0.7834 0.5271 0.088 Uiso 1 1 calc R . .
H30J H 0.0303 0.7878 0.5604 0.088 Uiso 1 1 calc R . .
C306 C -0.0717(11) 0.7368(9) 0.5500(4) 0.069(5) Uani 1 1 d . . .
H30K H -0.1120 0.7679 0.5482 0.083 Uiso 1 1 calc R . .
H30L H -0.0973 0.7081 0.5352 0.083 Uiso 1 1 calc R . .
C307 C 0.2774(11) 0.5534(7) 0.6252(3) 0.065(5) Uani 1 1 d . . .
H30M H 0.3311 0.5347 0.6288 0.077 Uiso 1 1 calc R . .
H30N H 0.2440 0.5276 0.6326 0.077 Uiso 1 1 calc R . .
C308 C 0.2907(9) 0.6084(7) 0.6414(3) 0.056(4) Uani 1 1 d . . .
H30O H 0.3210 0.6009 0.6616 0.067 Uiso 1 1 calc R . .
H30P H 0.3235 0.6351 0.6343 0.067 Uiso 1 1 calc R . .
C309 C 0.2202(13) 0.6812(7) 0.6554(4) 0.076(6) Uani 1 1 d . . .
H30Q H 0.2427 0.7137 0.6477 0.091 Uiso 1 1 calc R . .
H30R H 0.2589 0.6729 0.6746 0.091 Uiso 1 1 calc R . .
C310 C 0.1446(12) 0.6981(8) 0.6576(3) 0.068(5) Uani 1 1 d . . .
H31A H 0.1527 0.7301 0.6712 0.081 Uiso 1 1 calc R . .
H31B H 0.1192 0.6656 0.6643 0.081 Uiso 1 1 calc R . .
C311 C 0.0130(12) 0.7331(9) 0.6294(3) 0.069(5) Uani 1 1 d . . .
H31C H 0.0182 0.7629 0.6439 0.083 Uiso 1 1 calc R . .
H31D H -0.0157 0.6996 0.6338 0.083 Uiso 1 1 calc R . .
C312 C -0.0352(13) 0.7563(9) 0.6007(4) 0.085(7) Uani 1 1 d . . .
H31E H -0.0040 0.7879 0.5959 0.102 Uiso 1 1 calc R . .
H31F H -0.0874 0.7725 0.6012 0.102 Uiso 1 1 calc R . .
C313 C 0.2087(16) 0.5011(11) 0.5822(5) 0.112(9) Uani 1 1 d . . .
H31G H 0.2545 0.4735 0.5892 0.135 Uiso 1 1 calc R . .
H31H H 0.1933 0.5032 0.5614 0.135 Uiso 1 1 calc R . .
C314 C 0.1349(15) 0.4788(7) 0.5897(5) 0.087(7) Uani 1 1 d . . .
H31I H 0.1189 0.4398 0.5819 0.104 Uiso 1 1 calc R . .
H31J H 0.1481 0.4774 0.6104 0.104 Uiso 1 1 calc R . .
C315 C 0.0008(16) 0.4961(10) 0.5820(6) 0.104(9) Uani 1 1 d . . .
H31Q H 0.0090 0.4964 0.6024 0.125 Uiso 1 1 calc R . .
H31R H -0.0090 0.4559 0.5753 0.125 Uiso 1 1 calc R . .
C316 C -0.0699(16) 0.5309(11) 0.5671(5) 0.104(9) Uani 1 1 d . . .
H31K H -0.0748 0.5344 0.5471 0.125 Uiso 1 1 calc R . .
H31L H -0.1203 0.5124 0.5680 0.125 Uiso 1 1 calc R . .
C317 C -0.1298(12) 0.6208(12) 0.5652(4) 0.102(9) Uani 1 1 d . . .
H31M H -0.1810 0.6025 0.5654 0.122 Uiso 1 1 calc R . .
H31N H -0.1339 0.6261 0.5453 0.122 Uiso 1 1 calc R . .
C318 C -0.1199(10) 0.6761(10) 0.5790(4) 0.075(6) Uani 1 1 d . . .
H31O H -0.1711 0.6983 0.5706 0.089 Uiso 1 1 calc R . .
H31P H -0.1126 0.6698 0.5991 0.089 Uiso 1 1 calc R . .
K4 K 0.22114(19) 0.90139(13) 0.70215(7) 0.0482(7) Uani 1 1 d . . .
N41 N 0.0806(9) 0.9770(6) 0.6670(3) 0.058(3) Uani 1 1 d . . .
N42 N 0.3606(7) 0.8278(6) 0.7382(3) 0.062(4) Uani 1 1 d . . .
O41 O 0.2260(7) 1.0242(4) 0.7115(2) 0.056(3) Uani 1 1 d . . .
O42 O 0.3579(7) 0.9535(5) 0.7403(3) 0.068(3) Uani 1 1 d . . .
O43 O 0.1745(7) 0.8997(5) 0.6434(3) 0.066(3) Uani 1 1 d . . .
O44 O 0.2948(7) 0.8214(4) 0.6757(2) 0.060(3) Uani 1 1 d . . .
O45 O 0.0636(6) 0.8799(4) 0.7024(2) 0.048(2) Uani 1 1 d . . .
O46 O 0.1942(6) 0.8182(4) 0.7406(2) 0.045(2) Uani 1 1 d . . .
C401 C 0.0920(11) 1.0363(6) 0.6788(3) 0.057(4) Uani 1 1 d . . .
H40A H 0.0736 1.0375 0.6954 0.068 Uiso 1 1 calc R . .
H40B H 0.0571 1.0631 0.6645 0.068 Uiso 1 1 calc R . .
C402 C 0.1792(11) 1.0565(6) 0.6876(4) 0.060(4) Uani 1 1 d . . .
H40C H 0.2009 1.0510 0.6720 0.072 Uiso 1 1 calc R . .
H40D H 0.1824 1.0979 0.6924 0.072 Uiso 1 1 calc R . .
C403 C 0.3110(10) 1.0427(7) 0.7212(4) 0.061(4) Uani 1 1 d . . .
H40E H 0.3360 1.0340 0.7067 0.074 Uiso 1 1 calc R . .
H40F H 0.3141 1.0847 0.7245 0.074 Uiso 1 1 calc R . .
C404 C 0.3547(11) 1.0128(7) 0.7472(4) 0.065(5) Uani 1 1 d . . .
H40G H 0.4108 1.0284 0.7556 0.077 Uiso 1 1 calc R . .
H40H H 0.3259 1.0174 0.7610 0.077 Uiso 1 1 calc R . .
C405 C 0.4067(9) 0.9203(8) 0.7639(5) 0.080(6) Uani 1 1 d . . .
H40I H 0.3747 0.9093 0.7761 0.096 Uiso 1 1 calc R . .
H40J H 0.4556 0.9422 0.7754 0.096 Uiso 1 1 calc R . .
C406 C 0.4316(10) 0.8668(9) 0.7507(5) 0.093(8) Uani 1 1 d . . .
H40K H 0.4537 0.8790 0.7359 0.112 Uiso 1 1 calc R . .
H40L H 0.4753 0.8459 0.7654 0.112 Uiso 1 1 calc R . .
C407 C 0.0792(11) 0.9792(7) 0.6385(3) 0.067(5) Uani 1 1 d . . .
H40M H 0.1244 1.0039 0.6374 0.080 Uiso 1 1 calc R . .
H40N H 0.0270 0.9965 0.6264 0.080 Uiso 1 1 calc R . .
C408 C 0.0881(14) 0.9184(8) 0.6272(4) 0.078(6) Uani 1 1 d . . .
H40O H 0.0481 0.8915 0.6305 0.094 Uiso 1 1 calc R . .
H40P H 0.0789 0.9197 0.6068 0.094 Uiso 1 1 calc R . .
C409 C 0.1930(11) 0.8514(7) 0.6319(3) 0.057(4) Uani 1 1 d . . .
H40Q H 0.1817 0.8574 0.6115 0.068 Uiso 1 1 calc R . .
H40R H 0.1584 0.8193 0.6342 0.068 Uiso 1 1 calc R . .
C410 C 0.2834(12) 0.8363(7) 0.6463(4) 0.069(5) Uani 1 1 d . . .
H41A H 0.2986 0.8034 0.6367 0.083 Uiso 1 1 calc R . .
H41B H 0.3183 0.8695 0.6456 0.083 Uiso 1 1 calc R . .
C411 C 0.3808(11) 0.8109(8) 0.6915(4) 0.073(5) Uani 1 1 d . . .
H41C H 0.4123 0.8471 0.6938 0.088 Uiso 1 1 calc R . .
H41D H 0.4036 0.7830 0.6813 0.088 Uiso 1 1 calc R . .
C412 C 0.3859(11) 0.7870(8) 0.7200(4) 0.069(5) Uani 1 1 d . . .
H41E H 0.3510 0.7524 0.7170 0.083 Uiso 1 1 calc R . .
H41F H 0.4430 0.7749 0.7301 0.083 Uiso 1 1 calc R . .
C413 C 0.0035(11) 0.9519(7) 0.6675(4) 0.069(5) Uani 1 1 d . . .
H41G H -0.0125 0.9204 0.6536 0.083 Uiso 1 1 calc R . .
H41H H -0.0398 0.9816 0.6616 0.083 Uiso 1 1 calc R . .
C414 C 0.0071(10) 0.9282(8) 0.6965(3) 0.062(4) Uani 1 1 d . . .
H41I H 0.0269 0.9581 0.7112 0.075 Uiso 1 1 calc R . .
H41J H -0.0478 0.9155 0.6959 0.075 Uiso 1 1 calc R . .
C415 C 0.0577(9) 0.8484(6) 0.7259(3) 0.048(3) Uani 1 1 d . . .
H41K H 0.0006 0.8357 0.7222 0.057 Uiso 1 1 calc R . .
H41L H 0.0742 0.8730 0.7430 0.057 Uiso 1 1 calc R . .
C416 C 0.1118(8) 0.7985(6) 0.7305(3) 0.040(3) Uani 1 1 d . . .
H41M H 0.1018 0.7723 0.7444 0.048 Uiso 1 1 calc R . .
H41N H 0.1012 0.7773 0.7126 0.048 Uiso 1 1 calc R . .
C417 C 0.2518(10) 0.7718(6) 0.7466(3) 0.053(4) Uani 1 1 d . . .
H41O H 0.2460 0.7503 0.7291 0.064 Uiso 1 1 calc R . .
H41P H 0.2410 0.7450 0.7602 0.064 Uiso 1 1 calc R . .
C418 C 0.3373(10) 0.7956(7) 0.7589(3) 0.057(4) Uani 1 1 d . . .
H41Q H 0.3406 0.8210 0.7750 0.069 Uiso 1 1 calc R . .
H41R H 0.3763 0.7636 0.7661 0.069 Uiso 1 1 calc R . .
K5 K 0.72481(19) 0.62254(13) 0.69175(6) 0.0471(7) Uani 1 1 d . . .
N51 N 0.8761(8) 0.6750(6) 0.7309(3) 0.058(3) Uani 1 1 d . . .
N52 N 0.5701(9) 0.5760(6) 0.6513(3) 0.086(5) Uani 1 1 d D . .
O51 O 0.7174(6) 0.6898(4) 0.7407(2) 0.050(2) Uani 1 1 d . . .
O52 O 0.5750(6) 0.6560(6) 0.6980(2) 0.070(4) Uani 1 1 d . . .
O53 O 0.8498(7) 0.5501(5) 0.7204(3) 0.071(3) Uani 1 1 d . . .
O54 O 0.6976(7) 0.5005(5) 0.6908(3) 0.076(3) Uani 1 1 d D . .
O55 O 0.8159(8) 0.7013(5) 0.6705(2) 0.068(3) Uani 1 1 d . . .
O56 O 0.6872(7) 0.6413(6) 0.6333(2) 0.070(4) Uani 1 1 d . . .
C501 C 0.8643(12) 0.6945(10) 0.7567(3) 0.081(7) Uani 1 1 d . . .
H50A H 0.9116 0.7183 0.7676 0.097 Uiso 1 1 calc R . .
H50B H 0.8619 0.6607 0.7684 0.097 Uiso 1 1 calc R . .
C502 C 0.7867(13) 0.7289(7) 0.7505(4) 0.077(6) Uani 1 1 d . . .
H50C H 0.7863 0.7490 0.7678 0.092 Uiso 1 1 calc R . .
H50D H 0.7834 0.7581 0.7359 0.092 Uiso 1 1 calc R . .
C503 C 0.6427(12) 0.7181(7) 0.7352(3) 0.067(5) Uani 1 1 d . . .
H50E H 0.6365 0.7486 0.7209 0.081 Uiso 1 1 calc R . .
H50F H 0.6400 0.7361 0.7527 0.081 Uiso 1 1 calc R . .
C504 C 0.5779(12) 0.6753(8) 0.7248(3) 0.074(6) Uani 1 1 d . . .
H50G H 0.5887 0.6424 0.7380 0.088 Uiso 1 1 calc R . .
H50H H 0.5246 0.6924 0.7235 0.088 Uiso 1 1 calc R . .
C505 C 0.5048(12) 0.6189(13) 0.6848(5) 0.126(12) Uani 1 1 d . . .
H50I H 0.4536 0.6388 0.6838 0.151 Uiso 1 1 calc R . .
H50J H 0.5094 0.5833 0.6960 0.151 Uiso 1 1 calc R . .
C506 C 0.5041(10) 0.6047(12) 0.6554(5) 0.123(10) Uani 1 1 d U . .
H50K H 0.4546 0.5812 0.6463 0.147 Uiso 1 1 calc R . .
H50L H 0.4966 0.6413 0.6448 0.147 Uiso 1 1 calc R . .
C507 C 0.9363(10) 0.6289(9) 0.7388(4) 0.076(6) Uani 1 1 d . . .
H50M H 0.9817 0.6413 0.7558 0.091 Uiso 1 1 calc R . .
H50N H 0.9592 0.6241 0.7235 0.091 Uiso 1 1 calc R . .
C508 C 0.9072(12) 0.5716(10) 0.7448(4) 0.084(7) Uani 1 1 d . . .
H50O H 0.9541 0.5448 0.7516 0.101 Uiso 1 1 calc R . .
H50P H 0.8824 0.5753 0.7597 0.101 Uiso 1 1 calc R . .
C509 C 0.8302(12) 0.4898(9) 0.7235(5) 0.086(7) Uani 1 1 d . . .
H50Q H 0.8107 0.4861 0.7398 0.103 Uiso 1 1 calc R . .
H50R H 0.8803 0.4662 0.7275 0.103 Uiso 1 1 calc R . .
C510 C 0.7645(19) 0.4673(8) 0.6970(6) 0.109(9) Uani 1 1 d . . .
H51A H 0.7856 0.4675 0.6811 0.131 Uiso 1 1 calc R . .
H51B H 0.7503 0.4273 0.7001 0.131 Uiso 1 1 calc R . .
C511 C 0.6309(12) 0.4810(6) 0.6660(4) 0.094(7) Uani 1 1 d D . .
H51C H 0.6141 0.4419 0.6695 0.113 Uiso 1 1 calc R . .
H51D H 0.6503 0.4791 0.6497 0.113 Uiso 1 1 calc R . .
C512 C 0.5603(10) 0.5196(7) 0.6593(4) 0.078(5) Uiso 1 1 d D . .
H51E H 0.5151 0.5018 0.6439 0.093 Uiso 1 1 calc R . .
H51F H 0.5427 0.5214 0.6760 0.093 Uiso 1 1 calc R . .
C513 C 0.9036(11) 0.7206(8) 0.7182(4) 0.066(5) Uani 1 1 d . . .
H51G H 0.9611 0.7294 0.7296 0.079 Uiso 1 1 calc R . .
H51H H 0.8705 0.7552 0.7183 0.079 Uiso 1 1 calc R . .
C514 C 0.8989(12) 0.7084(8) 0.6878(4) 0.072(5) Uani 1 1 d . . .
H51I H 0.9235 0.7406 0.6807 0.086 Uiso 1 1 calc R . .
H51J H 0.9301 0.6730 0.6873 0.086 Uiso 1 1 calc R . .
C515 C 0.8113(13) 0.6910(10) 0.6414(4) 0.089(7) Uani 1 1 d . . .
H51K H 0.8395 0.7221 0.6348 0.107 Uiso 1 1 calc R . .
H51L H 0.8374 0.6539 0.6398 0.107 Uiso 1 1 calc R . .
C516 C 0.7256(14) 0.6900(7) 0.6249(4) 0.082(7) Uani 1 1 d . . .
H51M H 0.7187 0.6869 0.6046 0.098 Uiso 1 1 calc R . .
H51N H 0.6994 0.7261 0.6278 0.098 Uiso 1 1 calc R . .
C517 C 0.6065(13) 0.6352(9) 0.6161(3) 0.082(6) Uani 1 1 d . . .
H51O H 0.6030 0.6346 0.5961 0.098 Uiso 1 1 calc R . .
H51P H 0.5739 0.6681 0.6189 0.098 Uiso 1 1 calc R . .
C518 C 0.5727(13) 0.5797(9) 0.6233(3) 0.076(6) Uani 1 1 d . . .
H51Q H 0.5165 0.5745 0.6099 0.091 Uiso 1 1 calc R . .
H51R H 0.6063 0.5475 0.6205 0.091 Uiso 1 1 calc R . .
K6 K 0.4173(2) 0.35746(15) 0.90846(7) 0.0553(8) Uani 1 1 d . . .
N61 N 0.5842(9) 0.3041(6) 0.9251(3) 0.066(4) Uani 1 1 d . . .
N62 N 0.2514(11) 0.4052(8) 0.8894(4) 0.094(6) Uani 1 1 d D . .
O61 O 0.4629(7) 0.2827(5) 0.8690(2) 0.059(3) Uani 1 1 d . . .
O62 O 0.3174(6) 0.3404(6) 0.8531(3) 0.076(4) Uani 1 1 d D . .
O63 O 0.5559(8) 0.4285(5) 0.9213(3) 0.073(4) Uani 1 1 d . . .
O64 O 0.4009(11) 0.4749(6) 0.9148(4) 0.115(7) Uani 1 1 d . . .
O65 O 0.4651(11) 0.2892(6) 0.9561(3) 0.092(5) Uani 1 1 d . . .
O66 O 0.2967(12) 0.3175(11) 0.9327(3) 0.153(10) Uani 1 1 d U . .
C601 C 0.5877(13) 0.2598(9) 0.9057(4) 0.086(6) Uani 1 1 d . . .
H60A H 0.5589 0.2253 0.9090 0.103 Uiso 1 1 calc R . .
H60B H 0.6456 0.2492 0.9094 0.103 Uiso 1 1 calc R . .
C602 C 0.5503(12) 0.2777(8) 0.8756(4) 0.071(5) Uani 1 1 d . . .
H60C H 0.5733 0.3151 0.8726 0.085 Uiso 1 1 calc R . .
H60D H 0.5625 0.2488 0.8632 0.085 Uiso 1 1 calc R . .
C603 C 0.4268(12) 0.3050(9) 0.8412(3) 0.074(5) Uani 1 1 d . . .
H60E H 0.4407 0.2806 0.8274 0.089 Uiso 1 1 calc R . .
H60F H 0.4467 0.3445 0.8401 0.089 Uiso 1 1 calc R . .
C604 C 0.3382(12) 0.3052(9) 0.8354(3) 0.070(5) Uani 1 1 d . . .
H60G H 0.3100 0.3178 0.8158 0.084 Uiso 1 1 calc R . .
H60H H 0.3198 0.2657 0.8374 0.084 Uiso 1 1 calc R . .
C605 C 0.2332(9) 0.3530(8) 0.8457(4) 0.086(7) Uani 1 1 d D . .
H60I H 0.2055 0.3199 0.8510 0.104 Uiso 1 1 calc R . .
H60J H 0.2097 0.3577 0.8250 0.104 Uiso 1 1 calc R . .
C606 C 0.2158(10) 0.4042(7) 0.8590(4) 0.066(5) Uani 1 1 d D . .
H60K H 0.2360 0.4380 0.8514 0.080 Uiso 1 1 calc R . .
H60L H 0.1557 0.4082 0.8537 0.080 Uiso 1 1 calc R . .
C607 C 0.6464(10) 0.3475(9) 0.9260(4) 0.081(6) Uani 1 1 d . . .
H60M H 0.6461 0.3549 0.9067 0.097 Uiso 1 1 calc R . .
H60N H 0.7011 0.3325 0.9373 0.097 Uiso 1 1 calc R . .
C608 C 0.6309(15) 0.4035(10) 0.9391(4) 0.091(7) Uani 1 1 d . . .
H60O H 0.6277 0.3960 0.9580 0.109 Uiso 1 1 calc R . .
H60P H 0.6767 0.4306 0.9412 0.109 Uiso 1 1 calc R . .
C609 C 0.5427(18) 0.4834(11) 0.9313(6) 0.112(9) Uani 1 1 d U . .
H60Q H 0.5890 0.5092 0.9324 0.134 Uiso 1 1 calc R . .
H60R H 0.5394 0.4797 0.9505 0.134 Uiso 1 1 calc R . .
C610 C 0.4658(17) 0.5079(10) 0.9120(6) 0.101(8) Uani 1 1 d U . .
H61A H 0.4604 0.5485 0.9169 0.121 Uiso 1 1 calc R . .
H61B H 0.4653 0.5063 0.8923 0.121 Uiso 1 1 calc R . .
C611 C 0.3209(18) 0.5007(10) 0.8974(8) 0.154(15) Uani 1 1 d . . .
H61C H 0.3140 0.5000 0.8771 0.184 Uiso 1 1 calc R . .
H61D H 0.3158 0.5408 0.9032 0.184 Uiso 1 1 calc R . .
C612 C 0.2583(17) 0.4607(12) 0.9040(8) 0.144(13) Uani 1 1 d . . .
H61O H 0.2757 0.4541 0.9245 0.172 Uiso 1 1 calc R . .
H61P H 0.2041 0.4796 0.8980 0.172 Uiso 1 1 calc R . .
C613 C 0.5978(12) 0.2763(9) 0.9530(4) 0.083(6) Uani 1 1 d . . .
H61E H 0.6411 0.2468 0.9561 0.099 Uiso 1 1 calc R . .
H61F H 0.6184 0.3057 0.9679 0.099 Uiso 1 1 calc R . .
C614 C 0.5242(14) 0.2485(8) 0.9563(4) 0.080(6) Uani 1 1 d . . .
H61G H 0.5007 0.2209 0.9407 0.096 Uiso 1 1 calc R . .
H61H H 0.5405 0.2269 0.9742 0.096 Uiso 1 1 calc R . .
C615 C 0.394(2) 0.2604(12) 0.9617(6) 0.133(10) Uani 1 1 d U . .
H61Q H 0.3715 0.2302 0.9474 0.160 Uiso 1 1 calc R . .
H61R H 0.4145 0.2416 0.9804 0.160 Uiso 1 1 calc R . .
C616 C 0.334(2) 0.2985(15) 0.9611(6) 0.152(12) Uani 1 1 d U . .
H61I H 0.3568 0.3316 0.9736 0.183 Uiso 1 1 calc R . .
H61J H 0.2923 0.2796 0.9677 0.183 Uiso 1 1 calc R . .
C617 C 0.2376(19) 0.3613(16) 0.9330(7) 0.149(11) Uani 1 1 d U . .
H61K H 0.2649 0.3958 0.9435 0.179 Uiso 1 1 calc R . .
H61L H 0.1976 0.3466 0.9414 0.179 Uiso 1 1 calc R . .
C618 C 0.1987(18) 0.3739(15) 0.9032(7) 0.150(11) Uani 1 1 d U . .
H61M H 0.1492 0.3973 0.9009 0.180 Uiso 1 1 calc R . .
H61N H 0.1804 0.3373 0.8931 0.180 Uiso 1 1 calc R . .
N1E N 0.7814(10) 0.4506(8) 0.6251(3) 0.079(5) Uani 1 1 d . . .
H1E1 H 0.7912 0.4125 0.6237 0.118 Uiso 0.67 1 calc PR . .
H1E2 H 0.7473 0.4636 0.6082 0.118 Uiso 0.67 1 calc PR . .
H1E3 H 0.7576 0.4559 0.6384 0.118 Uiso 0.67 1 calc PR . .
C1E C 0.8612(19) 0.4833(12) 0.6333(7) 0.134(11) Uani 1 1 d . . .
H1E4 H 0.8991 0.4675 0.6512 0.161 Uiso 1 1 calc R . .
H1E5 H 0.8864 0.4777 0.6186 0.161 Uiso 1 1 calc R . .
C2E C 0.852(2) 0.5383(10) 0.6364(6) 0.136(13) Uani 1 1 d . . .
H2E1 H 0.8307 0.5441 0.6522 0.163 Uiso 1 1 calc R . .
H2E2 H 0.8103 0.5535 0.6191 0.163 Uiso 1 1 calc R . .
N2E N 0.9311(9) 0.5720(6) 0.6423(3) 0.068(4) Uani 1 1 d . . .
H2E3 H 0.9212 0.6101 0.6438 0.102 Uiso 0.67 1 calc PR . .
H2E4 H 0.9510 0.5664 0.6280 0.102 Uiso 0.67 1 calc PR . .
H2E5 H 0.9684 0.5595 0.6588 0.102 Uiso 0.67 1 calc PR . .
N1S N 0.5762(9) 0.4415(5) 0.8599(3) 0.063(4) Uani 1 1 d . . .
H1S1 H 0.5497 0.4284 0.8715 0.094 Uiso 0.67 1 calc PR . .
H1S2 H 0.6032 0.4120 0.8552 0.094 Uiso 0.67 1 calc PR . .
H1S3 H 0.5391 0.4565 0.8441 0.094 Uiso 0.67 1 calc PR . .
C1S C 0.6371(17) 0.4879(9) 0.8750(6) 0.106(8) Uani 1 1 d . . .
H1S4 H 0.6077 0.5193 0.8808 0.127 Uiso 1 1 calc R . .
H1S5 H 0.6773 0.4714 0.8923 0.127 Uiso 1 1 calc R . .
C2S C 0.6783(14) 0.5104(8) 0.8580(4) 0.077(6) Uani 1 1 d . . .
H2S1 H 0.6380 0.5262 0.8406 0.093 Uiso 1 1 calc R . .
H2S2 H 0.7084 0.4791 0.8524 0.093 Uiso 1 1 calc R . .
N2S N 0.7372(10) 0.5565(7) 0.8725(3) 0.074(4) Uani 1 1 d . . .
H2S3 H 0.7635 0.5696 0.8609 0.110 Uiso 0.67 1 calc PR . .
H2S4 H 0.7744 0.5421 0.8885 0.110 Uiso 0.67 1 calc PR . .
H2S5 H 0.7094 0.5860 0.8770 0.110 Uiso 0.67 1 calc PR . .
N1R N 0.034(4) 0.608(3) 0.480(2) 0.37(5) Uiso 0.50 1 d PDU C -1
H1R1 H 0.0218 0.6455 0.4742 0.557 Uiso 0.33 1 calc PR C -1
H1R2 H 0.0352 0.5870 0.4648 0.557 Uiso 0.33 1 calc PR C -1
H1R3 H 0.0831 0.6067 0.4937 0.557 Uiso 0.33 1 calc PR C -1
C1R C -0.029(2) 0.5859(12) 0.4899(9) 0.077(11) Uiso 0.50 1 d PDU C -1
H1R4 H -0.0824 0.5874 0.4746 0.092 Uiso 0.50 1 calc PR C -1
H1R5 H -0.0321 0.6104 0.5055 0.092 Uiso 0.50 1 calc PR C -1
C2R C -0.011(2) 0.5265(16) 0.4999(14) 0.13(2) Uiso 0.50 1 d PD C -1
H2R1 H 0.0168 0.5068 0.4884 0.161 Uiso 0.50 1 calc PR C -1
H2R2 H 0.0265 0.5271 0.5196 0.161 Uiso 0.50 1 calc PR C -1
N2R N -0.082(2) 0.4940(15) 0.4987(9) 0.118(14) Uiso 0.50 1 d PD C -1
H2R3 H -0.0668 0.4576 0.5048 0.177 Uiso 0.33 1 calc PR C -1
H2R4 H -0.1173 0.4931 0.4807 0.177 Uiso 0.33 1 calc PR C -1
H2R5 H -0.1069 0.5107 0.5100 0.177 Uiso 0.33 1 calc PR C -1
N1T N 0.598(4) 0.552(2) 1.0080(15) 0.24(3) Uiso 0.50 1 d PDU D -1
H1T1 H 0.6517 0.5601 1.0112 0.355 Uiso 0.33 1 calc PR D -1
H1T2 H 0.5794 0.5753 1.0192 0.355 Uiso 0.33 1 calc PR D -1
H1T3 H 0.5685 0.5596 0.9896 0.355 Uiso 0.33 1 calc PR D -1
C1T C 0.589(2) 0.4936(19) 1.0143(13) 0.14(2) Uiso 0.50 1 d PDU D -1
H1T4 H 0.6120 0.4888 1.0350 0.170 Uiso 0.50 1 calc PR D -1
H1T5 H 0.6225 0.4703 1.0060 0.170 Uiso 0.50 1 calc PR D -1
C2T C 0.508(2) 0.4694(18) 1.0050(15) 0.15(3) Uiso 0.50 1 d PD D -1
H2T1 H 0.4845 0.4730 0.9843 0.178 Uiso 0.50 1 calc PR D -1
H2T2 H 0.4735 0.4923 1.0132 0.178 Uiso 0.50 1 calc PR D -1
N2T N 0.504(3) 0.4095(16) 1.0125(11) 0.138(18) Uiso 0.50 1 d PD D -1
H2T4 H 0.4527 0.4015 1.0127 0.207 Uiso 0.33 1 calc PR D -1
H2T5 H 0.5411 0.4027 1.0299 0.207 Uiso 0.33 1 calc PR D -1
H2T6 H 0.5149 0.3866 0.9996 0.207 Uiso 0.33 1 calc PR D -1

loop_
_atom_site_aniso_label
_atom_site_aniso_U_11
_atom_site_aniso_U_22
_atom_site_aniso_U_33
_atom_site_aniso_U_23
_atom_site_aniso_U_13
_atom_site_aniso_U_12
Mn1 0.0254(10) 0.0355(10) 0.0356(9) -0.0005(8) 0.0062(8) -0.0035(8)
Pb1 0.0326(3) 0.0507(3) 0.0500(3) -0.0032(2) 0.0076(2) -0.0021(2)
Pb2 0.0458(3) 0.0504(3) 0.0590(3) -0.0169(3) 0.0191(3) -0.0069(3)
Pb3 0.0458(3) 0.0507(3) 0.0541(3) -0.0157(2) 0.0157(3) -0.0088(3)
Pb4 0.0310(3) 0.0544(3) 0.0506(3) -0.0014(2) 0.0069(2) -0.0030(2)
Pb5 0.0521(4) 0.0494(3) 0.0634(4) 0.0136(3) 0.0261(3) 0.0071(3)
Pb6 0.0476(4) 0.0737(4) 0.0556(3) 0.0182(3) 0.0152(3) 0.0026(3)
Pb7 0.0460(4) 0.0778(4) 0.0613(4) 0.0240(3) 0.0143(3) 0.0036(3)
Pb8 0.0615(4) 0.0500(3) 0.0606(4) 0.0120(3) 0.0273(3) 0.0089(3)
Pb9 0.0396(3) 0.0557(3) 0.0491(3) -0.0047(2) 0.0179(2) 0.0001(2)
Pb10 0.0504(4) 0.0420(3) 0.0805(4) 0.0133(3) 0.0233(3) 0.0116(3)
Pb11 0.0461(3) 0.0431(3) 0.0885(5) 0.0181(3) 0.0294(3) 0.0126(3)
Pb12 0.0445(3) 0.0570(3) 0.0488(3) -0.0030(2) 0.0201(3) 0.0040(3)
Mn2 0.0395(16) 0.0405(14) 0.0291(12) -0.0018(11) 0.0091(11) -0.0130(12)
Pb21 0.0379(12) 0.0557(15) 0.0476(14) -0.0058(10) 0.0167(9) -0.0138(11)
Pb22 0.116(3) 0.086(2) 0.0371(13) -0.0106(12) 0.0192(15) -0.0465(19)
Pb23 0.113(3) 0.0369(11) 0.062(2) -0.0005(10) 0.0455(18) -0.0139(10)
Pb24 0.0637(18) 0.0849(15) 0.0400(19) -0.0262(15) 0.0114(12) -0.0375(13)
Pb25 0.0344(14) 0.0770(15) 0.0855(15) 0.0273(13) 0.0049(9) 0.0046(9)
Pb26 0.130(3) 0.0599(14) 0.097(3) -0.0229(15) 0.054(2) -0.0202(17)
Pb1B 0.072(3) 0.112(4) 0.093(4) -0.012(3) 0.037(3) -0.050(3)
Pb2B 0.078(2) 0.099(3) 0.0319(12) -0.0042(15) 0.0110(12) -0.050(2)
Pb3B 0.0685(17) 0.069(2) 0.074(4) 0.0154(17) 0.0295(18) -0.0191(12)
Pb4B 0.093(4) 0.099(2) 0.031(2) -0.0211(17) 0.0160(19) -0.050(3)
Pb5B 0.055(4) 0.142(4) 0.145(4) 0.085(3) 0.017(2) 0.002(2)
Pb6B 0.0648(19) 0.0577(14) 0.098(3) -0.0135(16) 0.0393(17) -0.0207(11)
Mn3 0.0270(13) 0.0361(13) 0.0341(13) 0.0017(10) 0.0101(11) 0.0062(11)
Pb31 0.0397(8) 0.0511(10) 0.0522(10) -0.0022(7) 0.0227(8) 0.0083(6)
Pb32 0.0581(8) 0.0298(6) 0.0533(10) 0.0015(4) 0.0310(7) 0.0088(4)
Pb33 0.0510(8) 0.0539(8) 0.0452(7) 0.0012(5) 0.0244(6) 0.0151(6)
Pb34 0.0552(8) 0.0420(6) 0.0608(7) 0.0130(5) 0.0375(6) 0.0073(5)
Pb35 0.0396(7) 0.0572(9) 0.0618(7) -0.0224(5) 0.0170(5) -0.0135(5)
Pb36 0.0355(7) 0.0683(7) 0.0409(6) 0.0067(5) 0.0106(5) 0.0190(5)
Pb1C 0.073(7) 0.097(7) 0.083(6) 0.011(4) 0.053(5) 0.027(4)
Pb2C 0.125(7) 0.094(5) 0.068(6) 0.010(3) 0.050(5) 0.036(4)
Pb3C 0.112(9) 0.155(9) 0.037(3) 0.030(4) 0.027(4) 0.085(7)
Pb4C 0.149(10) 0.108(6) 0.144(10) 0.066(6) 0.091(9) 0.066(6)
Pb5C 0.078(5) 0.202(11) 0.131(8) -0.077(7) 0.037(5) -0.011(6)
Pb6C 0.106(8) 0.118(7) 0.058(4) 0.042(4) 0.029(5) 0.067(6)
K1 0.0396(15) 0.0331(13) 0.0385(13) -0.0025(11) 0.0119(12) -0.0008(12)
N11 0.060(9) 0.066(8) 0.046(7) -0.010(6) 0.015(6) 0.012(7)
N12 0.069(9) 0.042(6) 0.044(6) -0.010(5) 0.014(6) 0.005(6)
O11 0.040(6) 0.061(6) 0.044(5) -0.012(5) 0.008(4) -0.005(5)
O12 0.053(6) 0.065(6) 0.049(6) -0.003(5) 0.028(5) 0.009(5)
O13 0.073(8) 0.047(5) 0.070(7) 0.011(5) 0.046(6) -0.003(5)
O14 0.038(6) 0.055(6) 0.080(8) -0.016(6) 0.012(6) -0.011(5)
O15 0.061(6) 0.034(4) 0.046(5) -0.008(4) 0.021(5) 0.010(5)
O16 0.068(7) 0.037(5) 0.044(5) 0.002(4) 0.028(5) 0.001(5)
C101 0.106(17) 0.102(15) 0.040(8) 0.012(9) 0.015(10) 0.062(13)
C102 0.047(10) 0.060(10) 0.094(14) -0.021(10) -0.013(10) 0.003(8)
C103 0.036(8) 0.069(11) 0.101(14) -0.007(10) 0.035(9) 0.008(8)
C104 0.080(14) 0.072(12) 0.082(13) -0.003(10) 0.034(11) 0.019(11)
C105 0.118(17) 0.047(8) 0.069(10) -0.006(8) 0.068(11) 0.020(10)
C106 0.091(14) 0.049(8) 0.053(9) 0.000(7) 0.033(9) 0.013(9)
C107 0.106(16) 0.078(12) 0.051(9) 0.001(8) 0.051(10) 0.013(11)
C108 0.127(18) 0.058(10) 0.059(10) 0.021(8) 0.053(11) 0.025(11)
C109 0.100(16) 0.046(9) 0.123(18) 0.002(10) 0.079(15) 0.000(10)
C110 0.084(15) 0.069(12) 0.102(16) -0.016(11) 0.041(13) -0.020(11)
C111 0.049(9) 0.058(9) 0.067(10) -0.030(8) -0.006(8) -0.010(8)
C112 0.101(15) 0.057(9) 0.041(8) -0.016(7) 0.014(9) 0.008(10)
C113 0.060(10) 0.063(9) 0.024(6) -0.019(6) 0.000(6) 0.001(8)
C114 0.054(10) 0.059(9) 0.057(9) -0.018(7) 0.033(8) -0.005(8)
C115 0.042(8) 0.038(7) 0.063(9) -0.005(6) 0.012(7) 0.010(6)
C116 0.051(9) 0.046(8) 0.054(8) -0.003(6) 0.012(7) 0.013(7)
C117 0.080(12) 0.049(8) 0.050(8) 0.012(7) 0.019(8) 0.025(8)
C118 0.106(16) 0.053(9) 0.052(9) 0.001(8) 0.000(10) 0.030(10)
K2 0.0406(16) 0.0379(13) 0.0335(13) 0.0011(11) 0.0104(12) -0.0038(12)
N21 0.076(10) 0.056(7) 0.042(6) 0.002(6) 0.022(7) -0.011(7)
N22 0.065(9) 0.076(9) 0.046(7) 0.011(7) 0.007(7) -0.026(8)
O21 0.055(7) 0.063(6) 0.054(6) -0.007(5) 0.019(5) -0.015(5)
O22 0.038(6) 0.062(6) 0.057(6) 0.003(5) 0.010(5) -0.008(5)
O23 0.068(7) 0.042(5) 0.046(5) -0.007(4) 0.024(5) -0.003(5)
O24 0.058(7) 0.055(6) 0.038(5) 0.005(4) 0.011(5) -0.018(5)
O25 0.044(6) 0.068(7) 0.065(7) 0.010(6) 0.010(5) 0.008(6)
O26 0.083(9) 0.049(6) 0.071(7) -0.015(5) 0.045(7) -0.013(6)
C201 0.086(14) 0.071(11) 0.063(10) -0.022(9) 0.034(10) -0.033(10)
C202 0.087(13) 0.065(10) 0.050(8) 0.006(8) 0.033(9) -0.011(10)
C203 0.066(13) 0.095(15) 0.089(14) -0.016(12) 0.032(11) -0.020(12)
C204 0.048(10) 0.094(14) 0.083(13) -0.010(11) 0.024(10) -0.009(10)
C205 0.087(15) 0.090(14) 0.057(10) -0.005(10) -0.013(10) -0.034(12)
C206 0.102(16) 0.081(13) 0.049(9) -0.005(9) 0.007(10) -0.049(12)
C207 0.076(12) 0.063(10) 0.043(8) 0.007(7) 0.008(8) -0.011(9)
C208 0.058(10) 0.059(9) 0.056(9) -0.015(7) 0.023(8) -0.028(8)
C209 0.054(10) 0.040(7) 0.074(11) -0.012(7) 0.019(8) -0.011(7)
C210 0.068(12) 0.046(8) 0.069(11) -0.010(8) 0.011(9) -0.013(8)
C211 0.113(17) 0.053(9) 0.058(10) 0.025(8) 0.010(10) -0.029(10)
C212 0.074(12) 0.071(11) 0.048(8) 0.025(8) 0.000(8) -0.020(9)
C213 0.095(15) 0.060(10) 0.038(8) 0.006(7) -0.010(9) -0.019(10)
C214 0.042(9) 0.056(9) 0.078(11) 0.022(8) 0.001(8) 0.016(8)
C215 0.080(14) 0.082(13) 0.087(14) 0.014(11) 0.035(12) 0.036(12)
C216 0.089(15) 0.067(11) 0.112(17) -0.017(11) 0.073(14) -0.025(11)
C217 0.091(15) 0.077(12) 0.064(11) -0.025(9) 0.045(10) -0.011(11)
C218 0.091(14) 0.099(13) 0.038(8) 0.006(8) 0.039(9) -0.042(12)
K3 0.0342(15) 0.0493(16) 0.0432(15) 0.0080(12) 0.0081(12) -0.0026(13)
N31 0.058(9) 0.076(9) 0.057(8) 0.013(7) 0.022(7) 0.015(8)
N32 0.051(8) 0.085(10) 0.060(8) 0.018(7) 0.026(7) 0.021(8)
O31 0.052(7) 0.093(9) 0.083(8) 0.049(7) 0.031(6) 0.010(7)
O32 0.068(8) 0.055(6) 0.079(8) 0.024(6) 0.032(7) 0.018(6)
O33 0.058(7) 0.048(6) 0.054(6) 0.010(5) 0.016(5) 0.006(5)
O34 0.083(9) 0.060(6) 0.040(5) 0.018(5) 0.015(5) 0.013(6)
O35 0.109(11) 0.059(7) 0.063(7) 0.002(6) 0.035(7) -0.015(7)
O36 0.049(7) 0.108(11) 0.089(9) -0.023(8) 0.026(7) -0.026(7)
C301 0.074(13) 0.107(15) 0.093(14) 0.019(11) 0.075(12) 0.027(12)
C302 0.077(14) 0.097(15) 0.110(16) 0.055(13) 0.058(13) 0.036(12)
C303 0.103(17) 0.116(18) 0.070(12) 0.062(12) 0.032(12) 0.004(15)
C304 0.094(16) 0.064(11) 0.092(14) 0.030(10) 0.049(12) 0.010(11)
C305 0.057(11) 0.111(15) 0.055(9) 0.042(10) 0.023(8) 0.030(11)
C306 0.056(10) 0.092(13) 0.055(9) 0.028(9) 0.013(8) 0.029(10)
C307 0.059(11) 0.072(11) 0.064(10) 0.010(8) 0.023(8) 0.032(9)
C308 0.031(7) 0.074(10) 0.057(9) 0.012(8) 0.007(7) 0.008(7)
C309 0.097(16) 0.046(9) 0.068(11) 0.008(8) 0.007(11) 0.009(10)
C310 0.084(13) 0.070(11) 0.044(8) 0.001(8) 0.015(8) 0.015(10)
C311 0.076(13) 0.087(13) 0.043(8) -0.006(8) 0.017(8) 0.012(11)
C312 0.085(14) 0.104(15) 0.058(10) 0.023(10) 0.016(10) 0.056(13)
C313 0.12(2) 0.108(18) 0.101(17) -0.010(15) 0.026(16) 0.066(17)
C314 0.12(2) 0.043(9) 0.088(14) 0.005(9) 0.025(14) 0.006(11)
C315 0.11(2) 0.078(14) 0.17(3) -0.026(16) 0.10(2) -0.035(15)
C316 0.098(19) 0.13(2) 0.087(15) -0.056(15) 0.036(14) -0.037(17)
C317 0.043(11) 0.20(3) 0.056(11) 0.031(15) 0.005(9) -0.030(15)
C318 0.031(8) 0.131(18) 0.058(10) 0.016(11) 0.010(8) 0.022(10)
K4 0.0374(16) 0.0505(16) 0.0585(18) 0.0156(14) 0.0186(14) 0.0030(14)
N41 0.065(9) 0.062(8) 0.053(7) 0.022(6) 0.029(7) 0.013(7)
N42 0.026(6) 0.064(8) 0.092(10) 0.017(8) 0.015(7) 0.011(6)
O41 0.054(7) 0.055(6) 0.055(6) 0.018(5) 0.013(5) 0.002(5)
O42 0.056(7) 0.061(7) 0.081(8) 0.018(6) 0.016(6) -0.014(6)
O43 0.062(7) 0.052(6) 0.079(8) 0.005(6) 0.019(6) 0.001(6)
O44 0.058(7) 0.054(6) 0.074(7) 0.011(5) 0.032(6) -0.004(5)
O45 0.044(6) 0.056(6) 0.049(5) 0.009(5) 0.023(5) -0.002(5)
O46 0.048(6) 0.037(5) 0.052(5) 0.007(4) 0.019(5) -0.001(4)
C401 0.079(12) 0.054(8) 0.037(7) 0.014(6) 0.020(7) 0.005(8)
C402 0.074(12) 0.042(8) 0.071(10) 0.014(7) 0.033(9) -0.006(8)
C403 0.042(9) 0.064(10) 0.081(11) 0.010(9) 0.025(8) -0.024(8)
C404 0.052(10) 0.053(9) 0.099(13) -0.008(9) 0.039(10) -0.019(8)
C405 0.023(7) 0.066(11) 0.130(17) 0.019(11) -0.001(9) 0.008(7)
C406 0.023(8) 0.093(15) 0.15(2) -0.019(14) 0.016(11) 0.008(9)
C407 0.061(11) 0.065(10) 0.056(9) 0.031(8) -0.005(8) -0.004(8)
C408 0.118(18) 0.067(11) 0.046(9) 0.012(8) 0.024(10) 0.016(11)
C409 0.080(12) 0.058(9) 0.027(6) 0.000(6) 0.011(7) -0.009(9)
C410 0.076(13) 0.047(9) 0.087(12) 0.021(9) 0.030(10) 0.002(9)
C411 0.051(10) 0.077(12) 0.089(13) 0.023(10) 0.021(10) -0.006(9)
C412 0.051(10) 0.077(11) 0.105(14) 0.022(10) 0.058(10) 0.036(9)
C413 0.062(11) 0.059(10) 0.077(11) 0.013(9) 0.010(9) 0.021(9)
C414 0.039(8) 0.087(12) 0.058(9) -0.002(9) 0.012(7) 0.008(9)
C415 0.041(8) 0.056(8) 0.050(8) 0.000(6) 0.021(6) -0.021(7)
C416 0.035(7) 0.042(7) 0.047(7) -0.003(6) 0.019(6) -0.015(6)
C417 0.056(10) 0.044(8) 0.057(9) 0.009(7) 0.016(8) 0.005(7)
C418 0.051(9) 0.072(10) 0.039(7) 0.002(7) 0.001(7) 0.013(8)
K5 0.0351(16) 0.0524(17) 0.0462(15) -0.0119(13) 0.0040(13) 0.0057(14)
N51 0.051(8) 0.065(8) 0.049(7) 0.001(6) 0.006(6) -0.019(7)
N52 0.059(10) 0.089(11) 0.093(12) -0.055(10) 0.005(9) -0.005(9)
O51 0.048(6) 0.047(5) 0.061(6) -0.003(5) 0.027(5) 0.004(5)
O52 0.039(6) 0.129(11) 0.041(5) -0.029(6) 0.011(5) 0.015(7)
O53 0.049(7) 0.081(8) 0.077(8) 0.029(7) 0.013(6) 0.016(6)
O54 0.070(9) 0.059(7) 0.104(10) -0.011(7) 0.038(8) -0.002(7)
O55 0.076(9) 0.077(8) 0.059(7) 0.004(6) 0.033(6) 0.005(7)
O56 0.046(6) 0.116(10) 0.037(5) -0.020(6) -0.001(5) 0.030(7)
C501 0.076(13) 0.126(17) 0.042(8) -0.028(10) 0.021(9) -0.050(13)
C502 0.122(18) 0.046(9) 0.084(12) -0.035(9) 0.063(13) -0.051(11)
C503 0.110(16) 0.061(10) 0.035(7) -0.001(7) 0.028(9) 0.037(11)
C504 0.088(14) 0.097(14) 0.037(7) 0.006(8) 0.023(8) 0.065(12)
C505 0.044(11) 0.24(3) 0.086(15) -0.075(18) 0.015(11) 0.017(16)
C506 0.017(7) 0.21(2) 0.116(16) -0.095(17) -0.011(9) 0.023(11)
C507 0.031(8) 0.122(17) 0.068(11) 0.013(11) 0.006(8) 0.008(10)
C508 0.055(11) 0.123(18) 0.069(12) 0.043(12) 0.014(10) 0.030(12)
C509 0.063(12) 0.094(15) 0.117(17) 0.060(14) 0.054(13) 0.041(11)
C510 0.17(3) 0.053(11) 0.13(2) 0.018(12) 0.08(2) 0.020(15)
C511 0.12(2) 0.058(11) 0.083(14) -0.028(10) 0.013(13) -0.012(12)
C513 0.065(11) 0.069(10) 0.065(10) -0.015(8) 0.024(9) -0.036(9)
C514 0.072(13) 0.071(11) 0.080(12) -0.010(10) 0.036(10) -0.013(10)
C515 0.079(14) 0.116(17) 0.058(10) -0.013(11) 0.005(10) 0.051(13)
C516 0.15(2) 0.059(10) 0.068(11) 0.015(9) 0.080(14) 0.030(12)
C517 0.092(15) 0.091(14) 0.045(9) -0.020(9) 0.001(9) 0.006(12)
C518 0.079(13) 0.095(14) 0.048(9) -0.036(9) 0.015(9) 0.023(11)
K6 0.0511(19) 0.0562(18) 0.0544(18) 0.0137(15) 0.0123(15) -0.0128(16)
N61 0.069(10) 0.061(8) 0.050(7) -0.009(6) -0.001(7) 0.014(7)
N62 0.077(12) 0.090(12) 0.141(18) -0.010(12) 0.069(13) -0.017(10)
O61 0.075(8) 0.057(6) 0.039(5) 0.003(5) 0.010(5) -0.022(6)
O62 0.043(6) 0.105(10) 0.077(8) 0.041(8) 0.016(6) 0.002(7)
O63 0.072(9) 0.067(8) 0.082(9) -0.022(7) 0.029(7) -0.023(7)
O64 0.127(15) 0.059(8) 0.22(2) 0.007(10) 0.140(16) -0.015(9)
O65 0.137(14) 0.073(8) 0.080(9) 0.039(7) 0.055(9) 0.022(9)
O66 0.105(13) 0.26(2) 0.075(9) 0.067(13) 0.005(10) -0.092(15)
C601 0.089(15) 0.096(15) 0.062(11) 0.032(10) 0.014(10) 0.045(12)
C602 0.073(12) 0.074(11) 0.074(11) -0.005(9) 0.035(10) -0.025(10)
C603 0.084(14) 0.097(14) 0.040(8) -0.014(8) 0.019(8) -0.029(11)
C604 0.075(13) 0.100(14) 0.045(8) 0.007(9) 0.033(9) -0.029(11)
C605 0.046(10) 0.119(17) 0.100(15) 0.051(14) 0.033(11) 0.018(11)
C606 0.047(10) 0.080(12) 0.085(13) 0.025(10) 0.040(10) 0.011(9)
C607 0.037(9) 0.120(17) 0.069(11) 0.025(12) -0.003(8) 0.002(10)
C608 0.100(18) 0.112(17) 0.061(11) -0.023(11) 0.029(12) -0.046(15)
C609 0.14(2) 0.113(17) 0.108(17) -0.053(14) 0.078(15) -0.072(16)
C610 0.12(2) 0.086(14) 0.125(19) -0.031(14) 0.078(16) -0.021(15)
C611 0.14(3) 0.084(16) 0.30(4) 0.07(2) 0.15(3) 0.069(18)
C612 0.09(2) 0.12(2) 0.25(4) -0.04(2) 0.09(3) -0.022(18)
C613 0.082(14) 0.079(12) 0.060(10) 0.037(10) -0.010(10) 0.006(11)
C614 0.112(18) 0.062(11) 0.058(10) 0.024(9) 0.019(11) 0.009(12)
C615 0.18(2) 0.121(18) 0.122(17) 0.086(15) 0.088(17) 0.026(17)
C616 0.16(3) 0.16(2) 0.124(18) 0.090(18) 0.038(18) -0.022(19)
C617 0.102(18) 0.20(2) 0.156(19) 0.050(19) 0.061(17) -0.058(17)
C618 0.102(18) 0.19(2) 0.19(2) 0.05(2) 0.092(18) -0.018(18)
N1E 0.070(11) 0.099(12) 0.071(10) -0.002(9) 0.031(9) -0.025(10)
C1E 0.12(3) 0.12(2) 0.17(3) 0.06(2) 0.06(2) 0.03(2)
C2E 0.23(4) 0.081(16) 0.14(2) 0.055(17) 0.12(3) 0.06(2)
N2E 0.053(9) 0.061(8) 0.085(10) 0.008(8) 0.017(8) -0.001(7)
N1S 0.060(9) 0.043(7) 0.086(10) 0.000(7) 0.024(8) 0.017(7)
C1S 0.12(2) 0.067(13) 0.16(2) 0.013(14) 0.074(19) 0.003(14)
C2S 0.091(16) 0.068(11) 0.078(12) 0.007(10) 0.035(11) 0.015(11)
N2S 0.077(11) 0.078(10) 0.073(10) -0.003(8) 0.034(9) -0.007(9)

loop_
_atom_type_symbol
_atom_type_description
_atom_type_scat_dispersion_real
_atom_type_scat_dispersion_imag
_atom_type_scat_source
C C 0.0033 0.0016 'International Tables Vol C Tables 4.2.6.8 and 6.1.1.4'
H H 0.0000 0.0000 'International Tables Vol C Tables 4.2.6.8 and 6.1.1.4'
K K 0.2009 0.2494 'International Tables Vol C Tables 4.2.6.8 and 6.1.1.4'
Mn Mn 0.3368 0.7283 'International Tables Vol C Tables 4.2.6.8 and 6.1.1.4'
N N 0.0061 0.0033 'International Tables Vol C Tables 4.2.6.8 and 6.1.1.4'
O O 0.0106 0.0060 'International Tables Vol C Tables 4.2.6.8 and 6.1.1.4'
Pb Pb -3.3944 10.1111 'International Tables Vol C Tables 4.2.6.8 and 6.1.1.4'

loop_
_geom_angle_atom_site_label_1
_geom_angle_atom_site_label_2
_geom_angle_atom_site_label_3
_geom_angle
_geom_angle_site_symmetry_1
_geom_angle_site_symmetry_3
Pb10 Mn1 Pb12 113.93(6) . .
Pb10 Mn1 Pb11 179.69(8) . .
Pb12 Mn1 Pb11 65.77(4) . .
Pb10 Mn1 Pb9 65.67(4) . .
Pb12 Mn1 Pb9 179.44(7) . .
Pb11 Mn1 Pb9 114.62(6) . .
Pb10 Mn1 Pb5 115.81(6) . .
Pb12 Mn1 Pb5 116.88(6) . .
Pb11 Mn1 Pb5 64.47(4) . .
Pb9 Mn1 Pb5 63.67(4) . .
Pb10 Mn1 Pb8 64.43(4) . .
Pb12 Mn1 Pb8 63.59(4) . .
Pb11 Mn1 Pb8 115.29(6) . .
Pb9 Mn1 Pb8 115.86(6) . .
Pb5 Mn1 Pb8 179.00(6) . .
Pb10 Mn1 Pb6 64.48(4) . .
Pb12 Mn1 Pb6 64.18(4) . .
Pb11 Mn1 Pb6 115.37(6) . .
Pb9 Mn1 Pb6 115.79(6) . .
Pb5 Mn1 Pb6 107.12(5) . .
Pb8 Mn1 Pb6 73.87(5) . .
Pb10 Mn1 Pb7 115.79(6) . .
Pb12 Mn1 Pb7 116.22(6) . .
Pb11 Mn1 Pb7 64.37(4) . .
Pb9 Mn1 Pb7 63.82(4) . .
Pb5 Mn1 Pb7 71.95(4) . .
Pb8 Mn1 Pb7 107.06(5) . .
Pb6 Mn1 Pb7 179.07(7) . .
Pb10 Mn1 Pb4 114.05(6) . .
Pb12 Mn1 Pb4 66.20(4) . .
Pb11 Mn1 Pb4 65.78(4) . .
Pb9 Mn1 Pb4 113.54(6) . .
Pb5 Mn1 Pb4 120.67(5) . .
Pb8 Mn1 Pb4 58.57(4) . .
Pb6 Mn1 Pb4 122.20(6) . .
Pb7 Mn1 Pb4 58.60(4) . .
Pb10 Mn1 Pb2 113.79(6) . .
Pb12 Mn1 Pb2 67.26(4) . .
Pb11 Mn1 Pb2 66.22(5) . .
Pb9 Mn1 Pb2 113.23(6) . .
Pb5 Mn1 Pb2 58.67(4) . .
Pb8 Mn1 Pb2 122.22(6) . .
Pb6 Mn1 Pb2 58.37(4) . .
Pb7 Mn1 Pb2 120.89(6) . .
Pb4 Mn1 Pb2 122.95(6) . .
Pb10 Mn1 Pb1 66.46(4) . .
Pb12 Mn1 Pb1 114.37(6) . .
Pb11 Mn1 Pb1 113.72(6) . .
Pb9 Mn1 Pb1 65.90(4) . .
Pb5 Mn1 Pb1 58.49(4) . .
Pb8 Mn1 Pb1 122.26(6) . .
Pb6 Mn1 Pb1 58.66(4) . .
Pb7 Mn1 Pb1 120.54(6) . .
Pb4 Mn1 Pb1 179.10(7) . .
Pb2 Mn1 Pb1 57.08(3) . .
Pb10 Mn1 Pb3 66.35(5) . .
Pb12 Mn1 Pb3 113.49(6) . .
Pb11 Mn1 Pb3 113.64(6) . .
Pb9 Mn1 Pb3 66.02(4) . .
Pb5 Mn1 Pb3 120.50(6) . .
Pb8 Mn1 Pb3 58.61(4) . .
Pb6 Mn1 Pb3 122.21(6) . .
Pb7 Mn1 Pb3 58.51(4) . .
Pb4 Mn1 Pb3 57.42(3) . .
Pb2 Mn1 Pb3 179.16(7) . .
Pb1 Mn1 Pb3 122.54(6) . .
Pb5 Pb1 Pb6 105.61(3) . .
Pb5 Pb1 Pb2 59.94(2) . .
Pb6 Pb1 Pb2 59.63(2) . .
Pb5 Pb1 Mn1 57.57(4) . .
Pb6 Pb1 Mn1 57.75(4) . .
Pb2 Pb1 Mn1 61.42(4) . .
Pb5 Pb1 Pb9 58.08(3) . .
Pb6 Pb1 Pb9 102.64(3) . .
Pb2 Pb1 Pb9 104.85(3) . .
Mn1 Pb1 Pb9 51.59(4) . .
Pb5 Pb1 Pb10 101.85(3) . .
Pb6 Pb1 Pb10 58.51(2) . .
Pb2 Pb1 Pb10 104.56(3) . .
Mn1 Pb1 Pb10 51.15(3) . .
Pb9 Pb1 Pb10 55.17(2) . .
Pb6 Pb2 Pb5 105.80(2) . .
Pb6 Pb2 Pb1 60.11(2) . .
Pb5 Pb2 Pb1 59.71(3) . .
Pb6 Pb2 Mn1 57.92(4) . .
Pb5 Pb2 Mn1 57.53(4) . .
Pb1 Pb2 Mn1 61.50(4) . .
Pb6 Pb2 Pb11 102.28(2) . .
Pb5 Pb2 Pb11 58.57(3) . .
Pb1 Pb2 Pb11 104.97(3) . .
Mn1 Pb2 Pb11 51.42(3) . .
Pb6 Pb2 Pb12 57.99(2) . .
Pb5 Pb2 Pb12 101.77(3) . .
Pb1 Pb2 Pb12 104.32(3) . .
Mn1 Pb2 Pb12 50.88(4) . .
Pb11 Pb2 Pb12 54.80(2) . .
Pb8 Pb3 Pb7 105.75(2) . .
Pb8 Pb3 Pb4 59.62(3) . .
Pb7 Pb3 Pb4 59.78(2) . .
Pb8 Pb3 Mn1 57.63(4) . .
Pb7 Pb3 Mn1 57.93(4) . .
Pb4 Pb3 Mn1 61.23(4) . .
Pb8 Pb3 Pb9 102.48(3) . .
Pb7 Pb3 Pb9 58.31(2) . .
Pb4 Pb3 Pb9 104.58(3) . .
Mn1 Pb3 Pb9 51.53(4) . .
Pb8 Pb3 Pb10 58.46(3) . .
Pb7 Pb3 Pb10 102.23(2) . .
Pb4 Pb3 Pb10 104.48(3) . .
Mn1 Pb3 Pb10 51.18(3) . .
Pb9 Pb3 Pb10 55.15(2) . .
Pb8 Pb4 Pb7 105.79(3) . .
Pb8 Pb4 Pb3 59.75(2) . .
Pb7 Pb4 Pb3 59.70(2) . .
Pb8 Pb4 Mn1 57.70(4) . .
Pb7 Pb4 Mn1 57.94(4) . .
Pb3 Pb4 Mn1 61.35(4) . .
Pb8 Pb4 Pb11 102.35(3) . .
Pb7 Pb4 Pb11 58.91(2) . .
Pb3 Pb4 Pb11 105.00(3) . .
Mn1 Pb4 Pb11 51.60(3) . .
Pb8 Pb4 Pb12 57.85(3) . .
Pb7 Pb4 Pb12 102.74(3) . .
Pb3 Pb4 Pb12 104.33(3) . .
Mn1 Pb4 Pb12 51.31(4) . .
Pb11 Pb4 Pb12 55.41(2) . .
Mn1 Pb5 Pb1 63.94(4) . .
Mn1 Pb5 Pb2 63.80(4) . .
Pb1 Pb5 Pb2 60.35(2) . .
Mn1 Pb5 Pb9 55.31(4) . .
Pb1 Pb5 Pb9 65.12(2) . .
Pb2 Pb5 Pb9 110.55(2) . .
Mn1 Pb5 Pb11 54.88(4) . .
Pb1 Pb5 Pb11 110.28(3) . .
Pb2 Pb5 Pb11 64.88(4) . .
Pb9 Pb5 Pb11 100.25(3) . .
Mn1 Pb5 Pb7 54.31(4) . .
Pb1 Pb5 Pb7 110.29(3) . .
Pb2 Pb5 Pb7 110.35(3) . .
Pb9 Pb5 Pb7 55.24(2) . .
Pb11 Pb5 Pb7 55.45(3) . .
Mn1 Pb6 Pb2 63.71(4) . .
Mn1 Pb6 Pb1 63.59(4) . .
Pb2 Pb6 Pb1 60.27(2) . .
Mn1 Pb6 Pb12 54.65(4) . .
Pb2 Pb6 Pb12 65.97(2) . .
Pb1 Pb6 Pb12 110.48(3) . .
Mn1 Pb6 Pb10 54.50(4) . .
Pb2 Pb6 Pb10 109.92(3) . .
Pb1 Pb6 Pb10 64.90(3) . .
Pb12 Pb6 Pb10 98.56(3) . .
Mn1 Pb6 Pb8 52.96(4) . .
Pb2 Pb6 Pb8 109.10(3) . .
Pb1 Pb6 Pb8 108.85(3) . .
Pb12 Pb6 Pb8 53.68(3) . .
Pb10 Pb6 Pb8 54.29(2) . .
Mn1 Pb7 Pb3 63.56(3) . .
Mn1 Pb7 Pb4 63.45(4) . .
Pb3 Pb7 Pb4 60.52(2) . .
Mn1 Pb7 Pb9 54.92(4) . .
Pb3 Pb7 Pb9 64.89(2) . .
Pb4 Pb7 Pb9 110.15(3) . .
Mn1 Pb7 Pb11 54.60(4) . .
Pb3 Pb7 Pb11 109.71(3) . .
Pb4 Pb7 Pb11 64.27(3) . .
Pb9 Pb7 Pb11 99.66(4) . .
Mn1 Pb7 Pb5 53.74(4) . .
Pb3 Pb7 Pb5 109.43(3) . .
Pb4 Pb7 Pb5 109.42(3) . .
Pb9 Pb7 Pb5 54.75(3) . .
Pb11 Pb7 Pb5 55.23(2) . .
Mn1 Pb8 Pb4 63.72(4) . .
Mn1 Pb8 Pb3 63.76(4) . .
Pb4 Pb8 Pb3 60.63(3) . .
Mn1 Pb8 Pb12 55.03(4) . .
Pb4 Pb8 Pb12 65.24(2) . .
Pb3 Pb8 Pb12 110.64(2) . .
Mn1 Pb8 Pb10 54.64(4) . .
Pb4 Pb8 Pb10 110.17(3) . .
Pb3 Pb8 Pb10 64.95(4) . .
Pb12 Pb8 Pb10 99.36(3) . .
Mn1 Pb8 Pb6 53.17(3) . .
Pb4 Pb8 Pb6 109.14(3) . .
Pb3 Pb8 Pb6 109.16(3) . .
Pb12 Pb8 Pb6 54.45(2) . .
Pb10 Pb8 Pb6 54.47(3) . .
Mn1 Pb9 Pb10 56.94(4) . .
Mn1 Pb9 Pb5 61.01(4) . .
Pb10 Pb9 Pb5 106.88(3) . .
Mn1 Pb9 Pb7 61.27(4) . .
Pb10 Pb9 Pb7 106.99(3) . .
Pb5 Pb9 Pb7 70.01(3) . .
Mn1 Pb9 Pb1 62.51(4) . .
Pb10 Pb9 Pb1 62.71(2) . .
Pb5 Pb9 Pb1 56.797(19) . .
Pb7 Pb9 Pb1 115.58(4) . .
Mn1 Pb9 Pb3 62.44(4) . .
Pb10 Pb9 Pb3 62.55(3) . .
Pb5 Pb9 Pb3 115.28(3) . .
Pb7 Pb9 Pb3 56.80(2) . .
Pb1 Pb9 Pb3 116.76(3) . .
Mn1 Pb10 Pb9 57.39(4) . .
Mn1 Pb10 Pb8 60.93(4) . .
Pb9 Pb10 Pb8 106.74(3) . .
Mn1 Pb10 Pb6 61.02(4) . .
Pb9 Pb10 Pb6 106.73(3) . .
Pb8 Pb10 Pb6 71.24(3) . .
Mn1 Pb10 Pb3 62.47(4) . .
Pb9 Pb10 Pb3 62.30(2) . .
Pb8 Pb10 Pb3 56.58(3) . .
Pb6 Pb10 Pb3 116.01(3) . .
Mn1 Pb10 Pb1 62.40(4) . .
Pb9 Pb10 Pb1 62.12(3) . .
Pb8 Pb10 Pb1 115.87(2) . .
Pb6 Pb10 Pb1 56.59(2) . .
Pb3 Pb10 Pb1 116.05(2) . .
Mn1 Pb11 Pb12 56.98(4) . .
Mn1 Pb11 Pb5 60.65(4) . .
Pb12 Pb11 Pb5 106.94(3) . .
Mn1 Pb11 Pb7 61.03(4) . .
Pb12 Pb11 Pb7 106.78(3) . .
Pb5 Pb11 Pb7 69.32(3) . .
Mn1 Pb11 Pb4 62.62(4) . .
Pb12 Pb11 Pb4 62.53(3) . .
Pb5 Pb11 Pb4 114.87(3) . .
Pb7 Pb11 Pb4 56.82(2) . .
Mn1 Pb11 Pb2 62.36(4) . .
Pb12 Pb11 Pb2 63.28(3) . .
Pb5 Pb11 Pb2 56.55(3) . .
Pb7 Pb11 Pb2 114.93(3) . .
Pb4 Pb11 Pb2 117.08(2) . .
Mn1 Pb12 Pb11 57.25(4) . .
Mn1 Pb12 Pb8 61.38(4) . .
Pb11 Pb12 Pb8 106.98(3) . .
Mn1 Pb12 Pb6 61.17(4) . .
Pb11 Pb12 Pb6 106.50(3) . .
Pb8 Pb12 Pb6 71.87(3) . .
Mn1 Pb12 Pb4 62.50(4) . .
Pb11 Pb12 Pb4 62.06(2) . .
Pb8 Pb12 Pb4 56.904(19) . .
Pb6 Pb12 Pb4 116.48(3) . .
Mn1 Pb12 Pb2 61.86(4) . .
Pb11 Pb12 Pb2 61.91(3) . .
Pb8 Pb12 Pb2 115.79(3) . .
Pb6 Pb12 Pb2 56.03(2) . .
Pb4 Pb12 Pb2 115.53(3) . .
Pb23 Mn2 Pb23 180.0(3) 3_567 .
Pb23 Mn2 Pb24 120.2(2) 3_567 .
Pb23 Mn2 Pb24 59.8(2) . .
Pb23 Mn2 Pb24 59.8(2) 3_567 3_567
Pb23 Mn2 Pb24 120.2(2) . 3_567
Pb24 Mn2 Pb24 180.000(1) . 3_567
Pb23 Mn2 Pb3B 173.4(3) 3_567 .
Pb23 Mn2 Pb3B 6.6(3) . .
Pb24 Mn2 Pb3B 66.2(3) . .
Pb24 Mn2 Pb3B 113.8(3) 3_567 .
Pb23 Mn2 Pb3B 6.6(3) 3_567 3_567
Pb23 Mn2 Pb3B 173.4(3) . 3_567
Pb24 Mn2 Pb3B 113.8(3) . 3_567
Pb24 Mn2 Pb3B 66.2(3) 3_567 3_567
Pb3B Mn2 Pb3B 180.00(10) . 3_567
Pb23 Mn2 Pb2B 70.21(17) 3_567 3_567
Pb23 Mn2 Pb2B 109.79(17) . 3_567
Pb24 Mn2 Pb2B 64.54(17) . 3_567
Pb24 Mn2 Pb2B 115.46(17) 3_567 3_567
Pb3B Mn2 Pb2B 115.53(16) . 3_567
Pb3B Mn2 Pb2B 64.47(16) 3_567 3_567
Pb23 Mn2 Pb2B 109.79(17) 3_567 .
Pb23 Mn2 Pb2B 70.21(17) . .
Pb24 Mn2 Pb2B 115.46(17) . .
Pb24 Mn2 Pb2B 64.54(17) 3_567 .
Pb3B Mn2 Pb2B 64.47(16) . .
Pb3B Mn2 Pb2B 115.53(16) 3_567 .
Pb2B Mn2 Pb2B 180.000(2) 3_567 .
Pb23 Mn2 Pb22 116.96(13) 3_567 .
Pb23 Mn2 Pb22 63.04(13) . .
Pb24 Mn2 Pb22 114.49(15) . .
Pb24 Mn2 Pb22 65.51(15) 3_567 .
Pb3B Mn2 Pb22 56.88(17) . .
Pb3B Mn2 Pb22 123.12(17) 3_567 .
Pb2B Mn2 Pb22 169.11(15) 3_567 .
Pb2B Mn2 Pb22 10.89(15) . .
Pb23 Mn2 Pb22 63.04(13) 3_567 3_567
Pb23 Mn2 Pb22 116.96(13) . 3_567
Pb24 Mn2 Pb22 65.51(15) . 3_567
Pb24 Mn2 Pb22 114.49(15) 3_567 3_567
Pb3B Mn2 Pb22 123.12(17) . 3_567
Pb3B Mn2 Pb22 56.88(17) 3_567 3_567
Pb2B Mn2 Pb22 10.89(15) 3_567 3_567
Pb2B Mn2 Pb22 169.11(15) . 3_567
Pb22 Mn2 Pb22 180.000(2) . 3_567
Pb23 Mn2 Pb26 112.72(13) 3_567 3_567
Pb23 Mn2 Pb26 67.28(13) . 3_567
Pb24 Mn2 Pb26 64.1(2) . 3_567
Pb24 Mn2 Pb26 115.9(2) 3_567 3_567
Pb3B Mn2 Pb26 70.86(15) . 3_567
Pb3B Mn2 Pb26 109.14(15) 3_567 3_567
Pb2B Mn2 Pb26 51.49(11) 3_567 3_567
Pb2B Mn2 Pb26 128.51(11) . 3_567
Pb22 Mn2 Pb26 117.80(9) . 3_567
Pb22 Mn2 Pb26 62.20(9) 3_567 3_567
Pb23 Mn2 Pb26 67.28(13) 3_567 .
Pb23 Mn2 Pb26 112.72(13) . .
Pb24 Mn2 Pb26 115.9(2) . .
Pb24 Mn2 Pb26 64.1(2) 3_567 .
Pb3B Mn2 Pb26 109.14(15) . .
Pb3B Mn2 Pb26 70.86(14) 3_567 .
Pb2B Mn2 Pb26 128.51(11) 3_567 .
Pb2B Mn2 Pb26 51.49(11) . .
Pb22 Mn2 Pb26 62.20(9) . .
Pb22 Mn2 Pb26 117.80(9) 3_567 .
Pb26 Mn2 Pb26 180.000(2) 3_567 .
Pb23 Mn2 Pb5B 66.7(2) 3_567 .
Pb23 Mn2 Pb5B 113.3(2) . .
Pb24 Mn2 Pb5B 63.4(2) . .
Pb24 Mn2 Pb5B 116.6(2) 3_567 .
Pb3B Mn2 Pb5B 117.5(2) . .
Pb3B Mn2 Pb5B 62.5(2) 3_567 .
Pb2B Mn2 Pb5B 71.6(2) 3_567 .
Pb2B Mn2 Pb5B 108.4(2) . .
Pb22 Mn2 Pb5B 118.3(2) . .
Pb22 Mn2 Pb5B 61.7(2) 3_567 .
Pb26 Mn2 Pb5B 114.2(2) 3_567 .
Pb26 Mn2 Pb5B 65.8(2) . .
Pb23 Mn2 Pb5B 113.3(2) 3_567 3_567
Pb23 Mn2 Pb5B 66.7(2) . 3_567
Pb24 Mn2 Pb5B 116.6(2) . 3_567
Pb24 Mn2 Pb5B 63.4(2) 3_567 3_567
Pb3B Mn2 Pb5B 62.5(2) . 3_567
Pb3B Mn2 Pb5B 117.5(2) 3_567 3_567
Pb2B Mn2 Pb5B 108.4(2) 3_567 3_567
Pb2B Mn2 Pb5B 71.6(2) . 3_567
Pb22 Mn2 Pb5B 61.7(2) . 3_567
Pb22 Mn2 Pb5B 118.3(2) 3_567 3_567
Pb26 Mn2 Pb5B 65.8(2) 3_567 3_567
Pb26 Mn2 Pb5B 114.2(2) . 3_567
Pb5B Mn2 Pb5B 180.000(3) . 3_567
Pb23 Mn2 Pb4B 114.8(2) 3_567 .
Pb23 Mn2 Pb4B 65.2(2) . .
Pb24 Mn2 Pb4B 6.6(3) . .
Pb24 Mn2 Pb4B 173.4(3) 3_567 .
Pb3B Mn2 Pb4B 71.4(3) . .
Pb3B Mn2 Pb4B 108.6(3) 3_567 .
Pb2B Mn2 Pb4B 63.66(17) 3_567 .
Pb2B Mn2 Pb4B 116.34(17) . .
Pb22 Mn2 Pb4B 116.71(17) . .
Pb22 Mn2 Pb4B 63.29(17) 3_567 .
Pb26 Mn2 Pb4B 69.0(3) 3_567 .
Pb26 Mn2 Pb4B 111.0(3) . .
Pb5B Mn2 Pb4B 56.8(2) . .
Pb5B Mn2 Pb4B 123.2(2) 3_567 .
Pb23 Mn2 Pb4B 65.2(2) 3_567 3_567
Pb23 Mn2 Pb4B 114.8(2) . 3_567
Pb24 Mn2 Pb4B 173.4(3) . 3_567
Pb24 Mn2 Pb4B 6.6(3) 3_567 3_567
Pb3B Mn2 Pb4B 108.6(3) . 3_567
Pb3B Mn2 Pb4B 71.4(3) 3_567 3_567
Pb2B Mn2 Pb4B 116.34(17) 3_567 3_567
Pb2B Mn2 Pb4B 63.66(17) . 3_567
Pb22 Mn2 Pb4B 63.29(17) . 3_567
Pb22 Mn2 Pb4B 116.71(17) 3_567 3_567
Pb26 Mn2 Pb4B 111.0(3) 3_567 3_567
Pb26 Mn2 Pb4B 69.0(3) . 3_567
Pb5B Mn2 Pb4B 123.2(2) . 3_567
Pb5B Mn2 Pb4B 56.8(2) 3_567 3_567
Pb4B Mn2 Pb4B 180.000(2) . 3_567
Pb23 Mn2 Pb1B 64.54(17) 3_567 3_567
Pb23 Mn2 Pb1B 115.46(17) . 3_567
Pb24 Mn2 Pb1B 117.59(17) . 3_567
Pb24 Mn2 Pb1B 62.41(18) 3_567 3_567
Pb3B Mn2 Pb1B 114.81(19) . 3_567
Pb3B Mn2 Pb1B 65.19(19) 3_567 3_567
Pb2B Mn2 Pb1B 60.58(17) 3_567 3_567
Pb2B Mn2 Pb1B 119.42(17) . 3_567
Pb22 Mn2 Pb1B 113.8(2) . 3_567
Pb22 Mn2 Pb1B 66.2(2) 3_567 3_567
Pb26 Mn2 Pb1B 59.61(15) 3_567 3_567
Pb26 Mn2 Pb1B 120.39(15) . 3_567
Pb5B Mn2 Pb1B 120.0(2) . 3_567
Pb5B Mn2 Pb1B 60.0(2) 3_567 3_567
Pb4B Mn2 Pb1B 119.8(2) . 3_567
Pb4B Mn2 Pb1B 60.2(2) 3_567 3_567
Pb23 Mn2 Pb1B 115.46(17) 3_567 .
Pb23 Mn2 Pb1B 64.54(17) . .
Pb24 Mn2 Pb1B 62.41(18) . .
Pb24 Mn2 Pb1B 117.59(17) 3_567 .
Pb3B Mn2 Pb1B 65.19(19) . .
Pb3B Mn2 Pb1B 114.81(19) 3_567 .
Pb2B Mn2 Pb1B 119.42(17) 3_567 .
Pb2B Mn2 Pb1B 60.58(17) . .
Pb22 Mn2 Pb1B 66.2(2) . .
Pb22 Mn2 Pb1B 113.8(2) 3_567 .
Pb26 Mn2 Pb1B 120.39(15) 3_567 .
Pb26 Mn2 Pb1B 59.61(15) . .
Pb5B Mn2 Pb1B 60.0(2) . .
Pb5B Mn2 Pb1B 120.0(2) 3_567 .
Pb4B Mn2 Pb1B 60.2(2) . .
Pb4B Mn2 Pb1B 119.8(2) 3_567 .
Pb1B Mn2 Pb1B 180.000(2) 3_567 .
Pb23 Mn2 Pb6B 62.62(15) 3_567 .
Pb23 Mn2 Pb6B 117.38(15) . .
Pb24 Mn2 Pb6B 108.35(18) . .
Pb24 Mn2 Pb6B 71.65(18) 3_567 .
Pb3B Mn2 Pb6B 114.92(14) . .
Pb3B Mn2 Pb6B 65.08(14) 3_567 .
Pb2B Mn2 Pb6B 118.17(11) 3_567 .
Pb2B Mn2 Pb6B 61.83(11) . .
Pb22 Mn2 Pb6B 72.67(10) . .
Pb22 Mn2 Pb6B 107.33(10) 3_567 .
Pb26 Mn2 Pb6B 168.58(7) 3_567 .
Pb26 Mn2 Pb6B 11.42(7) . .
Pb5B Mn2 Pb6B 54.6(2) . .
Pb5B Mn2 Pb6B 125.4(2) 3_567 .
Pb4B Mn2 Pb6B 102.8(3) . .
Pb4B Mn2 Pb6B 77.2(3) 3_567 .
Pb1B Mn2 Pb6B 122.05(15) 3_567 .
Pb1B Mn2 Pb6B 57.95(14) . .
Pb23 Mn2 Pb6B 117.38(15) 3_567 3_567
Pb23 Mn2 Pb6B 62.62(15) . 3_567
Pb24 Mn2 Pb6B 71.65(18) . 3_567
Pb24 Mn2 Pb6B 108.35(18) 3_567 3_567
Pb3B Mn2 Pb6B 65.08(14) . 3_567
Pb3B Mn2 Pb6B 114.92(14) 3_567 3_567
Pb2B Mn2 Pb6B 61.83(11) 3_567 3_567
Pb2B Mn2 Pb6B 118.17(11) . 3_567
Pb22 Mn2 Pb6B 107.33(10) . 3_567
Pb22 Mn2 Pb6B 72.67(10) 3_567 3_567
Pb26 Mn2 Pb6B 11.42(7) 3_567 3_567
Pb26 Mn2 Pb6B 168.58(7) . 3_567
Pb5B Mn2 Pb6B 125.4(2) . 3_567
Pb5B Mn2 Pb6B 54.6(2) 3_567 3_567
Pb4B Mn2 Pb6B 77.2(3) . 3_567
Pb4B Mn2 Pb6B 102.8(3) 3_567 3_567
Pb1B Mn2 Pb6B 57.95(14) 3_567 3_567
Pb1B Mn2 Pb6B 122.05(15) . 3_567
Pb6B Mn2 Pb6B 180.0(3) . 3_567
Pb23 Mn2 Pb25 68.29(16) 3_567 .
Pb23 Mn2 Pb25 111.71(16) . .
Pb24 Mn2 Pb25 62.93(15) . .
Pb24 Mn2 Pb25 117.07(15) 3_567 .
Pb3B Mn2 Pb25 115.70(18) . .
Pb3B Mn2 Pb25 64.30(18) 3_567 .
Pb2B Mn2 Pb25 73.48(18) 3_567 .
Pb2B Mn2 Pb25 106.52(18) . .
Pb22 Mn2 Pb25 116.31(18) . .
Pb22 Mn2 Pb25 63.69(18) 3_567 .
Pb26 Mn2 Pb25 115.20(19) 3_567 .
Pb26 Mn2 Pb25 64.80(19) . .
Pb5B Mn2 Pb25 2.2(3) . .
Pb5B Mn2 Pb25 177.8(3) 3_567 .
Pb4B Mn2 Pb25 56.4(2) . .
Pb4B Mn2 Pb25 123.6(2) 3_567 .
Pb1B Mn2 Pb25 122.16(17) 3_567 .
Pb1B Mn2 Pb25 57.84(17) . .
Pb6B Mn2 Pb25 53.67(16) . .
Pb6B Mn2 Pb25 126.33(16) 3_567 .
Pb23 Mn2 Pb25 111.71(16) 3_567 3_567
Pb23 Mn2 Pb25 68.29(16) . 3_567
Pb24 Mn2 Pb25 117.07(15) . 3_567
Pb24 Mn2 Pb25 62.93(15) 3_567 3_567
Pb3B Mn2 Pb25 64.30(18) . 3_567
Pb3B Mn2 Pb25 115.70(18) 3_567 3_567
Pb2B Mn2 Pb25 106.52(18) 3_567 3_567
Pb2B Mn2 Pb25 73.48(18) . 3_567
Pb22 Mn2 Pb25 63.69(18) . 3_567
Pb22 Mn2 Pb25 116.31(18) 3_567 3_567
Pb26 Mn2 Pb25 64.80(19) 3_567 3_567
Pb26 Mn2 Pb25 115.20(19) . 3_567
Pb5B Mn2 Pb25 177.8(3) . 3_567
Pb5B Mn2 Pb25 2.2(3) 3_567 3_567
Pb4B Mn2 Pb25 123.6(2) . 3_567
Pb4B Mn2 Pb25 56.4(2) 3_567 3_567
Pb1B Mn2 Pb25 57.84(17) 3_567 3_567
Pb1B Mn2 Pb25 122.16(17) . 3_567
Pb6B Mn2 Pb25 126.33(16) . 3_567
Pb6B Mn2 Pb25 53.67(16) 3_567 3_567
Pb25 Mn2 Pb25 180.000(2) . 3_567
Pb23 Mn2 Pb21 65.73(13) 3_567 3_567
Pb23 Mn2 Pb21 114.27(13) . 3_567
Pb24 Mn2 Pb21 117.53(13) . 3_567
Pb24 Mn2 Pb21 62.47(13) 3_567 3_567
Pb3B Mn2 Pb21 113.57(15) . 3_567
Pb3B Mn2 Pb21 66.43(15) 3_567 3_567
Pb2B Mn2 Pb21 61.20(13) 3_567 3_567
Pb2B Mn2 Pb21 118.80(13) . 3_567
Pb22 Mn2 Pb21 113.03(15) . 3_567
Pb22 Mn2 Pb21 66.97(15) 3_567 3_567
Pb26 Mn2 Pb21 58.96(11) 3_567 3_567
Pb26 Mn2 Pb21 121.04(11) . 3_567
Pb5B Mn2 Pb21 121.14(18) . 3_567
Pb5B Mn2 Pb21 58.86(18) 3_567 3_567
Pb4B Mn2 Pb21 119.86(19) . 3_567
Pb4B Mn2 Pb21 60.14(19) 3_567 3_567
Pb1B Mn2 Pb21 1.26(19) 3_567 3_567
Pb1B Mn2 Pb21 178.74(19) . 3_567
Pb6B Mn2 Pb21 122.92(8) . 3_567
Pb6B Mn2 Pb21 57.08(8) 3_567 3_567
Pb25 Mn2 Pb21 123.36(12) . 3_567
Pb25 Mn2 Pb21 56.64(12) 3_567 3_567
Pb23 Mn2 Pb21 114.27(13) 3_567 .
Pb23 Mn2 Pb21 65.73(13) . .
Pb24 Mn2 Pb21 62.47(13) . .
Pb24 Mn2 Pb21 117.53(13) 3_567 .
Pb3B Mn2 Pb21 66.43(15) . .
Pb3B Mn2 Pb21 113.57(15) 3_567 .
Pb2B Mn2 Pb21 118.80(13) 3_567 .
Pb2B Mn2 Pb21 61.20(13) . .
Pb22 Mn2 Pb21 66.97(15) . .
Pb22 Mn2 Pb21 113.03(15) 3_567 .
Pb26 Mn2 Pb21 121.04(11) 3_567 .
Pb26 Mn2 Pb21 58.96(11) . .
Pb5B Mn2 Pb21 58.86(18) . .
Pb5B Mn2 Pb21 121.14(18) 3_567 .
Pb4B Mn2 Pb21 60.14(19) . .
Pb4B Mn2 Pb21 119.86(19) 3_567 .
Pb1B Mn2 Pb21 178.74(19) 3_567 .
Pb1B Mn2 Pb21 1.26(19) . .
Pb6B Mn2 Pb21 57.08(8) . .
Pb6B Mn2 Pb21 122.92(8) 3_567 .
Pb25 Mn2 Pb21 56.64(12) . .
Pb25 Mn2 Pb21 123.36(12) 3_567 .
Pb21 Mn2 Pb21 180.000(1) 3_567 .
Pb25 Pb21 Pb26 65.91(18) . .
Pb25 Pb21 Pb24 61.43(17) . .
Pb26 Pb21 Pb24 104.69(18) . .
Pb25 Pb21 Mn2 61.64(14) . .
Pb26 Pb21 Mn2 56.49(13) . .
Pb24 Pb21 Mn2 52.58(12) . .
Pb25 Pb21 Pb23 103.46(18) . .
Pb26 Pb21 Pb23 98.3(2) . .
Pb24 Pb21 Pb23 51.5(2) . .
Mn2 Pb21 Pb23 50.75(10) . .
Pb25 Pb21 Pb22 108.39(18) . .
Pb26 Pb21 Pb22 56.22(15) . .
Pb24 Pb21 Pb22 95.5(2) . .
Mn2 Pb21 Pb22 52.97(11) . .
Pb23 Pb21 Pb22 53.37(14) . .
Mn2 Pb22 Pb23 55.55(13) . .
Mn2 Pb22 Pb26 59.02(11) . .
Pb23 Pb22 Pb26 104.17(19) . .
Mn2 Pb22 Pb24 55.04(15) . 3_567
Pb23 Pb22 Pb24 104.6(2) . 3_567
Pb26 Pb22 Pb24 59.5(3) . 3_567
Mn2 Pb22 Pb25 61.90(14) . 3_567
Pb23 Pb22 Pb25 65.1(2) . 3_567
Pb26 Pb22 Pb25 111.15(18) . 3_567
Pb24 Pb22 Pb25 59.31(18) 3_567 3_567
Mn2 Pb22 Pb21 60.06(13) . .
Pb23 Pb22 Pb21 60.93(17) . .
Pb26 Pb22 Pb21 55.88(10) . .
Pb24 Pb22 Pb21 104.1(3) 3_567 .
Pb25 Pb22 Pb21 115.79(16) 3_567 .
Mn2 Pb23 Pb24 60.76(16) . .
Mn2 Pb23 Pb22 61.41(12) . .
Pb24 Pb23 Pb22 113.9(3) . .
Mn2 Pb23 Pb26 59.17(12) . 3_567
Pb24 Pb23 Pb26 61.4(2) . 3_567
Pb22 Pb23 Pb26 110.07(18) . 3_567
Mn2 Pb23 Pb21 63.52(12) . .
Pb24 Pb23 Pb21 61.90(18) . .
Pb22 Pb23 Pb21 65.70(19) . .
Pb26 Pb23 Pb21 112.82(18) 3_567 .
Mn2 Pb23 Pb25 61.92(13) . 3_567
Pb24 Pb23 Pb25 112.6(2) . 3_567
Pb22 Pb23 Pb25 61.1(2) . 3_567
Pb26 Pb23 Pb25 60.57(18) 3_567 3_567
Pb21 Pb23 Pb25 116.39(16) . 3_567
Pb23 Pb24 Mn2 59.42(16) . .
Pb23 Pb24 Pb26 65.7(3) . 3_567
Mn2 Pb24 Pb26 60.35(13) . 3_567
Pb23 Pb24 Pb22 111.4(3) . 3_567
Mn2 Pb24 Pb22 59.44(14) . 3_567
Pb26 Pb24 Pb22 59.19(14) 3_567 3_567
Pb23 Pb24 Pb21 66.59(19) . .
Mn2 Pb24 Pb21 64.94(15) . .
Pb26 Pb24 Pb21 119.9(3) 3_567 .
Pb22 Pb24 Pb21 110.4(2) 3_567 .
Pb23 Pb24 Pb25 112.8(2) . .
Mn2 Pb24 Pb25 64.63(15) . .
Pb26 Pb24 Pb25 113.6(2) 3_567 .
Pb22 Pb24 Pb25 62.5(2) 3_567 .
Pb21 Pb24 Pb25 57.76(16) . .
Pb21 Pb25 Pb24 60.81(16) . .
Pb21 Pb25 Mn2 61.71(12) . .
Pb24 Pb25 Mn2 52.44(14) . .
Pb21 Pb25 Pb22 109.35(19) . 3_567
Pb24 Pb25 Pb22 58.22(16) . 3_567
Mn2 Pb25 Pb22 54.41(12) . 3_567
Pb21 Pb25 Pb26 57.07(13) . .
Pb24 Pb25 Pb26 98.3(3) . .
Mn2 Pb25 Pb26 54.04(17) . .
Pb22 Pb25 Pb26 100.95(19) 3_567 .
Pb21 Pb25 Pb23 103.09(19) . 3_567
Pb24 Pb25 Pb23 95.6(2) . 3_567
Mn2 Pb25 Pb23 49.79(12) . 3_567
Pb22 Pb25 Pb23 53.73(14) 3_567 3_567
Pb26 Pb25 Pb23 56.82(17) . 3_567
Mn2 Pb26 Pb21 64.54(10) . .
Mn2 Pb26 Pb22 58.78(14) . .
Pb21 Pb26 Pb22 67.89(18) . .
Mn2 Pb26 Pb24 55.60(14) . 3_567
Pb21 Pb26 Pb24 115.0(2) . 3_567
Pb22 Pb26 Pb24 61.3(2) . 3_567
Mn2 Pb26 Pb23 53.55(10) . 3_567
Pb21 Pb26 Pb23 107.78(14) . 3_567
Pb22 Pb26 Pb23 103.07(19) . 3_567
Pb24 Pb26 Pb23 52.94(17) 3_567 3_567
Mn2 Pb26 Pb25 61.16(11) . .
Pb21 Pb26 Pb25 57.02(15) . .
Pb22 Pb26 Pb25 110.53(15) . .
Pb24 Pb26 Pb25 107.29(17) 3_567 .
Pb23 Pb26 Pb25 62.61(15) 3_567 .
Pb2B Pb1B Pb6B 61.30(16) . .
Pb2B Pb1B Pb5B 102.5(3) . .
Pb6B Pb1B Pb5B 55.0(3) . .
Pb2B Pb1B Pb4B 110.7(4) . .
Pb6B Pb1B Pb4B 104.6(3) . .
Pb5B Pb1B Pb4B 55.9(3) . .
Pb2B Pb1B Mn2 55.34(17) . .
Pb6B Pb1B Mn2 61.22(16) . .
Pb5B Pb1B Mn2 58.0(2) . .
Pb4B Pb1B Mn2 59.4(2) . .
Pb2B Pb1B Pb3B 58.1(2) . .
Pb6B Pb1B Pb3B 107.4(3) . .
Pb5B Pb1B Pb3B 105.2(3) . .
Pb4B Pb1B Pb3B 66.3(4) . .
Mn2 Pb1B Pb3B 53.23(17) . .
Mn2 Pb2B Pb1B 64.08(17) . .
Mn2 Pb2B Pb3B 57.59(16) . .
Pb1B Pb2B Pb3B 64.2(2) . .
Mn2 Pb2B Pb6B 63.53(11) . .
Pb1B Pb2B Pb6B 59.46(18) . .
Pb3B Pb2B Pb6B 110.8(2) . .
Mn2 Pb2B Pb4B 61.81(16) . 3_567
Pb1B Pb2B Pb4B 121.3(3) . 3_567
Pb3B Pb2B Pb4B 102.5(3) . 3_567
Pb6B Pb2B Pb4B 77.2(3) . 3_567
Mn2 Pb2B Pb5B 56.1(2) . 3_567
Pb1B Pb2B Pb5B 110.4(3) . 3_567
Pb3B Pb2B Pb5B 55.6(3) . 3_567
Pb6B Pb2B Pb5B 113.5(2) . 3_567
Pb4B Pb2B Pb5B 52.2(3) 3_567 3_567
Mn2 Pb3B Pb5B 61.23(19) . 3_567
Mn2 Pb3B Pb2B 57.95(15) . .
Pb5B Pb3B Pb2B 68.7(2) 3_567 .
Mn2 Pb3B Pb1B 61.57(19) . .
Pb5B Pb3B Pb1B 115.7(3) 3_567 .
Pb2B Pb3B Pb1B 57.6(2) . .
Mn2 Pb3B Pb6B 61.81(13) . 3_567
Pb5B Pb3B Pb6B 53.3(2) 3_567 3_567
Pb2B Pb3B Pb6B 110.2(2) . 3_567
Pb1B Pb3B Pb6B 116.2(2) . 3_567
Mn2 Pb3B Pb4B 57.59(19) . .
Pb5B Pb3B Pb4B 110.7(3) 3_567 .
Pb2B Pb3B Pb4B 101.6(3) . .
Pb1B Pb3B Pb4B 55.4(3) . .
Pb6B Pb3B Pb4B 70.8(2) 3_567 .
Pb5B Pb4B Mn2 60.0(2) . .
Pb5B Pb4B Pb1B 61.1(3) . .
Mn2 Pb4B Pb1B 60.39(19) . .
Pb5B Pb4B Pb2B 69.0(3) . 3_567
Mn2 Pb4B Pb2B 54.53(16) . 3_567
Pb1B Pb4B Pb2B 111.2(3) . 3_567
Pb5B Pb4B Pb3B 102.9(3) . .
Mn2 Pb4B Pb3B 50.98(18) . .
Pb1B Pb4B Pb3B 58.3(3) . .
Pb2B Pb4B Pb3B 93.5(3) 3_567 .
Pb5B Pb4B Pb6B 106.0(3) . 3_567
Mn2 Pb4B Pb6B 51.90(19) . 3_567
Pb1B Pb4B Pb6B 102.3(3) . 3_567
Pb2B Pb4B Pb6B 50.8(2) 3_567 3_567
Pb3B Pb4B Pb6B 51.6(2) . 3_567
Pb6B Pb5B Pb4B 116.7(4) . .
Pb6B Pb5B Mn2 65.2(3) . .
Pb4B Pb5B Mn2 63.2(3) . .
Pb6B Pb5B Pb3B 66.8(3) . 3_567
Pb4B Pb5B Pb3B 108.6(4) . 3_567
Mn2 Pb5B Pb3B 56.2(2) . 3_567
Pb6B Pb5B Pb1B 61.9(2) . .
Pb4B Pb5B Pb1B 63.0(2) . .
Mn2 Pb5B Pb1B 62.0(2) . .
Pb3B Pb5B Pb1B 111.1(4) 3_567 .
Pb6B Pb5B Pb2B 110.5(3) . 3_567
Pb4B Pb5B Pb2B 58.9(2) . 3_567
Mn2 Pb5B Pb2B 52.25(14) . 3_567
Pb3B Pb5B Pb2B 55.7(2) 3_567 3_567
Pb1B Pb5B Pb2B 105.3(3) . 3_567
Pb5B Pb6B Pb1B 63.1(2) . .
Pb5B Pb6B Pb2B 107.1(2) . .
Pb1B Pb6B Pb2B 59.2(2) . .
Pb5B Pb6B Mn2 60.26(19) . .
Pb1B Pb6B Mn2 60.83(17) . .
Pb2B Pb6B Mn2 54.64(12) . .
Pb5B Pb6B Pb3B 59.9(2) . 3_567
Pb1B Pb6B Pb3B 107.0(2) . 3_567
Pb2B Pb6B Pb3B 99.60(19) . 3_567
Mn2 Pb6B Pb3B 53.11(13) . 3_567
Pb34 Mn3 Pb34 180.000(1) 3_677 .
Pb34 Mn3 Pb32 65.79(6) 3_677 .
Pb34 Mn3 Pb32 114.21(6) . .
Pb34 Mn3 Pb32 114.21(6) 3_677 3_677
Pb34 Mn3 Pb32 65.79(6) . 3_677
Pb32 Mn3 Pb32 180.000(1) . 3_677
Pb34 Mn3 Pb3C 56.9(5) 3_677 3_677
Pb34 Mn3 Pb3C 123.1(5) . 3_677
Pb32 Mn3 Pb3C 112.7(3) . 3_677
Pb32 Mn3 Pb3C 67.3(3) 3_677 3_677
Pb34 Mn3 Pb3C 123.1(5) 3_677 .
Pb34 Mn3 Pb3C 56.9(5) . .
Pb32 Mn3 Pb3C 67.3(3) . .
Pb32 Mn3 Pb3C 112.7(3) 3_677 .
Pb3C Mn3 Pb3C 180.000(10) 3_677 .
Pb34 Mn3 Pb2C 111.7(2) 3_677 3_677
Pb34 Mn3 Pb2C 68.3(2) . 3_677
Pb32 Mn3 Pb2C 172.9(4) . 3_677
Pb32 Mn3 Pb2C 7.1(4) 3_677 3_677
Pb3C Mn3 Pb2C 61.8(3) 3_677 3_677
Pb3C Mn3 Pb2C 118.2(3) . 3_677
Pb34 Mn3 Pb2C 68.3(2) 3_677 .
Pb34 Mn3 Pb2C 111.7(2) . .
Pb32 Mn3 Pb2C 7.1(4) . .
Pb32 Mn3 Pb2C 172.9(4) 3_677 .
Pb3C Mn3 Pb2C 118.2(3) 3_677 .
Pb3C Mn3 Pb2C 61.8(3) . .
Pb2C Mn3 Pb2C 180.000(7) 3_677 .
Pb34 Mn3 Pb4C 10.4(5) 3_677 3_677
Pb34 Mn3 Pb4C 169.6(6) . 3_677
Pb32 Mn3 Pb4C 64.5(2) . 3_677
Pb32 Mn3 Pb4C 115.5(2) 3_677 3_677
Pb3C Mn3 Pb4C 64.7(3) 3_677 3_677
Pb3C Mn3 Pb4C 115.3(3) . 3_677
Pb2C Mn3 Pb4C 114.3(3) 3_677 3_677
Pb2C Mn3 Pb4C 65.7(3) . 3_677
Pb34 Mn3 Pb4C 169.6(6) 3_677 .
Pb34 Mn3 Pb4C 10.4(5) . .
Pb32 Mn3 Pb4C 115.5(2) . .
Pb32 Mn3 Pb4C 64.5(2) 3_677 .
Pb3C Mn3 Pb4C 115.3(3) 3_677 .
Pb3C Mn3 Pb4C 64.7(3) . .
Pb2C Mn3 Pb4C 65.7(3) 3_677 .
Pb2C Mn3 Pb4C 114.3(3) . .
Pb4C Mn3 Pb4C 180.000(5) 3_677 .
Pb34 Mn3 Pb33 115.19(5) 3_677 .
Pb34 Mn3 Pb33 64.81(5) . .
Pb32 Mn3 Pb33 64.54(7) . .
Pb32 Mn3 Pb33 115.46(7) 3_677 .
Pb3C Mn3 Pb33 170.7(5) 3_677 .
Pb3C Mn3 Pb33 9.3(5) . .
Pb2C Mn3 Pb33 121.7(3) 3_677 .
Pb2C Mn3 Pb33 58.3(3) . .
Pb4C Mn3 Pb33 106.8(5) 3_677 .
Pb4C Mn3 Pb33 73.2(5) . .
Pb34 Mn3 Pb33 64.81(5) 3_677 3_677
Pb34 Mn3 Pb33 115.19(5) . 3_677
Pb32 Mn3 Pb33 115.46(7) . 3_677
Pb32 Mn3 Pb33 64.54(7) 3_677 3_677
Pb3C Mn3 Pb33 9.3(5) 3_677 3_677
Pb3C Mn3 Pb33 170.7(5) . 3_677
Pb2C Mn3 Pb33 58.3(3) 3_677 3_677
Pb2C Mn3 Pb33 121.7(3) . 3_677
Pb4C Mn3 Pb33 73.2(5) 3_677 3_677
Pb4C Mn3 Pb33 106.8(5) . 3_677
Pb33 Mn3 Pb33 180.000(1) . 3_677
Pb34 Mn3 Pb6C 119.1(4) 3_677 3_677
Pb34 Mn3 Pb6C 60.9(4) . 3_677
Pb32 Mn3 Pb6C 121.7(3) . 3_677
Pb32 Mn3 Pb6C 58.3(3) 3_677 3_677
Pb3C Mn3 Pb6C 115.5(3) 3_677 3_677
Pb3C Mn3 Pb6C 64.5(3) . 3_677
Pb2C Mn3 Pb6C 65.3(3) 3_677 3_677
Pb2C Mn3 Pb6C 114.7(3) . 3_677
Pb4C Mn3 Pb6C 110.3(3) 3_677 3_677
Pb4C Mn3 Pb6C 69.7(3) . 3_677
Pb33 Mn3 Pb6C 62.6(2) . 3_677
Pb33 Mn3 Pb6C 117.4(2) 3_677 3_677
Pb34 Mn3 Pb6C 60.9(4) 3_677 .
Pb34 Mn3 Pb6C 119.1(4) . .
Pb32 Mn3 Pb6C 58.3(3) . .
Pb32 Mn3 Pb6C 121.7(3) 3_677 .
Pb3C Mn3 Pb6C 64.5(3) 3_677 .
Pb3C Mn3 Pb6C 115.5(3) . .
Pb2C Mn3 Pb6C 114.7(3) 3_677 .
Pb2C Mn3 Pb6C 65.3(3) . .
Pb4C Mn3 Pb6C 69.7(3) 3_677 .
Pb4C Mn3 Pb6C 110.3(3) . .
Pb33 Mn3 Pb6C 117.4(2) . .
Pb33 Mn3 Pb6C 62.6(2) 3_677 .
Pb6C Mn3 Pb6C 180.0(4) 3_677 .
Pb34 Mn3 Pb1C 63.5(3) 3_677 3_677
Pb34 Mn3 Pb1C 116.5(3) . 3_677
Pb32 Mn3 Pb1C 116.8(3) . 3_677
Pb32 Mn3 Pb1C 63.2(3) 3_677 3_677
Pb3C Mn3 Pb1C 65.1(5) 3_677 3_677
Pb3C Mn3 Pb1C 114.9(5) . 3_677
Pb2C Mn3 Pb1C 65.8(4) 3_677 3_677
Pb2C Mn3 Pb1C 114.2(4) . 3_677
Pb4C Mn3 Pb1C 58.7(4) 3_677 3_677
Pb4C Mn3 Pb1C 121.3(4) . 3_677
Pb33 Mn3 Pb1C 107.6(3) . 3_677
Pb33 Mn3 Pb1C 72.4(3) 3_677 3_677
Pb6C Mn3 Pb1C 61.2(4) 3_677 3_677
Pb6C Mn3 Pb1C 118.8(4) . 3_677
Pb34 Mn3 Pb1C 116.5(3) 3_677 .
Pb34 Mn3 Pb1C 63.5(3) . .
Pb32 Mn3 Pb1C 63.2(3) . .
Pb32 Mn3 Pb1C 116.8(3) 3_677 .
Pb3C Mn3 Pb1C 114.9(5) 3_677 .
Pb3C Mn3 Pb1C 65.1(5) . .
Pb2C Mn3 Pb1C 114.2(4) 3_677 .
Pb2C Mn3 Pb1C 65.8(4) . .
Pb4C Mn3 Pb1C 121.3(4) 3_677 .
Pb4C Mn3 Pb1C 58.7(4) . .
Pb33 Mn3 Pb1C 72.4(3) . .
Pb33 Mn3 Pb1C 107.6(3) 3_677 .
Pb6C Mn3 Pb1C 118.8(4) 3_677 .
Pb6C Mn3 Pb1C 61.2(4) . .
Pb1C Mn3 Pb1C 180.0(6) 3_677 .
Pb34 Mn3 Pb5C 71.2(5) 3_677 3_677
Pb34 Mn3 Pb5C 108.8(5) . 3_677
Pb32 Mn3 Pb5C 70.5(3) . 3_677
Pb32 Mn3 Pb5C 109.5(3) 3_677 3_677
Pb3C Mn3 Pb5C 116.0(3) 3_677 3_677
Pb3C Mn3 Pb5C 64.0(3) . 3_677
Pb2C Mn3 Pb5C 115.5(4) 3_677 3_677
Pb2C Mn3 Pb5C 64.5(4) . 3_677
Pb4C Mn3 Pb5C 60.9(3) 3_677 3_677
Pb4C Mn3 Pb5C 119.1(3) . 3_677
Pb33 Mn3 Pb5C 54.8(4) . 3_677
Pb33 Mn3 Pb5C 125.2(4) 3_677 3_677
Pb6C Mn3 Pb5C 60.1(3) 3_677 3_677
Pb6C Mn3 Pb5C 119.9(3) . 3_677
Pb1C Mn3 Pb5C 59.4(4) 3_677 3_677
Pb1C Mn3 Pb5C 120.6(4) . 3_677
Pb34 Mn3 Pb5C 108.8(5) 3_677 .
Pb34 Mn3 Pb5C 71.2(5) . .
Pb32 Mn3 Pb5C 109.5(3) . .
Pb32 Mn3 Pb5C 70.5(3) 3_677 .
Pb3C Mn3 Pb5C 64.0(3) 3_677 .
Pb3C Mn3 Pb5C 116.0(3) . .
Pb2C Mn3 Pb5C 64.5(4) 3_677 .
Pb2C Mn3 Pb5C 115.5(4) . .
Pb4C Mn3 Pb5C 119.1(3) 3_677 .
Pb4C Mn3 Pb5C 60.9(3) . .
Pb33 Mn3 Pb5C 125.2(4) . .
Pb33 Mn3 Pb5C 54.8(4) 3_677 .
Pb6C Mn3 Pb5C 119.9(3) 3_677 .
Pb6C Mn3 Pb5C 60.1(3) . .
Pb1C Mn3 Pb5C 120.6(4) 3_677 .
Pb1C Mn3 Pb5C 59.4(4) . .
Pb5C Mn3 Pb5C 180.000(3) 3_677 .
Pb34 Mn3 Pb31 63.30(7) 3_677 3_677
Pb34 Mn3 Pb31 116.70(7) . 3_677
Pb32 Mn3 Pb31 116.89(6) . 3_677
Pb32 Mn3 Pb31 63.11(6) 3_677 3_677
Pb3C Mn3 Pb31 64.6(4) 3_677 3_677
Pb3C Mn3 Pb31 115.4(4) . 3_677
Pb2C Mn3 Pb31 65.7(3) 3_677 3_677
Pb2C Mn3 Pb31 114.3(3) . 3_677
Pb4C Mn3 Pb31 58.6(3) 3_677 3_677
Pb4C Mn3 Pb31 121.4(3) . 3_677
Pb33 Mn3 Pb31 108.07(7) . 3_677
Pb33 Mn3 Pb31 71.93(7) 3_677 3_677
Pb6C Mn3 Pb31 61.6(3) 3_677 3_677
Pb6C Mn3 Pb31 118.4(3) . 3_677
Pb1C Mn3 Pb31 0.4(3) 3_677 3_677
Pb1C Mn3 Pb31 179.6(3) . 3_677
Pb5C Mn3 Pb31 59.8(3) 3_677 3_677
Pb5C Mn3 Pb31 120.2(3) . 3_677
Pb34 Mn3 Pb31 116.70(7) 3_677 .
Pb34 Mn3 Pb31 63.30(7) . .
Pb32 Mn3 Pb31 63.11(6) . .
Pb32 Mn3 Pb31 116.89(6) 3_677 .
Pb3C Mn3 Pb31 115.4(4) 3_677 .
Pb3C Mn3 Pb31 64.6(4) . .
Pb2C Mn3 Pb31 114.3(3) 3_677 .
Pb2C Mn3 Pb31 65.7(3) . .
Pb4C Mn3 Pb31 121.4(3) 3_677 .
Pb4C Mn3 Pb31 58.6(3) . .
Pb33 Mn3 Pb31 71.93(7) . .
Pb33 Mn3 Pb31 108.07(7) 3_677 .
Pb6C Mn3 Pb31 118.4(3) 3_677 .
Pb6C Mn3 Pb31 61.6(3) . .
Pb1C Mn3 Pb31 179.6(3) 3_677 .
Pb1C Mn3 Pb31 0.4(3) . .
Pb5C Mn3 Pb31 120.2(3) 3_677 .
Pb5C Mn3 Pb31 59.8(3) . .
Pb31 Mn3 Pb31 180.000(1) 3_677 .
Pb34 Mn3 Pb36 111.79(5) 3_677 3_677
Pb34 Mn3 Pb36 68.21(5) . 3_677
Pb32 Mn3 Pb36 115.67(7) . 3_677
Pb32 Mn3 Pb36 64.33(6) 3_677 3_677
Pb3C Mn3 Pb36 116.1(3) 3_677 3_677
Pb3C Mn3 Pb36 63.9(3) . 3_677
Pb2C Mn3 Pb36 71.4(4) 3_677 3_677
Pb2C Mn3 Pb36 108.6(4) . 3_677
Pb4C Mn3 Pb36 102.6(5) 3_677 3_677
Pb4C Mn3 Pb36 77.4(5) . 3_677
Pb33 Mn3 Pb36 60.42(6) . 3_677
Pb33 Mn3 Pb36 119.58(6) 3_677 3_677
Pb6C Mn3 Pb36 8.5(5) 3_677 3_677
Pb6C Mn3 Pb36 171.5(5) . 3_677
Pb1C Mn3 Pb36 57.2(3) 3_677 3_677
Pb1C Mn3 Pb36 122.8(3) . 3_677
Pb5C Mn3 Pb36 51.8(4) 3_677 3_677
Pb5C Mn3 Pb36 128.2(4) . 3_677
Pb31 Mn3 Pb36 57.54(7) 3_677 3_677
Pb31 Mn3 Pb36 122.46(7) . 3_677
Pb34 Mn3 Pb36 68.21(5) 3_677 .
Pb34 Mn3 Pb36 111.79(5) . .
Pb32 Mn3 Pb36 64.33(6) . .
Pb32 Mn3 Pb36 115.67(7) 3_677 .
Pb3C Mn3 Pb36 63.9(3) 3_677 .
Pb3C Mn3 Pb36 116.1(3) . .
Pb2C Mn3 Pb36 108.6(4) 3_677 .
Pb2C Mn3 Pb36 71.4(4) . .
Pb4C Mn3 Pb36 77.4(5) 3_677 .
Pb4C Mn3 Pb36 102.6(5) . .
Pb33 Mn3 Pb36 119.58(6) . .
Pb33 Mn3 Pb36 60.42(6) 3_677 .
Pb6C Mn3 Pb36 171.5(5) 3_677 .
Pb6C Mn3 Pb36 8.5(5) . .
Pb1C Mn3 Pb36 122.8(3) 3_677 .
Pb1C Mn3 Pb36 57.2(3) . .
Pb5C Mn3 Pb36 128.2(4) 3_677 .
Pb5C Mn3 Pb36 51.8(4) . .
Pb31 Mn3 Pb36 122.46(7) 3_677 .
Pb31 Mn3 Pb36 57.54(7) . .
Pb36 Mn3 Pb36 180.000(1) 3_677 .
Pb34 Mn3 Pb35 115.42(5) 3_677 .
Pb34 Mn3 Pb35 64.58(5) . .
Pb32 Mn3 Pb35 111.13(6) . .
Pb32 Mn3 Pb35 68.87(6) 3_677 .
Pb3C Mn3 Pb35 69.7(5) 3_677 .
Pb3C Mn3 Pb35 110.3(5) . .
Pb2C Mn3 Pb35 63.4(4) 3_677 .
Pb2C Mn3 Pb35 116.6(4) . .
Pb4C Mn3 Pb35 125.8(6) 3_677 .
Pb4C Mn3 Pb35 54.2(6) . .
Pb33 Mn3 Pb35 119.59(6) . .
Pb33 Mn3 Pb35 60.41(6) 3_677 .
Pb6C Mn3 Pb35 114.9(5) 3_677 .
Pb6C Mn3 Pb35 65.1(5) . .
Pb1C Mn3 Pb35 123.2(3) 3_677 .
Pb1C Mn3 Pb35 56.8(3) . .
Pb5C Mn3 Pb35 173.3(5) 3_677 .
Pb5C Mn3 Pb35 6.7(5) . .
Pb31 Mn3 Pb35 122.86(6) 3_677 .
Pb31 Mn3 Pb35 57.14(6) . .
Pb36 Mn3 Pb35 123.33(5) 3_677 .
Pb36 Mn3 Pb35 56.67(5) . .
Pb34 Mn3 Pb35 64.58(5) 3_677 3_677
Pb34 Mn3 Pb35 115.42(5) . 3_677
Pb32 Mn3 Pb35 68.87(6) . 3_677
Pb32 Mn3 Pb35 111.13(6) 3_677 3_677
Pb3C Mn3 Pb35 110.3(5) 3_677 3_677
Pb3C Mn3 Pb35 69.7(5) . 3_677
Pb2C Mn3 Pb35 116.6(4) 3_677 3_677
Pb2C Mn3 Pb35 63.4(4) . 3_677
Pb4C Mn3 Pb35 54.2(6) 3_677 3_677
Pb4C Mn3 Pb35 125.8(6) . 3_677
Pb33 Mn3 Pb35 60.41(6) . 3_677
Pb33 Mn3 Pb35 119.59(6) 3_677 3_677
Pb6C Mn3 Pb35 65.1(5) 3_677 3_677
Pb6C Mn3 Pb35 114.9(5) . 3_677
Pb1C Mn3 Pb35 56.8(3) 3_677 3_677
Pb1C Mn3 Pb35 123.2(3) . 3_677
Pb5C Mn3 Pb35 6.7(5) 3_677 3_677
Pb5C Mn3 Pb35 173.3(5) . 3_677
Pb31 Mn3 Pb35 57.14(6) 3_677 3_677
Pb31 Mn3 Pb35 122.86(6) . 3_677
Pb36 Mn3 Pb35 56.67(5) 3_677 3_677
Pb36 Mn3 Pb35 123.33(5) . 3_677
Pb35 Mn3 Pb35 180.0 . 3_677
Pb35 Pb31 Pb36 59.69(9) . .
Pb35 Pb31 Pb32 107.19(14) . .
Pb36 Pb31 Pb32 62.38(9) . .
Pb35 Pb31 Pb34 63.03(8) . .
Pb36 Pb31 Pb34 106.54(13) . .
Pb32 Pb31 Pb34 97.57(11) . .
Pb35 Pb31 Mn3 62.39(9) . .
Pb36 Pb31 Mn3 61.56(9) . .
Pb32 Pb31 Mn3 53.15(7) . .
Pb34 Pb31 Mn3 53.06(7) . .
Pb35 Pb31 Pb33 106.48(12) . .
Pb36 Pb31 Pb33 105.49(12) . .
Pb32 Pb31 Pb33 53.97(7) . .
Pb34 Pb31 Pb33 54.13(7) . .
Mn3 Pb31 Pb33 51.31(7) . .
Mn3 Pb32 Pb34 57.09(5) . 3_677
Mn3 Pb32 Pb33 59.76(5) . .
Pb34 Pb32 Pb33 104.87(8) 3_677 .
Mn3 Pb32 Pb31 63.74(8) . .
Pb34 Pb32 Pb31 110.31(10) 3_677 .
Pb33 Pb32 Pb31 70.48(8) . .
Mn3 Pb32 Pb36 63.29(6) . .
Pb34 Pb32 Pb36 65.11(7) 3_677 .
Pb33 Pb32 Pb36 114.74(8) . .
Pb31 Pb32 Pb36 57.42(8) . .
Mn3 Pb32 Pb35 61.07(5) . 3_677
Pb34 Pb32 Pb35 59.61(6) 3_677 3_677
Pb33 Pb32 Pb35 56.78(7) . 3_677
Pb31 Pb32 Pb35 116.85(8) . 3_677
Pb36 Pb32 Pb35 116.02(8) . 3_677
Mn3 Pb33 Pb32 55.69(6) . .
Mn3 Pb33 Pb36 63.50(7) . 3_677
Pb32 Pb33 Pb36 110.86(10) . 3_677
Mn3 Pb33 Pb34 55.55(5) . .
Pb32 Pb33 Pb34 100.11(8) . .
Pb36 Pb33 Pb34 66.20(6) 3_677 .
Mn3 Pb33 Pb35 64.08(6) . 3_677
Pb32 Pb33 Pb35 67.25(7) . 3_677
Pb36 Pb33 Pb35 58.64(7) 3_677 3_677
Pb34 Pb33 Pb35 110.82(8) . 3_677
Mn3 Pb33 Pb31 56.76(8) . .
Pb32 Pb33 Pb31 55.55(8) . .
Pb36 Pb33 Pb31 112.32(9) 3_677 .
Pb34 Pb33 Pb31 55.63(6) . .
Pb35 Pb33 Pb31 113.17(10) 3_677 .
Mn3 Pb34 Pb32 57.12(4) . 3_677
Mn3 Pb34 Pb33 59.64(6) . .
Pb32 Pb34 Pb33 104.85(7) 3_677 .
Mn3 Pb34 Pb31 63.64(8) . .
Pb32 Pb34 Pb31 110.30(10) 3_677 .
Pb33 Pb34 Pb31 70.24(7) . .
Mn3 Pb34 Pb35 63.69(5) . .
Pb32 Pb34 Pb35 65.84(7) 3_677 .
Pb33 Pb34 Pb35 114.59(7) . .
Pb31 Pb34 Pb35 56.98(7) . .
Mn3 Pb34 Pb36 60.99(6) . 3_677
Pb32 Pb34 Pb36 59.54(7) 3_677 3_677
Pb33 Pb34 Pb36 56.87(6) . 3_677
Pb31 Pb34 Pb36 116.69(9) . 3_677
Pb35 Pb34 Pb36 116.58(8) . 3_677
Pb36 Pb35 Pb31 60.17(8) . .
Pb36 Pb35 Pb33 60.33(6) . 3_677
Pb31 Pb35 Pb33 106.76(9) . 3_677
Pb36 Pb35 Mn3 61.03(5) . .
Pb31 Pb35 Mn3 60.47(8) . .
Pb33 Pb35 Mn3 55.51(5) 3_677 .
Pb36 Pb35 Pb34 104.62(7) . .
Pb31 Pb35 Pb34 59.99(8) . .
Pb33 Pb35 Pb34 100.05(8) 3_677 .
Mn3 Pb35 Pb34 51.73(4) . .
Pb36 Pb35 Pb32 103.44(7) . 3_677
Pb31 Pb35 Pb32 103.60(9) . 3_677
Pb33 Pb35 Pb32 55.97(7) 3_677 3_677
Mn3 Pb35 Pb32 50.07(4) . 3_677
Pb34 Pb35 Pb32 54.54(7) . 3_677
Pb35 Pb36 Pb31 60.14(8) . .
Pb35 Pb36 Pb33 61.02(7) . 3_677
Pb31 Pb36 Pb33 107.27(11) . 3_677
Pb35 Pb36 Mn3 62.30(6) . .
Pb31 Pb36 Mn3 60.90(8) . .
Pb33 Pb36 Mn3 56.09(6) 3_677 .
Pb35 Pb36 Pb32 105.87(8) . .
Pb31 Pb36 Pb32 60.20(7) . .
Pb33 Pb36 Pb32 101.49(7) 3_677 .
Mn3 Pb36 Pb32 52.38(5) . .
Pb35 Pb36 Pb34 105.44(8) . 3_677
Pb31 Pb36 Pb34 104.67(9) . 3_677
Pb33 Pb36 Pb34 56.93(5) 3_677 3_677
Mn3 Pb36 Pb34 50.81(4) . 3_677
Pb32 Pb36 Pb34 55.35(6) . 3_677
Pb4C Pb1C Mn3 58.8(5) . .
Pb4C Pb1C Pb6C 108.3(6) . .
Mn3 Pb1C Pb6C 58.8(4) . .
Pb4C Pb1C Pb5C 62.1(4) . .
Mn3 Pb1C Pb5C 62.6(4) . .
Pb6C Pb1C Pb5C 60.5(4) . .
Pb4C Pb1C Pb3C 61.0(5) . .
Mn3 Pb1C Pb3C 55.0(4) . .
Pb6C Pb1C Pb3C 105.1(5) . .
Pb5C Pb1C Pb3C 110.2(6) . .
Pb4C Pb1C Pb2C 105.4(7) . .
Mn3 Pb1C Pb2C 55.0(4) . .
Pb6C Pb1C Pb2C 60.6(4) . .
Pb5C Pb1C Pb2C 109.2(6) . .
Pb3C Pb1C Pb2C 55.1(4) . .
Mn3 Pb2C Pb3C 58.7(3) . .
Mn3 Pb2C Pb4C 57.7(3) . 3_677
Pb3C Pb2C Pb4C 106.3(4) . 3_677
Mn3 Pb2C Pb6C 58.8(3) . .
Pb3C Pb2C Pb6C 107.6(5) . .
Pb4C Pb2C Pb6C 64.5(3) 3_677 .
Mn3 Pb2C Pb1C 59.1(4) . .
Pb3C Pb2C Pb1C 61.6(7) . .
Pb4C Pb2C Pb1C 109.0(5) 3_677 .
Pb6C Pb2C Pb1C 57.3(4) . .
Mn3 Pb2C Pb5C 61.9(3) . 3_677
Pb3C Pb2C Pb5C 62.1(4) . 3_677
Pb4C Pb2C Pb5C 57.8(3) 3_677 3_677
Pb6C Pb2C Pb5C 112.3(4) . 3_677
Pb1C Pb2C Pb5C 112.9(6) . 3_677
Mn3 Pb3C Pb2C 59.5(3) . .
Mn3 Pb3C Pb4C 58.5(3) . .
Pb2C Pb3C Pb4C 107.5(5) . .
Mn3 Pb3C Pb6C 59.6(3) . 3_677
Pb2C Pb3C Pb6C 108.8(5) . 3_677
Pb4C Pb3C Pb6C 65.7(3) . 3_677
Mn3 Pb3C Pb1C 59.9(4) . .
Pb2C Pb3C Pb1C 63.2(5) . .
Pb4C Pb3C Pb1C 55.5(3) . .
Pb6C Pb3C Pb1C 110.5(4) 3_677 .
Mn3 Pb3C Pb5C 62.6(3) . 3_677
Pb2C Pb3C Pb5C 63.3(5) . 3_677
Pb4C Pb3C Pb5C 112.8(4) . 3_677
Pb6C Pb3C Pb5C 58.4(3) 3_677 3_677
Pb1C Pb3C Pb5C 115.1(5) . 3_677
Pb1C Pb4C Mn3 62.4(4) . .
Pb1C Pb4C Pb5C 61.4(4) . .
Mn3 Pb4C Pb5C 63.5(3) . .
Pb1C Pb4C Pb3C 63.5(6) . .
Mn3 Pb4C Pb3C 56.8(3) . .
Pb5C Pb4C Pb3C 111.6(5) . .
Pb1C Pb4C Pb2C 109.8(5) . 3_677
Mn3 Pb4C Pb2C 56.7(3) . 3_677
Pb5C Pb4C Pb2C 62.6(4) . 3_677
Pb3C Pb4C Pb2C 104.4(4) . 3_677
Pb1C Pb4C Pb6C 110.4(6) . 3_677
Mn3 Pb4C Pb6C 56.1(3) . 3_677
Pb5C Pb4C Pb6C 110.9(5) . 3_677
Pb3C Pb4C Pb6C 57.5(3) . 3_677
Pb2C Pb4C Pb6C 58.1(3) 3_677 3_677
Pb1C Pb5C Pb6C 59.6(4) . .
Pb1C Pb5C Pb4C 56.5(4) . .
Pb6C Pb5C Pb4C 103.4(4) . .
Pb1C Pb5C Mn3 58.0(4) . .
Pb6C Pb5C Mn3 57.0(3) . .
Pb4C Pb5C Mn3 55.6(4) . .
Pb1C Pb5C Pb3C 104.6(5) . 3_677
Pb6C Pb5C Pb3C 59.5(3) . 3_677
Pb4C Pb5C Pb3C 101.7(5) . 3_677
Mn3 Pb5C Pb3C 53.4(3) . 3_677
Pb1C Pb5C Pb2C 103.7(5) . 3_677
Pb6C Pb5C Pb2C 102.8(4) . 3_677
Pb4C Pb5C Pb2C 59.6(4) . 3_677
Mn3 Pb5C Pb2C 53.6(3) . 3_677
Pb3C Pb5C Pb2C 54.6(3) 3_677 3_677
Mn3 Pb6C Pb1C 60.0(4) . .
Mn3 Pb6C Pb5C 62.8(3) . .
Pb1C Pb6C Pb5C 59.9(4) . .
Mn3 Pb6C Pb3C 55.8(2) . 3_677
Pb1C Pb6C Pb3C 106.8(4) . 3_677
Pb5C Pb6C Pb3C 62.1(4) . 3_677
Mn3 Pb6C Pb2C 55.8(3) . .
Pb1C Pb6C Pb2C 62.1(4) . .
Pb5C Pb6C Pb2C 109.9(5) . .
Pb3C Pb6C Pb2C 103.2(4) 3_677 .
Mn3 Pb6C Pb4C 54.2(3) . 3_677
Pb1C Pb6C Pb4C 107.1(4) . 3_677
Pb5C Pb6C Pb4C 108.6(4) . 3_677
Pb3C Pb6C Pb4C 56.8(3) 3_677 3_677
Pb2C Pb6C Pb4C 57.4(3) . 3_677
O11 K1 O14 122.5(3) . .
O11 K1 O13 98.7(3) . .
O14 K1 O13 61.2(4) . .
O11 K1 O15 98.9(3) . .
O14 K1 O15 133.2(3) . .
O13 K1 O15 94.4(3) . .
O11 K1 O16 137.8(3) . .
O14 K1 O16 95.1(3) . .
O13 K1 O16 117.3(3) . .
O15 K1 O16 59.3(3) . .
O11 K1 O12 60.0(3) . .
O14 K1 O12 98.5(3) . .
O13 K1 O12 138.5(3) . .
O15 K1 O12 122.3(3) . .
O16 K1 O12 99.2(3) . .
O11 K1 N11 60.7(3) . .
O14 K1 N11 119.4(4) . .
O13 K1 N11 58.9(4) . .
O15 K1 N11 60.8(3) . .
O16 K1 N11 119.4(3) . .
O12 K1 N11 120.2(4) . .
O11 K1 N12 120.3(4) . .
O14 K1 N12 60.1(4) . .
O13 K1 N12 120.5(4) . .
O15 K1 N12 118.7(3) . .
O16 K1 N12 60.1(3) . .
O12 K1 N12 60.8(3) . .
N11 K1 N12 179.0(4) . .
C107 N11 C101 109.8(15) . .
C107 N11 C113 110.2(13) . .
C101 N11 C113 109.5(15) . .
C107 N11 K1 111.3(10) . .
C101 N11 K1 108.3(9) . .
C113 N11 K1 107.8(8) . .
C118 N12 C112 110.5(14) . .
C118 N12 C106 108.8(14) . .
C112 N12 C106 111.2(13) . .
C118 N12 K1 110.0(9) . .
C112 N12 K1 108.0(9) . .
C106 N12 K1 108.3(9) . .
C103 O11 C102 110.1(13) . .
C103 O11 K1 118.7(10) . .
C102 O11 K1 118.6(9) . .
C105 O12 C104 109.4(12) . .
C105 O12 K1 117.4(10) . .
C104 O12 K1 111.2(10) . .
C109 O13 C108 109.6(14) . .
C109 O13 K1 113.9(10) . .
C108 O13 K1 116.5(11) . .
C110 O14 C111 112.0(14) . .
C110 O14 K1 113.0(10) . .
C111 O14 K1 117.6(10) . .
C115 O15 C114 111.9(11) . .
C115 O15 K1 112.7(7) . .
C114 O15 K1 116.8(8) . .
C117 O16 C116 110.5(11) . .
C117 O16 K1 111.9(8) . .
C116 O16 K1 115.0(8) . .
N11 C101 C102 113.9(15) . .
N11 C101 H10A 108.8 . .
C102 C101 H10A 108.8 . .
N11 C101 H10B 108.8 . .
C102 C101 H10B 108.8 . .
H10A C101 H10B 107.7 . .
O11 C102 C101 108.1(15) . .
O11 C102 H10C 110.1 . .
C101 C102 H10C 110.1 . .
O11 C102 H10D 110.1 . .
C101 C102 H10D 110.1 . .
H10C C102 H10D 108.4 . .
O11 C103 C104 107.8(15) . .
O11 C103 H10E 110.1 . .
C104 C103 H10E 110.1 . .
O11 C103 H10F 110.1 . .
C104 C103 H10F 110.1 . .
H10E C103 H10F 108.5 . .
O12 C104 C103 109.1(14) . .
O12 C104 H10G 109.9 . .
C103 C104 H10G 109.9 . .
O12 C104 H10H 109.9 . .
C103 C104 H10H 109.9 . .
H10G C104 H10H 108.3 . .
O12 C105 C106 106.5(12) . .
O12 C105 H10I 110.4 . .
C106 C105 H10I 110.4 . .
O12 C105 H10J 110.4 . .
C106 C105 H10J 110.4 . .
H10I C105 H10J 108.6 . .
N12 C106 C105 115.7(13) . .
N12 C106 H10K 108.4 . .
C105 C106 H10K 108.4 . .
N12 C106 H10L 108.4 . .
C105 C106 H10L 108.4 . .
H10K C106 H10L 107.4 . .
N11 C107 C108 111.6(14) . .
N11 C107 H10M 109.3 . .
C108 C107 H10M 109.3 . .
N11 C107 H10N 109.3 . .
C108 C107 H10N 109.3 . .
H10M C107 H10N 108.0 . .
O13 C108 C107 108.6(13) . .
O13 C108 H10O 110.0 . .
C107 C108 H10O 110.0 . .
O13 C108 H10P 110.0 . .
C107 C108 H10P 110.0 . .
H10O C108 H10P 108.3 . .
O13 C109 C110 109.4(15) . .
O13 C109 H10Q 109.8 . .
C110 C109 H10Q 109.8 . .
O13 C109 H10R 109.8 . .
C110 C109 H10R 109.8 . .
H10Q C109 H10R 108.2 . .
O14 C110 C109 112.5(18) . .
O14 C110 H11Q 109.1 . .
C109 C110 H11Q 109.1 . .
O14 C110 H11R 109.1 . .
C109 C110 H11R 109.1 . .
H11Q C110 H11R 107.8 . .
O14 C111 C112 109.1(13) . .
O14 C111 H11A 109.9 . .
C112 C111 H11A 109.9 . .
O14 C111 H11B 109.9 . .
C112 C111 H11B 109.9 . .
H11A C111 H11B 108.3 . .
N12 C112 C111 114.8(13) . .
N12 C112 H11C 108.6 . .
C111 C112 H11C 108.6 . .
N12 C112 H11D 108.6 . .
C111 C112 H11D 108.6 . .
H11C C112 H11D 107.5 . .
C114 C113 N11 113.3(12) . .
C114 C113 H11E 108.9 . .
N11 C113 H11E 108.9 . .
C114 C113 H11F 108.9 . .
N11 C113 H11F 108.9 . .
H11E C113 H11F 107.7 . .
O15 C114 C113 109.8(12) . .
O15 C114 H11G 109.7 . .
C113 C114 H11G 109.7 . .
O15 C114 H11H 109.7 . .
C113 C114 H11H 109.7 . .
H11G C114 H11H 108.2 . .
O15 C115 C116 108.5(12) . .
O15 C115 H11I 110.0 . .
C116 C115 H11I 110.0 . .
O15 C115 H11J 110.0 . .
C116 C115 H11J 110.0 . .
H11I C115 H11J 108.4 . .
O16 C116 C115 106.0(12) . .
O16 C116 H11K 110.5 . .
C115 C116 H11K 110.5 . .
O16 C116 H11L 110.5 . .
C115 C116 H11L 110.5 . .
H11K C116 H11L 108.7 . .
O16 C117 C118 111.1(15) . .
O16 C117 H11M 109.4 . .
C118 C117 H11M 109.4 . .
O16 C117 H11N 109.4 . .
C118 C117 H11N 109.4 . .
H11M C117 H11N 108.0 . .
N12 C118 C117 111.0(14) . .
N12 C118 H11O 109.4 . .
C117 C118 H11O 109.4 . .
N12 C118 H11P 109.4 . .
C117 C118 H11P 109.4 . .
H11O C118 H11P 108.0 . .
O22 K2 O21 60.5(3) . .
O22 K2 O26 97.7(4) . .
O21 K2 O26 137.1(3) . .
O22 K2 O25 122.0(3) . .
O21 K2 O25 97.5(3) . .
O26 K2 O25 61.4(4) . .
O22 K2 O23 138.9(3) . .
O21 K2 O23 99.7(3) . .
O26 K2 O23 117.7(4) . .
O25 K2 O23 94.5(3) . .
O22 K2 O24 99.2(3) . .
O21 K2 O24 123.5(3) . .
O26 K2 O24 94.5(3) . .
O25 K2 O24 133.2(4) . .
O23 K2 O24 60.0(3) . .
O22 K2 N22 60.2(3) . .
O21 K2 N22 120.1(4) . .
O26 K2 N22 59.2(4) . .
O25 K2 N22 119.9(4) . .
O23 K2 N22 119.8(3) . .
O24 K2 N22 60.5(3) . .
O22 K2 N21 120.4(4) . .
O21 K2 N21 60.4(4) . .
O26 K2 N21 120.6(4) . .
O25 K2 N21 60.0(4) . .
O23 K2 N21 59.7(3) . .
O24 K2 N21 119.0(3) . .
N22 K2 N21 179.4(4) . .
C207 N21 C201 111.1(14) . .
C207 N21 C213 108.9(14) . .
C201 N21 C213 112.0(14) . .
C207 N21 K2 109.4(9) . .
C201 N21 K2 108.3(10) . .
C213 N21 K2 107.0(9) . .
C218 N22 C212 108.2(14) . .
C218 N22 C206 110.5(15) . .
C212 N22 C206 109.0(15) . .
C218 N22 K2 111.2(10) . .
C212 N22 K2 110.4(10) . .
C206 N22 K2 107.6(10) . .
C203 O21 C202 108.6(13) . .
C203 O21 K2 112.6(10) . .
C202 O21 K2 117.1(10) . .
C205 O22 C204 111.2(15) . .
C205 O22 K2 120.4(10) . .
C204 O22 K2 116.6(10) . .
C208 O23 C209 112.7(12) . .
C208 O23 K2 114.1(8) . .
C209 O23 K2 112.7(8) . .
C211 O24 C210 113.4(13) . .
C211 O24 K2 116.7(9) . .
C210 O24 K2 111.9(9) . .
C214 O25 C215 112.4(13) . .
C214 O25 K2 118.8(10) . .
C215 O25 K2 113.0(10) . .
C217 O26 C216 111.3(14) . .
C217 O26 K2 118.7(11) . .
C216 O26 K2 111.6(10) . .
N21 C201 C202 113.6(14) . .
N21 C201 H20A 108.8 . .
C202 C201 H20A 108.8 . .
N21 C201 H20B 108.8 . .
C202 C201 H20B 108.8 . .
H20A C201 H20B 107.7 . .
O21 C202 C201 108.5(13) . .
O21 C202 H20C 110.0 . .
C201 C202 H20C 110.0 . .
O21 C202 H20D 110.0 . .
C201 C202 H20D 110.0 . .
H20C C202 H20D 108.4 . .
O21 C203 C204 107.8(16) . .
O21 C203 H20E 110.1 . .
C204 C203 H20E 110.1 . .
O21 C203 H20F 110.1 . .
C204 C203 H20F 110.1 . .
H20E C203 H20F 108.5 . .
O22 C204 C203 111.9(16) . .
O22 C204 H20G 109.2 . .
C203 C204 H20G 109.2 . .
O22 C204 H20H 109.2 . .
C203 C204 H20H 109.2 . .
H20G C204 H20H 107.9 . .
O22 C205 C206 107.9(18) . .
O22 C205 H20I 110.1 . .
C206 C205 H20I 110.1 . .
O22 C205 H20J 110.1 . .
C206 C205 H20J 110.1 . .
H20I C205 H20J 108.4 . .
N22 C206 C205 113.8(15) . .
N22 C206 H20K 108.8 . .
C205 C206 H20K 108.8 . .
N22 C206 H20L 108.8 . .
C205 C206 H20L 108.8 . .
H20K C206 H20L 107.7 . .
N21 C207 C208 111.3(13) . .
N21 C207 H20M 109.4 . .
C208 C207 H20M 109.4 . .
N21 C207 H20N 109.4 . .
C208 C207 H20N 109.4 . .
H20M C207 H20N 108.0 . .
O23 C208 C207 109.2(14) . .
O23 C208 H20Q 109.8 . .
C207 C208 H20Q 109.8 . .
O23 C208 H20R 109.8 . .
C207 C208 H20R 109.8 . .
H20Q C208 H20R 108.3 . .
C210 C209 O23 109.7(13) . .
C210 C209 H20O 109.7 . .
O23 C209 H20O 109.7 . .
C210 C209 H20P 109.7 . .
O23 C209 H20P 109.7 . .
H20O C209 H20P 108.2 . .
O24 C210 C209 109.4(14) . .
O24 C210 H21A 109.8 . .
C209 C210 H21A 109.8 . .
O24 C210 H21B 109.8 . .
C209 C210 H21B 109.8 . .
H21A C210 H21B 108.2 . .
O24 C211 C212 111.8(14) . .
O24 C211 H21C 109.3 . .
C212 C211 H21C 109.3 . .
O24 C211 H21D 109.3 . .
C212 C211 H21D 109.3 . .
H21C C211 H21D 107.9 . .
N22 C212 C211 111.5(14) . .
N22 C212 H21E 109.3 . .
C211 C212 H21E 109.3 . .
N22 C212 H21F 109.3 . .
C211 C212 H21F 109.3 . .
H21E C212 H21F 108.0 . .
C214 C213 N21 114.6(14) . .
C214 C213 H21Q 108.6 . .
N21 C213 H21Q 108.6 . .
C214 C213 H21R 108.6 . .
N21 C213 H21R 108.6 . .
H21Q C213 H21R 107.6 . .
O25 C214 C213 107.9(13) . .
O25 C214 H21G 110.1 . .
C213 C214 H21G 110.1 . .
O25 C214 H21H 110.1 . .
C213 C214 H21H 110.1 . .
H21G C214 H21H 108.4 . .
C216 C215 O25 111.5(17) . .
C216 C215 H21I 109.3 . .
O25 C215 H21I 109.3 . .
C216 C215 H21J 109.3 . .
O25 C215 H21J 109.3 . .
H21I C215 H21J 108.0 . .
C215 C216 O26 113.2(16) . .
C215 C216 H21K 108.9 . .
O26 C216 H21K 108.9 . .
C215 C216 H21L 108.9 . .
O26 C216 H21L 108.9 . .
H21K C216 H21L 107.8 . .
O26 C217 C218 107.8(13) . .
O26 C217 H21M 110.1 . .
C218 C217 H21M 110.1 . .
O26 C217 H21N 110.1 . .
C218 C217 H21N 110.1 . .
H21M C217 H21N 108.5 . .
N22 C218 C217 112.5(13) . .
N22 C218 H21O 109.1 . .
C217 C218 H21O 109.1 . .
N22 C218 H21P 109.1 . .
C217 C218 H21P 109.1 . .
H21O C218 H21P 107.8 . .
O33 K3 O35 98.8(4) . .
O33 K3 O32 131.8(4) . .
O35 K3 O32 123.1(4) . .
O33 K3 O36 120.8(4) . .
O35 K3 O36 60.2(5) . .
O32 K3 O36 101.6(4) . .
O33 K3 O31 91.7(4) . .
O35 K3 O31 100.1(4) . .
O32 K3 O31 60.8(3) . .
O36 K3 O31 142.8(4) . .
O33 K3 O34 60.2(3) . .
O35 K3 O34 137.8(3) . .
O32 K3 O34 94.9(3) . .
O36 K3 O34 97.5(4) . .
O31 K3 O34 115.5(4) . .
O33 K3 N31 61.2(4) . .
O35 K3 N31 59.2(5) . .
O32 K3 N31 118.6(4) . .
O36 K3 N31 118.6(5) . .
O31 K3 N31 59.0(4) . .
O34 K3 N31 120.9(4) . .
O33 K3 N32 120.7(4) . .
O35 K3 N32 119.2(5) . .
O32 K3 N32 60.9(4) . .
O36 K3 N32 60.2(4) . .
O31 K3 N32 120.8(4) . .
O34 K3 N32 61.1(4) . .
N31 K3 N32 178.0(4) . .
C307 N31 C313 109.0(15) . .
C307 N31 C301 107.8(15) . .
C313 N31 C301 113.0(16) . .
C307 N31 K3 105.9(10) . .
C313 N31 K3 110.1(12) . .
C301 N31 K3 110.8(10) . .
C318 N32 C306 112.3(14) . .
C318 N32 C312 107.9(15) . .
C306 N32 C312 109.6(15) . .
C318 N32 K3 109.9(11) . .
C306 N32 K3 107.4(10) . .
C312 N32 K3 109.6(10) . .
C302 O31 C303 110.2(16) . .
C302 O31 K3 117.9(10) . .
C303 O31 K3 114.0(11) . .
C305 O32 C304 111.2(13) . .
C305 O32 K3 117.0(9) . .
C304 O32 K3 112.6(10) . .
C308 O33 C309 114.0(14) . .
C308 O33 K3 120.8(9) . .
C309 O33 K3 115.4(9) . .
C311 O34 C310 111.6(12) . .
C311 O34 K3 115.3(9) . .
C310 O34 K3 112.0(9) . .
C314 O35 C315 107.3(17) . .
C314 O35 K3 122.3(12) . .
C315 O35 K3 112.6(12) . .
C316 O36 C317 111.6(18) . .
C316 O36 K3 113.6(14) . .
C317 O36 K3 113.8(12) . .
C302 C301 N31 110.9(17) . .
C302 C301 H30A 109.5 . .
N31 C301 H30A 109.5 . .
C302 C301 H30B 109.5 . .
N31 C301 H30B 109.5 . .
H30A C301 H30B 108.0 . .
O31 C302 C301 106.6(17) . .
O31 C302 H30C 110.4 . .
C301 C302 H30C 110.4 . .
O31 C302 H30D 110.4 . .
C301 C302 H30D 110.4 . .
H30C C302 H30D 108.6 . .
C304 C303 O31 109.8(18) . .
C304 C303 H30E 109.7 . .
O31 C303 H30E 109.7 . .
C304 C303 H30F 109.7 . .
O31 C303 H30F 109.7 . .
H30E C303 H30F 108.2 . .
C303 C304 O32 110.7(17) . .
C303 C304 H30G 109.5 . .
O32 C304 H30G 109.5 . .
C303 C304 H30H 109.5 . .
O32 C304 H30H 109.5 . .
H30G C304 H30H 108.1 . .
O32 C305 C306 108.7(16) . .
O32 C305 H30I 109.9 . .
C306 C305 H30I 109.9 . .
O32 C305 H30J 109.9 . .
C306 C305 H30J 109.9 . .
H30I C305 H30J 108.3 . .
N32 C306 C305 114.3(14) . .
N32 C306 H30K 108.7 . .
C305 C306 H30K 108.7 . .
N32 C306 H30L 108.7 . .
C305 C306 H30L 108.7 . .
H30K C306 H30L 107.6 . .
N31 C307 C308 115.2(14) . .
N31 C307 H30M 108.5 . .
C308 C307 H30M 108.5 . .
N31 C307 H30N 108.5 . .
C308 C307 H30N 108.5 . .
H30M C307 H30N 107.5 . .
O33 C308 C307 109.0(13) . .
O33 C308 H30O 109.9 . .
C307 C308 H30O 109.9 . .
O33 C308 H30P 109.9 . .
C307 C308 H30P 109.9 . .
H30O C308 H30P 108.3 . .
O33 C309 C310 114.3(17) . .
O33 C309 H30Q 108.7 . .
C310 C309 H30Q 108.7 . .
O33 C309 H30R 108.7 . .
C310 C309 H30R 108.7 . .
H30Q C309 H30R 107.6 . .
C309 C310 O34 107.1(15) . .
C309 C310 H31A 110.3 . .
O34 C310 H31A 110.3 . .
C309 C310 H31B 110.3 . .
O34 C310 H31B 110.3 . .
H31A C310 H31B 108.5 . .
O34 C311 C312 109.0(15) . .
O34 C311 H31C 109.9 . .
C312 C311 H31C 109.9 . .
O34 C311 H31D 109.9 . .
C312 C311 H31D 109.9 . .
H31C C311 H31D 108.3 . .
C311 C312 N32 112.4(15) . .
C311 C312 H31E 109.1 . .
N32 C312 H31E 109.1 . .
C311 C312 H31F 109.1 . .
N32 C312 H31F 109.1 . .
H31E C312 H31F 107.9 . .
N31 C313 C314 112.3(17) . .
N31 C313 H31G 109.1 . .
C314 C313 H31G 109.1 . .
N31 C313 H31H 109.1 . .
C314 C313 H31H 109.1 . .
H31G C313 H31H 107.9 . .
O35 C314 C313 105.1(16) . .
O35 C314 H31I 110.7 . .
C313 C314 H31I 110.7 . .
O35 C314 H31J 110.7 . .
C313 C314 H31J 110.7 . .
H31I C314 H31J 108.8 . .
O35 C315 C316 111(2) . .
O35 C315 H31Q 109.4 . .
C316 C315 H31Q 109.4 . .
O35 C315 H31R 109.4 . .
C316 C315 H31R 109.4 . .
H31Q C315 H31R 108.0 . .
O36 C316 C315 109.0(19) . .
O36 C316 H31K 109.9 . .
C315 C316 H31K 109.9 . .
O36 C316 H31L 109.9 . .
C315 C316 H31L 109.9 . .
H31K C316 H31L 108.3 . .
O36 C317 C318 110.3(15) . .
O36 C317 H31M 109.6 . .
C318 C317 H31M 109.6 . .
O36 C317 H31N 109.6 . .
C318 C317 H31N 109.6 . .
H31M C317 H31N 108.1 . .
N32 C318 C317 115.3(17) . .
N32 C318 H31O 108.4 . .
C317 C318 H31O 108.4 . .
N32 C318 H31P 108.4 . .
C317 C318 H31P 108.4 . .
H31O C318 H31P 107.5 . .
O42 K4 O45 133.3(4) . .
O42 K4 O43 127.8(4) . .
O45 K4 O43 94.0(3) . .
O42 K4 O44 101.3(4) . .
O45 K4 O44 119.0(3) . .
O43 K4 O44 60.5(3) . .
O42 K4 O46 97.1(3) . .
O45 K4 O46 59.5(3) . .
O43 K4 O46 130.4(3) . .
O44 K4 O46 94.4(3) . .
O42 K4 O41 59.0(3) . .
O45 K4 O41 98.7(3) . .
O43 K4 O41 99.7(3) . .
O44 K4 O41 137.1(3) . .
O46 K4 O41 123.7(3) . .
O42 K4 N42 60.5(4) . .
O45 K4 N42 118.9(3) . .
O43 K4 N42 121.0(4) . .
O44 K4 N42 60.8(4) . .
O46 K4 N42 59.7(3) . .
O41 K4 N42 119.3(4) . .
O42 K4 N41 118.6(4) . .
O45 K4 N41 60.8(3) . .
O43 K4 N41 60.3(3) . .
O44 K4 N41 120.5(4) . .
O46 K4 N41 119.8(3) . .
O41 K4 N41 59.8(3) . .
N42 K4 N41 178.7(4) . .
C407 N41 C413 109.0(14) . .
C407 N41 C401 109.0(12) . .
C413 N41 C401 111.1(14) . .
C407 N41 K4 110.0(10) . .
C413 N41 K4 108.4(8) . .
C401 N41 K4 109.4(9) . .
C418 N42 C412 109.2(13) . .
C418 N42 C406 113.8(16) . .
C412 N42 C406 106.0(14) . .
C418 N42 K4 111.3(9) . .
C412 N42 K4 109.5(10) . .
C406 N42 K4 106.8(10) . .
C402 O41 C403 110.6(11) . .
C402 O41 K4 114.2(9) . .
C403 O41 K4 108.6(9) . .
C404 O42 C405 112.3(14) . .
C404 O42 K4 119.7(10) . .
C405 O42 K4 117.8(9) . .
C409 O43 C408 110.1(13) . .
C409 O43 K4 116.2(9) . .
C408 O43 K4 116.6(10) . .
C411 O44 C410 110.6(13) . .
C411 O44 K4 113.4(11) . .
C410 O44 K4 113.0(9) . .
C415 O45 C414 109.7(11) . .
C415 O45 K4 116.3(8) . .
C414 O45 K4 117.0(9) . .
C416 O46 C417 112.2(10) . .
C416 O46 K4 110.4(7) . .
C417 O46 K4 112.8(8) . .
N41 C401 C402 113.0(14) . .
N41 C401 H40A 109.0 . .
C402 C401 H40A 109.0 . .
N41 C401 H40B 109.0 . .
C402 C401 H40B 109.0 . .
H40A C401 H40B 107.8 . .
O41 C402 C401 108.3(11) . .
O41 C402 H40C 110.0 . .
C401 C402 H40C 110.0 . .
O41 C402 H40D 110.0 . .
C401 C402 H40D 110.0 . .
H40C C402 H40D 108.4 . .
C404 C403 O41 108.8(12) . .
C404 C403 H40E 109.9 . .
O41 C403 H40E 109.9 . .
C404 C403 H40F 109.9 . .
O41 C403 H40F 109.9 . .
H40E C403 H40F 108.3 . .
O42 C404 C403 107.2(15) . .
O42 C404 H40G 110.3 . .
C403 C404 H40G 110.3 . .
O42 C404 H40H 110.3 . .
C403 C404 H40H 110.3 . .
H40G C404 H40H 108.5 . .
O42 C405 C406 104.5(18) . .
O42 C405 H40I 110.9 . .
C406 C405 H40I 110.9 . .
O42 C405 H40J 110.9 . .
C406 C405 H40J 110.9 . .
H40I C405 H40J 108.9 . .
N42 C406 C405 111.3(14) . .
N42 C406 H40K 109.4 . .
C405 C406 H40K 109.4 . .
N42 C406 H40L 109.4 . .
C405 C406 H40L 109.4 . .
H40K C406 H40L 108.0 . .
N41 C407 C408 111.5(13) . .
N41 C407 H40M 109.3 . .
C408 C407 H40M 109.3 . .
N41 C407 H40N 109.3 . .
C408 C407 H40N 109.3 . .
H40M C407 H40N 108.0 . .
O43 C408 C407 105.6(15) . .
O43 C408 H40O 110.6 . .
C407 C408 H40O 110.6 . .
O43 C408 H40P 110.6 . .
C407 C408 H40P 110.6 . .
H40O C408 H40P 108.8 . .
O43 C409 C410 110.0(13) . .
O43 C409 H40Q 109.7 . .
C410 C409 H40Q 109.7 . .
O43 C409 H40R 109.7 . .
C410 C409 H40R 109.7 . .
H40Q C409 H40R 108.2 . .
O44 C410 C409 107.4(14) . .
O44 C410 H41A 110.2 . .
C409 C410 H41A 110.2 . .
O44 C410 H41B 110.2 . .
C409 C410 H41B 110.2 . .
H41A C410 H41B 108.5 . .
O44 C411 C412 107.3(15) . .
O44 C411 H41C 110.3 . .
C412 C411 H41C 110.3 . .
O44 C411 H41D 110.3 . .
C412 C411 H41D 110.3 . .
H41C C411 H41D 108.5 . .
N42 C412 C411 114.7(15) . .
N42 C412 H41E 108.6 . .
C411 C412 H41E 108.6 . .
N42 C412 H41F 108.6 . .
C411 C412 H41F 108.6 . .
H41E C412 H41F 107.6 . .
N41 C413 C414 114.4(14) . .
N41 C413 H41G 108.7 . .
C414 C413 H41G 108.7 . .
N41 C413 H41H 108.7 . .
C414 C413 H41H 108.7 . .
H41G C413 H41H 107.6 . .
O45 C414 C413 106.4(13) . .
O45 C414 H41I 110.5 . .
C413 C414 H41I 110.5 . .
O45 C414 H41J 110.5 . .
C413 C414 H41J 110.5 . .
H41I C414 H41J 108.6 . .
O45 C415 C416 108.3(12) . .
O45 C415 H41K 110.0 . .
C416 C415 H41K 110.0 . .
O45 C415 H41L 110.0 . .
C416 C415 H41L 110.0 . .
H41K C415 H41L 108.4 . .
O46 C416 C415 108.3(11) . .
O46 C416 H41M 110.0 . .
C415 C416 H41M 110.0 . .
O46 C416 H41N 110.0 . .
C415 C416 H41N 110.0 . .
H41M C416 H41N 108.4 . .
O46 C417 C418 109.2(12) . .
O46 C417 H41O 109.8 . .
C418 C417 H41O 109.8 . .
O46 C417 H41P 109.8 . .
C418 C417 H41P 109.8 . .
H41O C417 H41P 108.3 . .
N42 C418 C417 111.9(12) . .
N42 C418 H41Q 109.2 . .
C417 C418 H41Q 109.2 . .
N42 C418 H41R 109.2 . .
C417 C418 H41R 109.2 . .
H41Q C418 H41R 107.9 . .
O53 K5 O56 120.3(4) . .
O53 K5 O52 134.8(4) . .
O56 K5 O52 100.2(3) . .
O53 K5 O55 98.7(4) . .
O56 K5 O55 58.1(4) . .
O52 K5 O55 120.8(4) . .
O53 K5 O54 59.9(4) . .
O56 K5 O54 99.0(4) . .
O52 K5 O54 97.0(4) . .
O55 K5 O54 137.3(4) . .
O53 K5 O51 97.9(4) . .
O56 K5 O51 136.6(3) . .
O52 K5 O51 57.4(3) . .
O55 K5 O51 99.2(3) . .
O54 K5 O51 118.8(4) . .
O53 K5 N51 62.5(4) . .
O56 K5 N51 118.1(4) . .
O52 K5 N51 116.9(4) . .
O55 K5 N51 60.5(4) . .
O54 K5 N51 121.5(4) . .
O51 K5 N51 60.4(4) . .
O53 K5 N52 120.5(4) . .
O56 K5 N52 60.3(4) . .
O52 K5 N52 61.7(4) . .
O55 K5 N52 117.5(4) . .
O54 K5 N52 61.5(4) . .
O51 K5 N52 118.7(4) . .
N51 K5 N52 177.0(4) . .
C513 N51 C501 110.2(14) . .
C513 N51 C507 111.0(15) . .
C501 N51 C507 106.8(15) . .
C513 N51 K5 111.7(10) . .
C501 N51 K5 111.2(10) . .
C507 N51 K5 105.7(10) . .
C512 N52 C506 102.6(19) . .
C512 N52 C518 112.9(15) . .
C506 N52 C518 114.7(17) . .
C512 N52 K5 108.3(10) . .
C506 N52 K5 108.6(10) . .
C518 N52 K5 109.4(12) . .
C503 O51 C502 112.2(13) . .
C503 O51 K5 112.7(8) . .
C502 O51 K5 110.5(9) . .
C504 O52 C505 112.2(15) . .
C504 O52 K5 117.3(9) . .
C505 O52 K5 116.4(10) . .
C508 O53 C509 111.8(14) . .
C508 O53 K5 116.6(11) . .
C509 O53 K5 118.3(10) . .
C510 O54 C511 113.3(16) . .
C510 O54 K5 116.1(13) . .
C511 O54 K5 113.5(9) . .
C514 O55 C515 109.7(14) . .
C514 O55 K5 114.7(10) . .
C515 O55 K5 115.1(12) . .
C517 O56 C516 111.5(15) . .
C517 O56 K5 117.7(11) . .
C516 O56 K5 117.3(10) . .
N51 C501 C502 111.5(15) . .
N51 C501 H50A 109.3 . .
C502 C501 H50A 109.3 . .
N51 C501 H50B 109.3 . .
C502 C501 H50B 109.3 . .
H50A C501 H50B 108.0 . .
O51 C502 C501 108.4(13) . .
O51 C502 H50C 110.0 . .
C501 C502 H50C 110.0 . .
O51 C502 H50D 110.0 . .
C501 C502 H50D 110.0 . .
H50C C502 H50D 108.4 . .
O51 C503 C504 107.4(13) . .
O51 C503 H50E 110.2 . .
C504 C503 H50E 110.2 . .
O51 C503 H50F 110.2 . .
C504 C503 H50F 110.2 . .
H50E C503 H50F 108.5 . .
O52 C504 C503 109.6(16) . .
O52 C504 H50G 109.7 . .
C503 C504 H50G 109.7 . .
O52 C504 H50H 109.7 . .
C503 C504 H50H 109.7 . .
H50G C504 H50H 108.2 . .
O52 C505 C506 107.7(19) . .
O52 C505 H50I 110.2 . .
C506 C505 H50I 110.2 . .
O52 C505 H50J 110.2 . .
C506 C505 H50J 110.2 . .
H50I C505 H50J 108.5 . .
N52 C506 C505 120.8(18) . .
N52 C506 H50K 107.1 . .
C505 C506 H50K 107.1 . .
N52 C506 H50L 107.1 . .
C505 C506 H50L 107.1 . .
H50K C506 H50L 106.8 . .
N51 C507 C508 117.0(15) . .
N51 C507 H50M 108.1 . .
C508 C507 H50M 108.1 . .
N51 C507 H50N 108.1 . .
C508 C507 H50N 108.1 . .
H50M C507 H50N 107.3 . .
O53 C508 C507 109.5(14) . .
O53 C508 H50O 109.8 . .
C507 C508 H50O 109.8 . .
O53 C508 H50P 109.8 . .
C507 C508 H50P 109.8 . .
H50O C508 H50P 108.2 . .
O53 C509 C510 111.4(15) . .
O53 C509 H50Q 109.3 . .
C510 C509 H50Q 109.3 . .
O53 C509 H50R 109.3 . .
C510 C509 H50R 109.3 . .
H50Q C509 H50R 108.0 . .
O54 C510 C509 109.9(17) . .
O54 C510 H51A 109.7 . .
C509 C510 H51A 109.7 . .
O54 C510 H51B 109.7 . .
C509 C510 H51B 109.7 . .
H51A C510 H51B 108.2 . .
O54 C511 C512 111.6(12) . .
O54 C511 H51C 109.3 . .
C512 C511 H51C 109.3 . .
O54 C511 H51D 109.3 . .
C512 C511 H51D 109.3 . .
H51C C511 H51D 108.0 . .
N52 C512 C511 117.9(15) . .
N52 C512 H51E 107.8 . .
C511 C512 H51E 107.8 . .
N52 C512 H51F 107.8 . .
C511 C512 H51F 107.8 . .
H51E C512 H51F 107.2 . .
N51 C513 C514 113.8(14) . .
N51 C513 H51G 108.8 . .
C514 C513 H51G 108.8 . .
N51 C513 H51H 108.8 . .
C514 C513 H51H 108.8 . .
H51G C513 H51H 107.7 . .
O55 C514 C513 109.8(15) . .
O55 C514 H51I 109.7 . .
C513 C514 H51I 109.7 . .
O55 C514 H51J 109.7 . .
C513 C514 H51J 109.7 . .
H51I C514 H51J 108.2 . .
C516 C515 O55 106.1(16) . .
C516 C515 H51K 110.5 . .
O55 C515 H51K 110.5 . .
C516 C515 H51L 110.5 . .
O55 C515 H51L 110.5 . .
H51K C515 H51L 108.7 . .
C515 C516 O56 109.4(16) . .
C515 C516 H51M 109.8 . .
O56 C516 H51M 109.8 . .
C515 C516 H51N 109.8 . .
O56 C516 H51N 109.8 . .
H51M C516 H51N 108.2 . .
O56 C517 C518 109.3(16) . .
O56 C517 H51O 109.8 . .
C518 C517 H51O 109.8 . .
O56 C517 H51P 109.8 . .
C518 C517 H51P 109.8 . .
H51O C517 H51P 108.3 . .
N52 C518 C517 115.7(14) . .
N52 C518 H51Q 108.4 . .
C517 C518 H51Q 108.4 . .
N52 C518 H51R 108.4 . .
C517 C518 H51R 108.4 . .
H51Q C518 H51R 107.4 . .
O65 K6 O62 134.0(5) . .
O65 K6 O64 118.5(5) . .
O62 K6 O64 101.8(5) . .
O65 K6 O63 99.0(5) . .
O62 K6 O63 120.8(4) . .
O64 K6 O63 60.5(5) . .
O65 K6 O66 59.9(5) . .
O62 K6 O66 94.8(4) . .
O64 K6 O66 98.6(6) . .
O63 K6 O66 140.6(5) . .
O65 K6 N62 118.4(5) . .
O62 K6 N62 60.9(4) . .
O64 K6 N62 62.4(5) . .
O63 K6 N62 121.6(5) . .
O66 K6 N62 59.4(6) . .
O65 K6 O61 100.2(4) . .
O62 K6 O61 57.0(3) . .
O64 K6 O61 136.1(4) . .
O63 K6 O61 95.6(4) . .
O66 K6 O61 119.5(6) . .
N62 K6 O61 117.6(4) . .
O65 K6 N61 62.7(5) . .
O62 K6 N61 116.0(4) . .
O64 K6 N61 120.1(5) . .
O63 K6 N61 60.5(4) . .
O66 K6 N61 121.0(6) . .
N62 K6 N61 176.8(4) . .
O61 K6 N61 59.3(3) . .
C601 N61 C607 108.3(17) . .
C601 N61 C613 107.5(15) . .
C607 N61 C613 112.8(14) . .
C601 N61 K6 111.6(11) . .
C607 N61 K6 110.9(10) . .
C613 N61 K6 105.8(12) . .
C606 N62 C612 118(2) . .
C606 N62 C618 111.8(19) . .
C612 N62 C618 99(2) . .
C606 N62 K6 111.1(10) . .
C612 N62 K6 105.3(15) . .
C618 N62 K6 110.4(16) . .
C603 O61 C602 109.6(13) . .
C603 O61 K6 108.6(10) . .
C602 O61 K6 113.2(9) . .
C604 O62 C605 116.0(14) . .
C604 O62 K6 122.5(10) . .
C605 O62 K6 118.3(10) . .
C609 O63 C608 111.4(17) . .
C609 O63 K6 112.4(13) . .
C608 O63 K6 115.7(12) . .
C610 O64 C611 109.7(19) . .
C610 O64 K6 114.0(13) . .
C611 O64 K6 116.0(16) . .
C614 O65 C615 110.0(16) . .
C614 O65 K6 113.6(10) . .
C615 O65 K6 113.2(13) . .
C616 O66 C617 107(3) . .
C616 O66 K6 112.2(17) . .
C617 O66 K6 113.1(16) . .
N61 C601 C602 112.8(15) . .
N61 C601 H60A 109.0 . .
C602 C601 H60A 109.0 . .
N61 C601 H60B 109.0 . .
C602 C601 H60B 109.0 . .
H60A C601 H60B 107.8 . .
O61 C602 C601 108.6(15) . .
O61 C602 H60C 110.0 . .
C601 C602 H60C 110.0 . .
O61 C602 H60D 110.0 . .
C601 C602 H60D 110.0 . .
H60C C602 H60D 108.3 . .
O61 C603 C604 106.3(14) . .
O61 C603 H60E 110.5 . .
C604 C603 H60E 110.5 . .
O61 C603 H60F 110.5 . .
C604 C603 H60F 110.5 . .
H60E C603 H60F 108.7 . .
O62 C604 C603 111.6(15) . .
O62 C604 H60G 109.3 . .
C603 C604 H60G 109.3 . .
O62 C604 H60H 109.3 . .
C603 C604 H60H 109.3 . .
H60G C604 H60H 108.0 . .
O62 C605 C606 114.1(13) . .
O62 C605 H60I 108.7 . .
C606 C605 H60I 108.7 . .
O62 C605 H60J 108.7 . .
C606 C605 H60J 108.7 . .
H60I C605 H60J 107.6 . .
N62 C606 C605 115.0(13) . .
N62 C606 H60K 108.5 . .
C605 C606 H60K 108.5 . .
N62 C606 H60L 108.5 . .
C605 C606 H60L 108.5 . .
H60K C606 H60L 107.5 . .
N61 C607 C608 111.5(17) . .
N61 C607 H60M 109.3 . .
C608 C607 H60M 109.3 . .
N61 C607 H60N 109.3 . .
C608 C607 H60N 109.3 . .
H60M C607 H60N 108.0 . .
O63 C608 C607 109.5(15) . .
O63 C608 H60O 109.8 . .
C607 C608 H60O 109.8 . .
O63 C608 H60P 109.8 . .
C607 C608 H60P 109.8 . .
H60O C608 H60P 108.2 . .
O63 C609 C610 109(2) . .
O63 C609 H60Q 109.8 . .
C610 C609 H60Q 109.8 . .
O63 C609 H60R 109.8 . .
C610 C609 H60R 109.8 . .
H60Q C609 H60R 108.2 . .
O64 C610 C609 107(2) . .
O64 C610 H61A 110.2 . .
C609 C610 H61A 110.2 . .
O64 C610 H61B 110.2 . .
C609 C610 H61B 110.2 . .
H61A C610 H61B 108.5 . .
O64 C611 C612 102(2) . .
O64 C611 H61C 111.3 . .
C612 C611 H61C 111.3 . .
O64 C611 H61D 111.3 . .
C612 C611 H61D 111.3 . .
H61C C611 H61D 109.2 . .
N62 C612 C611 111(2) . .
N62 C612 H61O 109.3 . .
C611 C612 H61O 109.3 . .
N62 C612 H61P 109.3 . .
C611 C612 H61P 109.3 . .
H61O C612 H61P 108.0 . .
C614 C613 N61 115.1(15) . .
C614 C613 H61E 108.5 . .
N61 C613 H61E 108.5 . .
C614 C613 H61F 108.5 . .
N61 C613 H61F 108.5 . .
H61E C613 H61F 107.5 . .
O65 C614 C613 111.2(16) . .
O65 C614 H61G 109.4 . .
C613 C614 H61G 109.4 . .
O65 C614 H61H 109.4 . .
C613 C614 H61H 109.4 . .
H61G C614 H61H 108.0 . .
C616 C615 O65 112(2) . .
C616 C615 H61Q 109.2 . .
O65 C615 H61Q 109.2 . .
C616 C615 H61R 109.2 . .
O65 C615 H61R 109.2 . .
H61Q C615 H61R 107.9 . .
C615 C616 O66 108(3) . .
C615 C616 H61I 110.1 . .
O66 C616 H61I 110.1 . .
C615 C616 H61J 110.1 . .
O66 C616 H61J 110.1 . .
H61I C616 H61J 108.5 . .
O66 C617 C618 102(3) . .
O66 C617 H61K 111.3 . .
C618 C617 H61K 111.3 . .
O66 C617 H61L 111.3 . .
C618 C617 H61L 111.3 . .
H61K C617 H61L 109.2 . .
C617 C618 N62 115(2) . .
C617 C618 H61M 108.4 . .
N62 C618 H61M 108.4 . .
C617 C618 H61N 108.4 . .
N62 C618 H61N 108.4 . .
H61M C618 H61N 107.5 . .
C1E N1E H1E1 109.5 . .
C1E N1E H1E2 109.5 . .
H1E1 N1E H1E2 109.5 . .
C1E N1E H1E3 109.5 . .
H1E1 N1E H1E3 109.5 . .
H1E2 N1E H1E3 109.5 . .
C2E C1E N1E 113(3) . .
C2E C1E H1E4 109.1 . .
N1E C1E H1E4 109.1 . .
C2E C1E H1E5 109.1 . .
N1E C1E H1E5 109.1 . .
H1E4 C1E H1E5 107.8 . .
C1E C2E N2E 113(3) . .
C1E C2E H2E1 109.1 . .
N2E C2E H2E1 109.1 . .
C1E C2E H2E2 109.1 . .
N2E C2E H2E2 109.1 . .
H2E1 C2E H2E2 107.8 . .
C2E N2E H2E3 109.5 . .
C2E N2E H2E4 109.5 . .
H2E3 N2E H2E4 109.5 . .
C2E N2E H2E5 109.5 . .
H2E3 N2E H2E5 109.5 . .
H2E4 N2E H2E5 109.5 . .
C1S N1S H1S1 109.5 . .
C1S N1S H1S2 109.5 . .
H1S1 N1S H1S2 109.5 . .
C1S N1S H1S3 109.5 . .
H1S1 N1S H1S3 109.5 . .
H1S2 N1S H1S3 109.5 . .
C2S C1S N1S 112(2) . .
C2S C1S H1S4 109.2 . .
N1S C1S H1S4 109.2 . .
C2S C1S H1S5 109.2 . .
N1S C1S H1S5 109.2 . .
H1S4 C1S H1S5 107.9 . .
C1S C2S N2S 112.1(19) . .
C1S C2S H2S1 109.2 . .
N2S C2S H2S1 109.2 . .
C1S C2S H2S2 109.2 . .
N2S C2S H2S2 109.2 . .
H2S1 C2S H2S2 107.9 . .
C2S N2S H2S3 109.5 . .
C2S N2S H2S4 109.5 . .
H2S3 N2S H2S4 109.5 . .
C2S N2S H2S5 109.5 . .
H2S3 N2S H2S5 109.5 . .
H2S4 N2S H2S5 109.5 . .
C1R N1R H1R1 109.5 . .
C1R N1R H1R2 109.5 . .
H1R1 N1R H1R2 109.5 . .
C1R N1R H1R3 109.5 . .
H1R1 N1R H1R3 109.5 . .
H1R2 N1R H1R3 109.5 . .
N1R C1R C2R 112(2) . .
N1R C1R H1R4 109.2 . .
C2R C1R H1R4 109.2 . .
N1R C1R H1R5 109.2 . .
C2R C1R H1R5 109.2 . .
H1R4 C1R H1R5 107.9 . .
N2R C2R C1R 114(2) . .
N2R C2R H2R1 108.7 . .
C1R C2R H2R1 108.7 . .
N2R C2R H2R2 108.7 . .
C1R C2R H2R2 108.7 . .
H2R1 C2R H2R2 107.6 . .
C2R N2R H2R3 109.5 . .
C2R N2R H2R4 109.5 . .
H2R3 N2R H2R4 109.5 . .
C2R N2R H2R5 109.5 . .
H2R3 N2R H2R5 109.5 . .
H2R4 N2R H2R5 109.5 . .
C1T N1T H1T1 109.5 . .
C1T N1T H1T2 109.5 . .
H1T1 N1T H1T2 109.5 . .
C1T N1T H1T3 109.5 . .
H1T1 N1T H1T3 109.5 . .
H1T2 N1T H1T3 109.5 . .
N1T C1T C2T 118(2) . .
N1T C1T H1T4 107.7 . .
C2T C1T H1T4 107.7 . .
N1T C1T H1T5 107.7 . .
C2T C1T H1T5 107.7 . .
H1T4 C1T H1T5 107.1 . .
C1T C2T N2T 115(2) . .
C1T C2T H2T1 108.5 . .
N2T C2T H2T1 108.5 . .
C1T C2T H2T2 108.5 . .
N2T C2T H2T2 108.5 . .
H2T1 C2T H2T2 107.5 . .
C2T N2T H2T4 109.5 . .
C2T N2T H2T5 109.5 . .
H2T4 N2T H2T5 109.5 . .
C2T N2T H2T6 109.5 . .
H2T4 N2T H2T6 109.5 . .
H2T5 N2T H2T6 109.5 . .

loop_
_geom_bond_atom_site_label_1
_geom_bond_atom_site_label_2
_geom_bond_distance
_geom_bond_site_symmetry_2
Mn1 Pb10 2.8761(19) .
Mn1 Pb12 2.877(2) .
Mn1 Pb11 2.8860(19) .
Mn1 Pb9 2.891(2) .
Mn1 Pb5 3.0753(19) .
Mn1 Pb8 3.0824(19) .
Mn1 Pb6 3.091(2) .
Mn1 Pb7 3.098(2) .
Mn1 Pb4 3.270(2) .
Mn1 Pb2 3.2705(18) .
Mn1 Pb1 3.273(2) .
Mn1 Pb3 3.2734(18) .
Pb1 Pb5 3.1062(11) .
Pb1 Pb6 3.1211(11) .
Pb1 Pb2 3.1261(9) .
Pb1 Pb9 3.3677(13) .
Pb1 Pb10 3.3858(10) .
Pb2 Pb6 3.1060(11) .
Pb2 Pb5 3.1134(11) .
Pb2 Pb11 3.3783(16) .
Pb2 Pb12 3.4206(10) .
Pb3 Pb8 3.1155(12) .
Pb3 Pb7 3.1175(11) .
Pb3 Pb4 3.1430(10) .
Pb3 Pb9 3.3736(10) .
Pb3 Pb10 3.3815(16) .
Pb4 Pb8 3.1116(11) .
Pb4 Pb7 3.1200(11) .
Pb4 Pb11 3.3582(10) .
Pb4 Pb12 3.3728(13) .
Pb5 Pb9 3.1510(10) .
Pb5 Pb11 3.1840(10) .
Pb5 Pb7 3.6264(15) .
Pb6 Pb12 3.1757(12) .
Pb6 Pb10 3.1882(11) .
Pb6 Pb8 3.7095(14) .
Pb7 Pb9 3.1702(12) .
Pb7 Pb11 3.1923(12) .
Pb8 Pb12 3.1447(10) .
Pb8 Pb10 3.1812(11) .
Pb9 Pb10 3.1271(10) .
Pb11 Pb12 3.1293(10) .
Mn2 Pb23 2.850(4) 3_567
Mn2 Pb23 2.850(4) .
Mn2 Pb24 2.889(5) .
Mn2 Pb24 2.889(5) 3_567
Mn2 Pb3B 2.904(7) .
Mn2 Pb3B 2.904(7) 3_567
Mn2 Pb2B 2.916(5) 3_567
Mn2 Pb2B 2.916(5) .
Mn2 Pb22 3.035(5) .
Mn2 Pb22 3.035(5) 3_567
Mn2 Pb26 3.043(5) 3_567
Mn2 Pb26 3.043(5) .
Mn2 Pb5B 3.062(9) .
Mn2 Pb5B 3.062(9) 3_567
Mn2 Pb4B 3.156(8) .
Mn2 Pb4B 3.156(8) 3_567
Mn2 Pb1B 3.188(8) 3_567
Mn2 Pb1B 3.188(8) .
Mn2 Pb6B 3.200(4) .
Mn2 Pb6B 3.200(4) 3_567
Mn2 Pb25 3.293(6) .
Mn2 Pb25 3.293(6) 3_567
Mn2 Pb21 3.295(5) 3_567
Mn2 Pb21 3.295(5) .
Pb21 Pb25 3.125(7) .
Pb21 Pb26 3.127(6) .
Pb21 Pb24 3.225(7) .
Pb21 Pb23 3.355(7) .
Pb21 Pb22 3.499(9) .
Pb22 Pb23 3.081(6) .
Pb22 Pb26 3.139(4) .
Pb22 Pb24 3.207(8) 3_567
Pb22 Pb25 3.346(8) 3_567
Pb23 Pb24 2.862(11) .
Pb23 Pb26 3.268(6) 3_567
Pb23 Pb25 3.467(9) 3_567
Pb24 Pb26 3.148(12) 3_567
Pb24 Pb22 3.207(8) 3_567
Pb24 Pb25 3.245(8) .
Pb25 Pb22 3.346(8) 3_567
Pb25 Pb26 3.401(9) .
Pb25 Pb23 3.467(9) 3_567
Pb26 Pb24 3.148(11) 3_567
Pb26 Pb23 3.268(6) 3_567
Pb1B Pb2B 3.088(10) .
Pb1B Pb6B 3.095(8) .
Pb1B Pb5B 3.129(11) .
Pb1B Pb4B 3.183(11) .
Pb1B Pb3B 3.291(10) .
Pb2B Pb3B 3.104(8) .
Pb2B Pb6B 3.152(5) .
Pb2B Pb4B 3.209(10) 3_567
Pb2B Pb5B 3.499(10) 3_567
Pb3B Pb5B 3.099(13) 3_567
Pb3B Pb6B 3.293(7) 3_567
Pb3B Pb4B 3.543(15) .
Pb4B Pb5B 2.961(13) .
Pb4B Pb2B 3.209(10) 3_567
Pb4B Pb6B 3.966(15) 3_567
Pb5B Pb6B 2.874(12) .
Pb5B Pb3B 3.099(13) 3_567
Pb5B Pb2B 3.499(10) 3_567
Pb6B Pb3B 3.293(7) 3_567
Mn3 Pb34 2.8756(17) 3_677
Mn3 Pb34 2.8756(17) .
Mn3 Pb32 2.8767(18) .
Mn3 Pb32 2.8767(18) 3_677
Mn3 Pb3C 2.908(10) 3_677
Mn3 Pb3C 2.908(10) .
Mn3 Pb2C 2.933(11) 3_677
Mn3 Pb2C 2.933(11) .
Mn3 Pb4C 2.965(15) 3_677
Mn3 Pb4C 2.965(15) .
Mn3 Pb33 3.009(3) .
Mn3 Pb33 3.009(3) 3_677
Mn3 Pb6C 3.032(11) 3_677
Mn3 Pb6C 3.032(11) .
Mn3 Pb1C 3.072(19) 3_677
Mn3 Pb1C 3.072(19) .
Mn3 Pb5C 3.217(13) 3_677
Mn3 Pb5C 3.217(13) .
Mn3 Pb31 3.224(4) 3_677
Mn3 Pb31 3.224(4) .
Mn3 Pb36 3.245(2) 3_677
Mn3 Pb36 3.245(2) .
Mn3 Pb35 3.283(2) .
Mn3 Pb35 3.283(2) 3_677
Pb31 Pb35 3.113(4) .
Pb31 Pb36 3.114(5) .
Pb31 Pb32 3.206(4) .
Pb31 Pb34 3.214(4) .
Pb31 Pb33 3.665(4) .
Pb32 Pb34 3.124(3) 3_677
Pb32 Pb33 3.144(4) .
Pb32 Pb36 3.274(3) .
Pb32 Pb35 3.499(3) 3_677
Pb33 Pb36 3.153(3) 3_677
Pb33 Pb34 3.155(2) .
Pb33 Pb35 3.174(3) 3_677
Pb34 Pb32 3.124(3) 3_677
Pb34 Pb35 3.308(3) .
Pb34 Pb36 3.445(2) 3_677
Pb35 Pb36 3.099(3) .
Pb35 Pb33 3.174(3) 3_677
Pb35 Pb32 3.499(3) 3_677
Pb36 Pb33 3.153(3) 3_677
Pb36 Pb34 3.445(2) 3_677
Pb1C Pb4C 2.96(2) .
Pb1C Pb6C 3.11(2) .
Pb1C Pb5C 3.118(19) .
Pb1C Pb3C 3.22(3) .
Pb1C Pb2C 3.27(2) .
Pb2C Pb3C 3.001(14) .
Pb2C Pb4C 3.198(16) 3_677
Pb2C Pb6C 3.221(14) .
Pb2C Pb5C 3.290(19) 3_677
Pb3C Pb4C 3.145(15) .
Pb3C Pb6C 3.173(14) 3_677
Pb3C Pb5C 3.256(16) 3_677
Pb4C Pb5C 3.139(16) .
Pb4C Pb2C 3.198(16) 3_677
Pb4C Pb6C 3.427(13) 3_677
Pb5C Pb6C 3.136(16) .
Pb5C Pb3C 3.256(16) 3_677
Pb5C Pb2C 3.290(19) 3_677
Pb6C Pb3C 3.173(14) 3_677
Pb6C Pb4C 3.427(13) 3_677
K1 O11 2.775(10) .
K1 O14 2.816(10) .
K1 O13 2.833(10) .
K1 O15 2.835(9) .
K1 O16 2.848(10) .
K1 O12 2.849(10) .
K1 N11 3.017(13) .
K1 N12 3.027(12) .
N11 C107 1.46(2) .
N11 C101 1.47(2) .
N11 C113 1.49(2) .
N12 C118 1.452(19) .
N12 C112 1.46(2) .
N12 C106 1.47(2) .
O11 C103 1.419(19) .
O11 C102 1.43(2) .
O12 C105 1.451(18) .
O12 C104 1.45(2) .
O13 C109 1.40(2) .
O13 C108 1.42(2) .
O14 C110 1.40(2) .
O14 C111 1.41(2) .
O15 C115 1.399(17) .
O15 C114 1.437(16) .
O16 C117 1.396(18) .
O16 C116 1.399(17) .
C101 C102 1.52(3) .
C101 H10A 0.9900 .
C101 H10B 0.9900 .
C102 H10C 0.9900 .
C102 H10D 0.9900 .
C103 C104 1.50(3) .
C103 H10E 0.9900 .
C103 H10F 0.9900 .
C104 H10G 0.9900 .
C104 H10H 0.9900 .
C105 C106 1.53(2) .
C105 H10I 0.9900 .
C105 H10J 0.9900 .
C106 H10K 0.9900 .
C106 H10L 0.9900 .
C107 C108 1.48(3) .
C107 H10M 0.9900 .
C107 H10N 0.9900 .
C108 H10O 0.9900 .
C108 H10P 0.9900 .
C109 C110 1.51(3) .
C109 H10Q 0.9900 .
C109 H10R 0.9900 .
C110 H11Q 0.9900 .
C110 H11R 0.9900 .
C111 C112 1.48(3) .
C111 H11A 0.9900 .
C111 H11B 0.9900 .
C112 H11C 0.9900 .
C112 H11D 0.9900 .
C113 C114 1.49(2) .
C113 H11E 0.9900 .
C113 H11F 0.9900 .
C114 H11G 0.9900 .
C114 H11H 0.9900 .
C115 C116 1.52(2) .
C115 H11I 0.9900 .
C115 H11J 0.9900 .
C116 H11K 0.9900 .
C116 H11L 0.9900 .
C117 C118 1.50(2) .
C117 H11M 0.9900 .
C117 H11N 0.9900 .
C118 H11O 0.9900 .
C118 H11P 0.9900 .
K2 O22 2.763(10) .
K2 O21 2.814(11) .
K2 O26 2.822(11) .
K2 O25 2.822(11) .
K2 O23 2.842(10) .
K2 O24 2.850(10) .
K2 N22 3.016(13) .
K2 N21 3.055(12) .
N21 C207 1.44(2) .
N21 C201 1.47(2) .
N21 C213 1.52(2) .
N22 C218 1.46(2) .
N22 C212 1.46(2) .
N22 C206 1.49(2) .
O21 C203 1.43(2) .
O21 C202 1.457(18) .
O22 C205 1.37(2) .
O22 C204 1.40(2) .
O23 C208 1.400(17) .
O23 C209 1.443(17) .
O24 C211 1.412(19) .
O24 C210 1.413(18) .
O25 C214 1.43(2) .
O25 C215 1.44(2) .
O26 C217 1.42(2) .
O26 C216 1.43(2) .
C201 C202 1.51(2) .
C201 H20A 0.9900 .
C201 H20B 0.9900 .
C202 H20C 0.9900 .
C202 H20D 0.9900 .
C203 C204 1.48(3) .
C203 H20E 0.9900 .
C203 H20F 0.9900 .
C204 H20G 0.9900 .
C204 H20H 0.9900 .
C205 C206 1.52(3) .
C205 H20I 0.9900 .
C205 H20J 0.9900 .
C206 H20K 0.9900 .
C206 H20L 0.9900 .
C207 C208 1.53(2) .
C207 H20M 0.9900 .
C207 H20N 0.9900 .
C208 H20Q 0.9900 .
C208 H20R 0.9900 .
C209 C210 1.43(2) .
C209 H20O 0.9900 .
C209 H20P 0.9900 .
C210 H21A 0.9900 .
C210 H21B 0.9900 .
C211 C212 1.54(2) .
C211 H21C 0.9900 .
C211 H21D 0.9900 .
C212 H21E 0.9900 .
C212 H21F 0.9900 .
C213 C214 1.46(3) .
C213 H21Q 0.9900 .
C213 H21R 0.9900 .
C214 H21G 0.9900 .
C214 H21H 0.9900 .
C215 C216 1.42(3) .
C215 H21I 0.9900 .
C215 H21J 0.9900 .
C216 H21K 0.9900 .
C216 H21L 0.9900 .
C217 C218 1.52(3) .
C217 H21M 0.9900 .
C217 H21N 0.9900 .
C218 H21O 0.9900 .
C218 H21P 0.9900 .
K3 O33 2.739(11) .
K3 O35 2.785(12) .
K3 O32 2.791(11) .
K3 O36 2.844(13) .
K3 O31 2.859(12) .
K3 O34 2.864(11) .
K3 N31 2.970(15) .
K3 N32 2.989(14) .
N31 C307 1.47(2) .
N31 C313 1.50(3) .
N31 C301 1.52(2) .
N32 C318 1.41(2) .
N32 C306 1.46(2) .
N32 C312 1.55(2) .
O31 C302 1.39(2) .
O31 C303 1.474(19) .
O32 C305 1.41(2) .
O32 C304 1.51(2) .
O33 C308 1.382(18) .
O33 C309 1.40(2) .
O34 C311 1.43(2) .
O34 C310 1.462(18) .
O35 C314 1.38(2) .
O35 C315 1.44(2) .
O36 C316 1.37(2) .
O36 C317 1.44(3) .
C301 C302 1.50(3) .
C301 H30A 0.9900 .
C301 H30B 0.9900 .
C302 H30C 0.9900 .
C302 H30D 0.9900 .
C303 C304 1.40(3) .
C303 H30E 0.9900 .
C303 H30F 0.9900 .
C304 H30G 0.9900 .
C304 H30H 0.9900 .
C305 C306 1.49(3) .
C305 H30I 0.9900 .
C305 H30J 0.9900 .
C306 H30K 0.9900 .
C306 H30L 0.9900 .
C307 C308 1.49(2) .
C307 H30M 0.9900 .
C307 H30N 0.9900 .
C308 H30O 0.9900 .
C308 H30P 0.9900 .
C309 C310 1.41(3) .
C309 H30Q 0.9900 .
C309 H30R 0.9900 .
C310 H31A 0.9900 .
C310 H31B 0.9900 .
C311 C312 1.50(2) .
C311 H31C 0.9900 .
C311 H31D 0.9900 .
C312 H31E 0.9900 .
C312 H31F 0.9900 .
C313 C314 1.54(3) .
C313 H31G 0.9900 .
C313 H31H 0.9900 .
C314 H31I 0.9900 .
C314 H31J 0.9900 .
C315 C316 1.45(3) .
C315 H31Q 0.9900 .
C315 H31R 0.9900 .
C316 H31K 0.9900 .
C316 H31L 0.9900 .
C317 C318 1.45(3) .
C317 H31M 0.9900 .
C317 H31N 0.9900 .
C318 H31O 0.9900 .
C318 H31P 0.9900 .
K4 O42 2.778(12) .
K4 O45 2.787(10) .
K4 O43 2.792(13) .
K4 O44 2.834(12) .
K4 O46 2.888(9) .
K4 O41 2.893(11) .
K4 N42 3.021(13) .
K4 N41 3.044(13) .
N41 C407 1.43(2) .
N41 C413 1.47(2) .
N41 C401 1.49(2) .
N42 C418 1.45(2) .
N42 C412 1.49(2) .
N42 C406 1.49(2) .
O41 C402 1.419(18) .
O41 C403 1.454(18) .
O42 C404 1.428(19) .
O42 C405 1.43(2) .
O43 C409 1.353(19) .
O43 C408 1.51(2) .
O44 C411 1.46(2) .
O44 C410 1.47(2) .
O45 C415 1.427(16) .
O45 C414 1.456(18) .
O46 C416 1.422(16) .
O46 C417 1.435(17) .
C401 C402 1.50(2) .
C401 H40A 0.9900 .
C401 H40B 0.9900 .
C402 H40C 0.9900 .
C402 H40D 0.9900 .
C403 C404 1.45(2) .
C403 H40E 0.9900 .
C403 H40F 0.9900 .
C404 H40G 0.9900 .
C404 H40H 0.9900 .
C405 C406 1.54(3) .
C405 H40I 0.9900 .
C405 H40J 0.9900 .
C406 H40K 0.9900 .
C406 H40L 0.9900 .
C407 C408 1.55(2) .
C407 H40M 0.9900 .
C407 H40N 0.9900 .
C408 H40O 0.9900 .
C408 H40P 0.9900 .
C409 C410 1.53(2) .
C409 H40Q 0.9900 .
C409 H40R 0.9900 .
C410 H41A 0.9900 .
C410 H41B 0.9900 .
C411 C412 1.52(2) .
C411 H41C 0.9900 .
C411 H41D 0.9900 .
C412 H41E 0.9900 .
C412 H41F 0.9900 .
C413 C414 1.54(2) .
C413 H41G 0.9900 .
C413 H41H 0.9900 .
C414 H41I 0.9900 .
C414 H41J 0.9900 .
C415 C416 1.46(2) .
C415 H41K 0.9900 .
C415 H41L 0.9900 .
C416 H41M 0.9900 .
C416 H41N 0.9900 .
C417 C418 1.51(2) .
C417 H41O 0.9900 .
C417 H41P 0.9900 .
C418 H41Q 0.9900 .
C418 H41R 0.9900 .
K5 O53 2.741(11) .
K5 O56 2.829(11) .
K5 O52 2.834(11) .
K5 O55 2.858(13) .
K5 O54 2.877(12) .
K5 O51 2.961(10) .
K5 N51 2.963(13) .
K5 N52 2.974(14) .
N51 C513 1.40(2) .
N51 C501 1.46(2) .
N51 C507 1.46(2) .
N52 C512 1.401(16) .
N52 C506 1.40(2) .
N52 C518 1.43(2) .
O51 C503 1.398(19) .
O51 C502 1.456(19) .
O52 C504 1.409(16) .
O52 C505 1.46(3) .
O53 C508 1.39(2) .
O53 C509 1.47(2) .
O54 C510 1.34(3) .
O54 C511 1.458(15) .
O55 C514 1.42(2) .
O55 C515 1.46(2) .
O56 C517 1.38(2) .
O56 C516 1.45(2) .
C501 C502 1.51(3) .
C501 H50A 0.9900 .
C501 H50B 0.9900 .
C502 H50C 0.9900 .
C502 H50D 0.9900 .
C503 C504 1.46(3) .
C503 H50E 0.9900 .
C503 H50F 0.9900 .
C504 H50G 0.9900 .
C504 H50H 0.9900 .
C505 C506 1.52(3) .
C505 H50I 0.9900 .
C505 H50J 0.9900 .
C506 H50K 0.9900 .
C506 H50L 0.9900 .
C507 C508 1.49(3) .
C507 H50M 0.9900 .
C507 H50N 0.9900 .
C508 H50O 0.9900 .
C508 H50P 0.9900 .
C509 C510 1.53(3) .
C509 H50Q 0.9900 .
C509 H50R 0.9900 .
C510 H51A 0.9900 .
C510 H51B 0.9900 .
C511 C512 1.462(15) .
C511 H51C 0.9900 .
C511 H51D 0.9900 .
C512 H51E 0.9900 .
C512 H51F 0.9900 .
C513 C514 1.53(2) .
C513 H51G 0.9900 .
C513 H51H 0.9900 .
C514 H51I 0.9900 .
C514 H51J 0.9900 .
C515 C516 1.44(3) .
C515 H51K 0.9900 .
C515 H51L 0.9900 .
C516 H51M 0.9900 .
C516 H51N 0.9900 .
C517 C518 1.51(3) .
C517 H51O 0.9900 .
C517 H51P 0.9900 .
C518 H51Q 0.9900 .
C518 H51R 0.9900 .
K6 O65 2.763(12) .
K6 O62 2.771(13) .
K6 O64 2.778(14) .
K6 O63 2.810(13) .
K6 O66 2.914(17) .
K6 N62 2.931(19) .
K6 O61 2.948(12) .
K6 N61 3.000(15) .
N61 C601 1.44(2) .
N61 C607 1.47(2) .
N61 C613 1.49(2) .
N62 C606 1.446(16) .
N62 C612 1.47(3) .
N62 C618 1.51(3) .
O61 C603 1.424(18) .
O61 C602 1.44(2) .
O62 C604 1.35(2) .
O62 C605 1.412(14) .
O63 C609 1.42(3) .
O63 C608 1.43(3) .
O64 C610 1.41(3) .
O64 C611 1.50(3) .
O65 C614 1.39(2) .
O65 C615 1.51(3) .
O66 C616 1.43(3) .
O66 C617 1.45(4) .
C601 C602 1.49(2) .
C601 H60A 0.9900 .
C601 H60B 0.9900 .
C602 H60C 0.9900 .
C602 H60D 0.9900 .
C603 C604 1.47(3) .
C603 H60E 0.9900 .
C603 H60F 0.9900 .
C604 H60G 0.9900 .
C604 H60H 0.9900 .
C605 C606 1.449(15) .
C605 H60I 0.9900 .
C605 H60J 0.9900 .
C606 H60K 0.9900 .
C606 H60L 0.9900 .
C607 C608 1.53(3) .
C607 H60M 0.9900 .
C607 H60N 0.9900 .
C608 H60O 0.9900 .
C608 H60P 0.9900 .
C609 C610 1.48(4) .
C609 H60Q 0.9900 .
C609 H60R 0.9900 .
C610 H61A 0.9900 .
C610 H61B 0.9900 .
C611 C612 1.55(4) .
C611 H61C 0.9900 .
C611 H61D 0.9900 .
C612 H61O 0.9900 .
C612 H61P 0.9900 .
C613 C614 1.49(3) .
C613 H61E 0.9900 .
C613 H61F 0.9900 .
C614 H61G 0.9900 .
C614 H61H 0.9900 .
C615 C616 1.37(4) .
C615 H61Q 0.9900 .
C615 H61R 0.9900 .
C616 H61I 0.9900 .
C616 H61J 0.9900 .
C617 C618 1.45(4) .
C617 H61K 0.9900 .
C617 H61L 0.9900 .
C618 H61M 0.9900 .
C618 H61N 0.9900 .
N1E C1E 1.51(3) .
N1E H1E1 0.9100 .
N1E H1E2 0.9100 .
N1E H1E3 0.9100 .
C1E C2E 1.31(3) .
C1E H1E4 0.9900 .
C1E H1E5 0.9900 .
C2E N2E 1.53(3) .
C2E H2E1 0.9900 .
C2E H2E2 0.9900 .
N2E H2E3 0.9100 .
N2E H2E4 0.9100 .
N2E H2E5 0.9100 .
N1S C1S 1.52(3) .
N1S H1S1 0.9100 .
N1S H1S2 0.9100 .
N1S H1S3 0.9100 .
C1S C2S 1.40(3) .
C1S H1S4 0.9900 .
C1S H1S5 0.9900 .
C2S N2S 1.49(3) .
C2S H2S1 0.9900 .
C2S H2S2 0.9900 .
N2S H2S3 0.9100 .
N2S H2S4 0.9100 .
N2S H2S5 0.9100 .
N1R C1R 1.45(2) .
N1R H1R1 0.9100 .
N1R H1R2 0.9100 .
N1R H1R3 0.9100 .
C1R C2R 1.468(19) .
C1R H1R4 0.9900 .
C1R H1R5 0.9900 .
C2R N2R 1.42(2) .
C2R H2R1 0.9900 .
C2R H2R2 0.9900 .
N2R H2R3 0.9100 .
N2R H2R4 0.9100 .
N2R H2R5 0.9100 .
N1T C1T 1.428(19) .
N1T H1T1 0.9100 .
N1T H1T2 0.9100 .
N1T H1T3 0.9100 .
C1T C2T 1.43(2) .
C1T H1T4 0.9900 .
C1T H1T5 0.9900 .
C2T N2T 1.453(19) .
C2T H2T1 0.9900 .
C2T H2T2 0.9900 .
N2T H2T4 0.9100 .
N2T H2T5 0.9100 .
N2T H2T6 0.9100 .
